data_4307140
loop_
_publ_author_name
'Melanie J. Moses'
'James C. Fettinger'
'Bryan W. Eichhorn'

_publ_section_title
;
[Ni5Sb17]4-Transition-Metal Zintl Ion Complex: Crossing the Zintl Border
in Molecular Intermetalloid Clusters
;
_journal_name_full 'Inorganic Chemistry'
_journal_page_first 1036
_journal_page_last 1038
_journal_paper_doi 10.1021/ic0616535
_journal_volume 46
_journal_year 2007
_chemical_formula_moiety 'C74 H152 K4 N10 Ni5 O24 Sb17'
_chemical_formula_sum 'C74 H152 K4 N10 Ni5 O24 Sb17'
_chemical_formula_weight 4085.76
_chemical_name_systematic
; 
 ? 
;
_space_group_IT_number 2
_symmetry_cell_setting triclinic
_symmetry_space_group_name_Hall '-P 1'
_symmetry_space_group_name_H-M 'P -1'
_atom_sites_solution_hydrogens geom
_atom_sites_solution_primary direct
_atom_sites_solution_secondary difmap
_audit_creation_method SHELXL-97
_cell_angle_alpha 86.253(4)
_cell_angle_beta 81.860(4)
_cell_angle_gamma 66.513(3)
_cell_formula_units_Z 2
_cell_length_a 15.510(3)
_cell_length_b 16.661(3)
_cell_length_c 25.943(5)
_cell_measurement_reflns_used 7961
_cell_measurement_temperature 173(2)
_cell_measurement_theta_max 54.242
_cell_measurement_theta_min 4.681
_cell_volume 6086(2)
_computing_cell_refinement 'Bruker SMART'
_computing_data_collection 'Bruker SMART'
_computing_data_reduction 'Bruker SAINT'
_computing_molecular_graphics 'Bruker SHELXTL'
_computing_publication_material 'Bruker SHELXTL'
_computing_structure_refinement 'SHELXL-97 (Sheldrick, 1997)'
_computing_structure_solution 'SHELXS-97 (Sheldrick, 1990)'
_diffrn_ambient_temperature 173(2)
_diffrn_measured_fraction_theta_full 1.000
_diffrn_measured_fraction_theta_max 1.000
_diffrn_measurement_device_type 'CCD area detector'
_diffrn_measurement_method 'phi and omega scans'
_diffrn_radiation_monochromator graphite
_diffrn_radiation_source 'fine-focus sealed tube'
_diffrn_radiation_type MoK\a
_diffrn_radiation_wavelength 0.71073
_diffrn_reflns_av_R_equivalents 0.0334
_diffrn_reflns_av_sigmaI/netI 0.0481
_diffrn_reflns_limit_h_max 18
_diffrn_reflns_limit_h_min -18
_diffrn_reflns_limit_k_max 19
_diffrn_reflns_limit_k_min -19
_diffrn_reflns_limit_l_max 30
_diffrn_reflns_limit_l_min -30
_diffrn_reflns_number 42595
_diffrn_reflns_theta_full 25.00
_diffrn_reflns_theta_max 25.00
_diffrn_reflns_theta_min 1.59
_diffrn_standards_decay_% 0
_exptl_absorpt_coefficient_mu 4.650
_exptl_absorpt_correction_T_max 0.8358
_exptl_absorpt_correction_T_min 0.4505
_exptl_absorpt_correction_type 'Empirical, SADABS (multi-scan)'
_exptl_absorpt_process_details 'Blessing,R.H.(1995).Acta Cryst.,A51,33-38.'
_exptl_crystal_colour Black
_exptl_crystal_density_diffrn 2.229
_exptl_crystal_density_meas 0
_exptl_crystal_density_method 'not measured'
_exptl_crystal_description Parallelepiped
_exptl_crystal_F_000 3882
_exptl_crystal_size_max 0.20
_exptl_crystal_size_mid 0.15
_exptl_crystal_size_min 0.04
_refine_diff_density_max 1.147
_refine_diff_density_min -1.147
_refine_diff_density_rms 0.154
_refine_ls_extinction_coef 0.000014(13)
_refine_ls_extinction_expression Fc^*^=kFc[1+0.001xFc^2^\l^3^/sin(2\q)]^-1/4^
_refine_ls_extinction_method SHELXL
_refine_ls_goodness_of_fit_ref 1.074
_refine_ls_hydrogen_treatment mixed
_refine_ls_matrix_type full
_refine_ls_number_parameters 1390
_refine_ls_number_reflns 21436
_refine_ls_number_restraints 0
_refine_ls_restrained_S_all 1.074
_refine_ls_R_factor_all 0.0768
_refine_ls_R_factor_gt 0.0443
_refine_ls_shift/su_max 0.001
_refine_ls_shift/su_mean 0.000
_refine_ls_structure_factor_coef Fsqd
_refine_ls_weighting_details 'calc w=1/[\s^2^(Fo^2^)+(0.0491P)^2^+22.2174P] where P=(Fo^2^+2Fc^2^)/3'
_refine_ls_weighting_scheme calc
_refine_ls_wR_factor_gt 0.1072
_refine_ls_wR_factor_ref 0.1168
_reflns_number_gt 15133
_reflns_number_total 21436
_reflns_threshold_expression >2sigma(I)
_cod_data_source_file ic0616535si20060831_025309.cif
_cod_data_source_block 991ffmi
_cod_depositor_comments
;
The following automatic conversions were performed:
'_symmetry_cell_setting' value 'Triclinic' changed to 'triclinic'
according to '/home/saulius/struct/CIF-dictionaries/cif_core.dic'
dictionary named 'cif_core.dic' version 2.4.1 from 2010-06-29.

Automatic conversion script
Id: cif_fix_enum 1527 2010-12-29 10:47:43Z saulius 
;
_cod_original_cell_volume 6086.3(19)
_cod_database_code 4307140

loop_
_symmetry_equiv_pos_as_xyz
'x, y, z'
'-x, -y, -z'

loop_
_atom_site_label
_atom_site_type_symbol
_atom_site_fract_x
_atom_site_fract_y
_atom_site_fract_z
_atom_site_U_iso_or_equiv
_atom_site_adp_type
_atom_site_occupancy
_atom_site_symmetry_multiplicity
_atom_site_calc_flag
_atom_site_refinement_flags
_atom_site_disorder_assembly
_atom_site_disorder_group
Ni1 Ni 0.68258(9) 0.91376(8) 0.28725(5) 0.0321(3) Uani 0.81 1 d P A 1
Ni2 Ni 0.58503(9) 0.77484(8) 0.27847(5) 0.0309(3) Uani 0.81 1 d P A 1
Ni3 Ni 0.79942(9) 0.60623(8) 0.26701(5) 0.0320(3) Uani 0.81 1 d P A 1
Ni4 Ni 0.89664(9) 0.75113(9) 0.27546(5) 0.0335(3) Uani 0.81 1 d P A 1
Ni5 Ni 0.73656(14) 0.75343(13) 0.31564(5) 0.0277(3) Uani 0.81 1 d P A 1
Sb1 Sb 0.80656(12) 0.85586(7) 0.34784(6) 0.0361(3) Uani 0.81 1 d P A 1
Sb2 Sb 0.57250(13) 0.87180(12) 0.35225(8) 0.0302(3) Uani 0.81 1 d P A 1
Sb3 Sb 0.65666(8) 0.64262(7) 0.33470(4) 0.0310(2) Uani 0.81 1 d P A 1
Sb4 Sb 0.89414(13) 0.62508(10) 0.33331(7) 0.0340(3) Uani 0.81 1 d P A 1
Sb5 Sb 0.95828(18) 0.87253(14) 0.25899(9) 0.0446(4) Uani 0.81 1 d P A 1
Sb6 Sb 0.77306(9) 1.01286(14) 0.26779(8) 0.0408(3) Uani 0.81 1 d P A 1
Sb7 Sb 0.67544(11) 0.97521(8) 0.19455(5) 0.0384(3) Uani 0.81 1 d P A 1
Sb8 Sb 0.5222(3) 1.0327(3) 0.27461(16) 0.0391(6) Uani 0.81 1 d P A 1
Sb9 Sb 0.43393(12) 0.90944(8) 0.27028(7) 0.0374(3) Uani 0.81 1 d P A 1
Sb10 Sb 0.54859(9) 0.80170(13) 0.18486(6) 0.0426(3) Uani 0.81 1 d P A 1
Sb11 Sb 0.5269(2) 0.6652(2) 0.24979(15) 0.0467(6) Uani 0.81 1 d P A 1
Sb12 Sb 0.71187(11) 0.51942(13) 0.23775(9) 0.0434(4) Uani 0.81 1 d P A 1
Sb13 Sb 0.83113(19) 0.58297(12) 0.16871(9) 0.0456(4) Uani 0.81 1 d P A 1
Sb14 Sb 0.96811(9) 0.49913(10) 0.23818(6) 0.0435(3) Uani 0.81 1 d P A 1
Sb15 Sb 1.0515(2) 0.62709(19) 0.24529(13) 0.0476(4) Uani 0.81 1 d P A 1
Sb16 Sb 0.95371(10) 0.76652(15) 0.17970(8) 0.0412(3) Uani 0.81 1 d P A 1
Sb17 Sb 0.74824(6) 0.77311(5) 0.21722(2) 0.02859(18) Uani 0.81 1 d P A 1
Ni21 Ni 0.7506(6) 0.7710(6) 0.1981(3) 0.02859(18) Uani 0.19 1 d P B 2
Ni22 Ni 0.8076(5) 0.8691(4) 0.2437(2) 0.0474(15) Uani 0.19 1 d P B 2
Ni23 Ni 0.8964(4) 0.6474(4) 0.2288(2) 0.0450(15) Uani 0.19 1 d P B 2
Ni24 Ni 0.6750(4) 0.6619(4) 0.2295(2) 0.0418(14) Uani 0.19 1 d P B 2
Ni25 Ni 0.5959(4) 0.8817(4) 0.2454(2) 0.0432(14) Uani 0.19 1 d P B 2
Sb21 Sb 0.6889(5) 0.9438(3) 0.1820(2) 0.0422(13) Uani 0.19 1 d P B 2
Sb22 Sb 0.9219(4) 0.7677(6) 0.1744(3) 0.0372(13) Uani 0.19 1 d P B 2
Sb23 Sb 0.8161(8) 0.6125(6) 0.1602(4) 0.050(2) Uani 0.19 1 d P B 2
Sb24 Sb 0.5857(4) 0.7896(6) 0.1746(3) 0.0407(14) Uani 0.19 1 d P B 2
Sb25 Sb 0.5352(15) 1.0312(14) 0.2823(8) 0.052(4) Uani 0.19 1 d P B 2
Sb26 Sb 0.7334(4) 1.0256(6) 0.2722(4) 0.0540(18) Uani 0.19 1 d P B 2
Sb27 Sb 0.8041(6) 0.8802(4) 0.3413(3) 0.0361(3) Uani 0.19 1 d P B 2
Sb28 Sb 0.9634(10) 0.8446(7) 0.2679(5) 0.071(3) Uani 0.19 1 d P B 2
Sb29 Sb 1.0425(11) 0.6529(9) 0.2565(6) 0.070(3) Uani 0.19 1 d P B 2
Sb30 Sb 0.9154(7) 0.5960(5) 0.3238(4) 0.052(2) Uani 0.19 1 d P B 2
Sb31 Sb 0.9379(4) 0.4830(5) 0.2400(3) 0.0532(16) Uani 0.19 1 d P B 2
Sb32 Sb 0.7464(5) 0.4979(6) 0.2398(4) 0.0469(18) Uani 0.19 1 d P B 2
Sb33 Sb 0.6480(4) 0.6151(4) 0.3240(2) 0.0439(12) Uani 0.19 1 d P B 2
Sb34 Sb 0.5045(11) 0.6841(10) 0.2592(6) 0.055(3) Uani 0.19 1 d P B 2
Sb35 Sb 0.4371(6) 0.8740(4) 0.2694(3) 0.0502(16) Uani 0.19 1 d P B 2
Sb36 Sb 0.5482(6) 0.8851(7) 0.3425(4) 0.048(2) Uani 0.19 1 d P B 2
Sb37 Sb 0.7365(4) 0.7510(4) 0.29607(14) 0.0277(3) Uani 0.19 1 d P B 2
K31 K 0.38544(14) 0.30649(12) 0.39439(7) 0.0398(4) Uani 1 1 d . . .
N31 N 0.3774(9) 0.4626(6) 0.3286(4) 0.079(3) Uani 1 1 d . . .
N32 N 0.3789(6) 0.1623(5) 0.4608(3) 0.0462(18) Uani 1 1 d . . .
O32 O 0.3256(8) 0.4698(5) 0.4418(3) 0.089(3) Uani 1 1 d . . .
O34 O 0.2632(6) 0.3424(5) 0.4869(3) 0.073(2) Uani 1 1 d . . .
O38 O 0.5501(4) 0.1786(5) 0.4166(3) 0.068(2) Uani 1 1 d . . .
O40 O 0.5567(5) 0.3113(6) 0.3442(3) 0.075(2) Uani 1 1 d . . .
O44 O 0.2774(5) 0.3533(5) 0.3115(3) 0.0588(18) Uani 1 1 d . . .
O46 O 0.2873(5) 0.2096(5) 0.3729(2) 0.0545(17) Uani 1 1 d . . .
C31 C 0.3190(15) 0.5448(9) 0.3605(5) 0.131(7) Uani 1 1 d . . .
H31A H 0.3322 0.5944 0.3435 0.157 Uiso 1 1 calc R . .
H31B H 0.2510 0.5582 0.3598 0.157 Uiso 1 1 calc R . .
C32 C 0.3355(11) 0.5394(7) 0.4109(4) 0.086(4) Uani 1 1 d . . .
H32A H 0.2920 0.5950 0.4281 0.103 Uiso 1 1 calc R . .
H32B H 0.4009 0.5355 0.4112 0.103 Uiso 1 1 calc R . .
C33 C 0.2402(12) 0.4899(8) 0.4698(6) 0.116(6) Uani 1 1 d . . .
H33A H 0.1934 0.4949 0.4462 0.140 Uiso 1 1 calc R . .
H33B H 0.2203 0.5474 0.4864 0.140 Uiso 1 1 calc R . .
C34 C 0.2409(13) 0.4228(7) 0.5106(5) 0.120(7) Uani 1 1 d . . .
H34A H 0.2885 0.4166 0.5340 0.144 Uiso 1 1 calc R . .
H34B H 0.1780 0.4413 0.5317 0.144 Uiso 1 1 calc R . .
C35 C 0.2763(8) 0.2743(6) 0.5250(3) 0.056(3) Uani 1 1 d . . .
H35A H 0.2193 0.2900 0.5512 0.067 Uiso 1 1 calc R . .
H35B H 0.3313 0.2663 0.5430 0.067 Uiso 1 1 calc R . .
C36 C 0.2930(8) 0.1905(7) 0.4983(4) 0.061(3) Uani 1 1 d . . .
H36A H 0.2983 0.1438 0.5248 0.073 Uiso 1 1 calc R . .
H36B H 0.2379 0.1994 0.4800 0.073 Uiso 1 1 calc R . .
C37 C 0.4619(8) 0.1321(7) 0.4882(4) 0.070(3) Uani 1 1 d . . .
H37A H 0.4641 0.0801 0.5096 0.084 Uiso 1 1 calc R . .
H37B H 0.4563 0.1785 0.5119 0.084 Uiso 1 1 calc R . .
C38 C 0.5548(7) 0.1082(8) 0.4509(4) 0.071(4) Uani 1 1 d . . .
H38A H 0.6085 0.0940 0.4712 0.085 Uiso 1 1 calc R . .
H38B H 0.5658 0.0559 0.4306 0.085 Uiso 1 1 calc R . .
C39 C 0.6368(8) 0.1718(11) 0.3829(5) 0.107(6) Uani 1 1 d . . .
H39A H 0.6738 0.1102 0.3723 0.128 Uiso 1 1 calc R . .
H39B H 0.6762 0.1905 0.4021 0.128 Uiso 1 1 calc R . .
C40 C 0.6123(10) 0.2280(10) 0.3358(6) 0.100(5) Uani 1 1 d . . .
H40A H 0.6720 0.2252 0.3148 0.120 Uiso 1 1 calc R . .
H40B H 0.5811 0.2030 0.3145 0.120 Uiso 1 1 calc R . .
C41 C 0.5390(11) 0.3701(10) 0.2983(5) 0.104(6) Uani 1 1 d . . .
H41A H 0.5991 0.3740 0.2825 0.124 Uiso 1 1 calc R . .
H41B H 0.5164 0.3450 0.2721 0.124 Uiso 1 1 calc R . .
C42 C 0.4695(11) 0.4569(10) 0.3116(5) 0.089(4) Uani 1 1 d . . .
H42A H 0.4911 0.4799 0.3392 0.107 Uiso 1 1 calc R . .
H42B H 0.4673 0.4954 0.2806 0.107 Uiso 1 1 calc R . .
C43 C 0.3237(10) 0.4711(8) 0.2861(5) 0.083(4) Uani 1 1 d . . .
H43A H 0.3665 0.4354 0.2566 0.100 Uiso 1 1 calc R . .
H43B H 0.2987 0.5330 0.2742 0.100 Uiso 1 1 calc R . .
C44 C 0.2420(8) 0.4429(8) 0.3002(5) 0.087(4) Uani 1 1 d . . .
H44A H 0.2004 0.4758 0.3309 0.104 Uiso 1 1 calc R . .
H44B H 0.2039 0.4555 0.2709 0.104 Uiso 1 1 calc R . .
C45 C 0.2024(7) 0.3196(8) 0.3195(5) 0.071(3) Uani 1 1 d . . .
H45A H 0.1563 0.3486 0.3499 0.085 Uiso 1 1 calc R . .
H45B H 0.1684 0.3329 0.2885 0.085 Uiso 1 1 calc R . .
C46 C 0.2412(8) 0.2298(8) 0.3280(4) 0.065(3) Uani 1 1 d . . .
H46A H 0.2870 0.2010 0.2975 0.078 Uiso 1 1 calc R . .
H46B H 0.1904 0.2073 0.3321 0.078 Uiso 1 1 calc R . .
C47 C 0.3046(8) 0.1238(7) 0.3928(4) 0.057(3) Uani 1 1 d . . .
H47A H 0.3219 0.0830 0.3634 0.068 Uiso 1 1 calc R . .
H47B H 0.2459 0.1233 0.4133 0.068 Uiso 1 1 calc R . .
C48 C 0.3818(9) 0.0936(7) 0.4263(4) 0.072(3) Uani 1 1 d . . .
H48A H 0.4435 0.0720 0.4038 0.086 Uiso 1 1 calc R . .
H48B H 0.3779 0.0437 0.4480 0.086 Uiso 1 1 calc R . .
K51 K 0.16964(13) 0.77986(12) 0.51484(7) 0.0384(4) Uani 1 1 d . . .
N51 N 0.2474(5) 0.8467(5) 0.4195(3) 0.0480(19) Uani 1 1 d . . .
N52 N 0.0896(7) 0.7116(6) 0.6105(3) 0.067(3) Uani 1 1 d . . .
O52 O 0.1667(4) 0.9492(4) 0.5152(3) 0.0532(17) Uani 1 1 d . . .
O54 O 0.0577(5) 0.8996(5) 0.5976(2) 0.0604(19) Uani 1 1 d . . .
O58 O 0.2943(5) 0.6505(5) 0.5741(3) 0.073(2) Uani 1 1 d . . .
O60 O 0.3633(4) 0.6933(4) 0.4761(2) 0.0502(16) Uani 1 1 d . . .
O64 O 0.0915(4) 0.7886(4) 0.4227(2) 0.0489(16) Uani 1 1 d . . .
O66 O 0.0452(5) 0.6933(5) 0.5074(3) 0.0583(18) Uani 1 1 d . . .
C51 C 0.2619(9) 0.9251(7) 0.4319(5) 0.075(4) Uani 1 1 d . . .
H51A H 0.2723 0.9555 0.3990 0.090 Uiso 1 1 calc R . .
H51B H 0.3199 0.9066 0.4491 0.090 Uiso 1 1 calc R . .
C52 C 0.1789(8) 0.9897(7) 0.4672(5) 0.066(3) Uani 1 1 d . . .
H52A H 0.1916 1.0420 0.4727 0.079 Uiso 1 1 calc R . .
H52B H 0.1202 1.0089 0.4504 0.079 Uiso 1 1 calc R . .
C53 C 0.0968(7) 1.0111(6) 0.5517(4) 0.063(3) Uani 1 1 d . . .
H53A H 0.0346 1.0349 0.5382 0.075 Uiso 1 1 calc R . .
H53B H 0.1153 1.0604 0.5559 0.075 Uiso 1 1 calc R . .
C54 C 0.0886(8) 0.9672(8) 0.6032(4) 0.072(3) Uani 1 1 d . . .
H54A H 0.1509 0.9426 0.6164 0.087 Uiso 1 1 calc R . .
H54B H 0.0429 1.0105 0.6286 0.087 Uiso 1 1 calc R . .
C55 C 0.0407(9) 0.8599(9) 0.6469(4) 0.078(4) Uani 1 1 d . . .
H55A H -0.0116 0.9037 0.6694 0.094 Uiso 1 1 calc R . .
H55B H 0.0983 0.8391 0.6647 0.094 Uiso 1 1 calc R . .
C56 C 0.0160(9) 0.7867(9) 0.6384(5) 0.084(4) Uani 1 1 d . . .
H56A H -0.0396 0.8086 0.6190 0.101 Uiso 1 1 calc R . .
H56B H -0.0039 0.7658 0.6728 0.101 Uiso 1 1 calc R . .
C57 C 0.1677(9) 0.6690(9) 0.6429(4) 0.098(5) Uani 1 1 d . . .
H57A H 0.1465 0.6372 0.6722 0.118 Uiso 1 1 calc R . .
H57B H 0.1822 0.7146 0.6579 0.118 Uiso 1 1 calc R . .
C58 C 0.2566(10) 0.6058(8) 0.6127(4) 0.097(5) Uani 1 1 d . . .
H58A H 0.3041 0.5750 0.6367 0.117 Uiso 1 1 calc R . .
H58B H 0.2421 0.5615 0.5962 0.117 Uiso 1 1 calc R . .
C59 C 0.3818(10) 0.5948(9) 0.5472(5) 0.104(6) Uani 1 1 d . . .
H59A H 0.3713 0.5535 0.5255 0.124 Uiso 1 1 calc R . .
H59B H 0.4249 0.5602 0.5726 0.124 Uiso 1 1 calc R . .
C60 C 0.4258(8) 0.6478(10) 0.5135(5) 0.095(5) Uani 1 1 d . . .
H60A H 0.4353 0.6900 0.5349 0.114 Uiso 1 1 calc R . .
H60B H 0.4882 0.6092 0.4957 0.114 Uiso 1 1 calc R . .
C61 C 0.4055(7) 0.7352(7) 0.4385(5) 0.064(3) Uani 1 1 d . . .
H61A H 0.4657 0.6918 0.4214 0.077 Uiso 1 1 calc R . .
H61B H 0.4198 0.7793 0.4554 0.077 Uiso 1 1 calc R . .
C62 C 0.3396(7) 0.7790(6) 0.3987(4) 0.058(3) Uani 1 1 d . . .
H62A H 0.3715 0.8063 0.3718 0.070 Uiso 1 1 calc R . .
H62B H 0.3278 0.7338 0.3815 0.070 Uiso 1 1 calc R . .
C63 C 0.1793(8) 0.8698(7) 0.3812(4) 0.060(3) Uani 1 1 d . . .
H63A H 0.2103 0.8805 0.3469 0.072 Uiso 1 1 calc R . .
H63B H 0.1250 0.9248 0.3919 0.072 Uiso 1 1 calc R . .
C64 C 0.1429(8) 0.8000(7) 0.3755(4) 0.057(3) Uani 1 1 d . . .
H64A H 0.1015 0.8169 0.3475 0.069 Uiso 1 1 calc R . .
H64B H 0.1969 0.7442 0.3656 0.069 Uiso 1 1 calc R . .
C65 C 0.0527(7) 0.7249(7) 0.4168(4) 0.056(3) Uani 1 1 d . . .
H65A H 0.1046 0.6665 0.4105 0.067 Uiso 1 1 calc R . .
H65B H 0.0165 0.7408 0.3865 0.067 Uiso 1 1 calc R . .
C66 C -0.0106(7) 0.7222(8) 0.4648(5) 0.068(3) Uani 1 1 d . . .
H66A H -0.0610 0.7811 0.4720 0.082 Uiso 1 1 calc R . .
H66B H -0.0411 0.6814 0.4603 0.082 Uiso 1 1 calc R . .
C67 C -0.0096(10) 0.6824(10) 0.5529(5) 0.091(4) Uani 1 1 d . . .
H67A H -0.0377 0.6405 0.5467 0.109 Uiso 1 1 calc R . .
H67B H -0.0618 0.7391 0.5630 0.109 Uiso 1 1 calc R . .
C68 C 0.0517(11) 0.6486(9) 0.5959(5) 0.093(4) Uani 1 1 d . . .
H68A H 0.0141 0.6354 0.6269 0.112 Uiso 1 1 calc R . .
H68B H 0.1052 0.5933 0.5848 0.112 Uiso 1 1 calc R . .
K71 K 0.13314(13) 0.10663(12) 0.08061(7) 0.0385(4) Uani 1 1 d . . .
N71 N 0.2922(5) 0.0195(5) -0.0023(3) 0.0489(19) Uani 1 1 d . . .
N72 N -0.0253(5) 0.1978(5) 0.1633(3) 0.052(2) Uani 1 1 d . . .
O72 O 0.1303(4) -0.0337(4) 0.0267(2) 0.0488(15) Uani 1 1 d . . .
O74 O 0.0039(4) 0.0310(4) 0.1176(2) 0.0511(16) Uani 1 1 d . . .
O78 O 0.1750(4) 0.1489(4) 0.1765(2) 0.0508(16) Uani 1 1 d . . .
O80 O 0.3212(4) 0.0349(4) 0.1054(2) 0.0472(15) Uani 1 1 d . . .
O84 O 0.1606(5) 0.2037(4) -0.0106(2) 0.0542(17) Uani 1 1 d . . .
O86 O -0.0110(4) 0.2714(4) 0.0584(2) 0.0537(17) Uani 1 1 d . . .
C71 C 0.2656(7) -0.0364(7) -0.0321(4) 0.060(3) Uani 1 1 d . . .
H71A H 0.3232 -0.0770 -0.0530 0.073 Uiso 1 1 calc R . .
H71B H 0.2220 0.0007 -0.0566 0.073 Uiso 1 1 calc R . .
C72 C 0.2190(8) -0.0885(7) 0.0003(5) 0.070(3) Uani 1 1 d . . .
H72A H 0.2095 -0.1293 -0.0223 0.084 Uiso 1 1 calc R . .
H72B H 0.2607 -0.1238 0.0261 0.084 Uiso 1 1 calc R . .
C73 C 0.0835(8) -0.0815(7) 0.0558(4) 0.063(3) Uani 1 1 d . . .
H73A H 0.1232 -0.1178 0.0821 0.076 Uiso 1 1 calc R . .
H73B H 0.0741 -0.1213 0.0325 0.076 Uiso 1 1 calc R . .
C74 C -0.0084(8) -0.0237(8) 0.0819(4) 0.064(3) Uani 1 1 d . . .
H74A H -0.0482 0.0129 0.0557 0.076 Uiso 1 1 calc R . .
H74B H -0.0412 -0.0592 0.1007 0.076 Uiso 1 1 calc R . .
C75 C -0.0826(7) 0.0825(7) 0.1471(4) 0.058(3) Uani 1 1 d . . .
H75A H -0.1132 0.0443 0.1648 0.069 Uiso 1 1 calc R . .
H75B H -0.1261 0.1236 0.1238 0.069 Uiso 1 1 calc R . .
C76 C -0.0630(8) 0.1325(9) 0.1867(4) 0.071(3) Uani 1 1 d . . .
H76A H -0.1224 0.1632 0.2099 0.086 Uiso 1 1 calc R . .
H76B H -0.0167 0.0907 0.2083 0.086 Uiso 1 1 calc R . .
C77 C 0.0122(7) 0.2321(8) 0.2026(4) 0.069(3) Uani 1 1 d . . .
H77A H -0.0361 0.2513 0.2336 0.082 Uiso 1 1 calc R . .
H77B H 0.0235 0.2839 0.1878 0.082 Uiso 1 1 calc R . .
C78 C 0.1027(7) 0.1655(8) 0.2193(4) 0.067(3) Uani 1 1 d . . .
H78A H 0.1200 0.1880 0.2489 0.081 Uiso 1 1 calc R . .
H78B H 0.0946 0.1107 0.2305 0.081 Uiso 1 1 calc R . .
C79 C 0.2639(6) 0.0890(7) 0.1919(4) 0.051(2) Uani 1 1 d . . .
H79A H 0.2600 0.0322 0.2024 0.061 Uiso 1 1 calc R . .
H79B H 0.2784 0.1126 0.2221 0.061 Uiso 1 1 calc R . .
C80 C 0.3398(6) 0.0760(6) 0.1478(4) 0.048(2) Uani 1 1 d . . .
H80A H 0.3417 0.1331 0.1360 0.058 Uiso 1 1 calc R . .
H80B H 0.4020 0.0384 0.1589 0.058 Uiso 1 1 calc R . .
C81 C 0.3971(6) 0.0104(7) 0.0650(4) 0.053(2) Uani 1 1 d . . .
H81A H 0.4560 -0.0295 0.0788 0.064 Uiso 1 1 calc R . .
H81B H 0.4069 0.0629 0.0503 0.064 Uiso 1 1 calc R . .
C82 C 0.3760(6) -0.0345(7) 0.0235(4) 0.055(3) Uani 1 1 d . . .
H82A H 0.4320 -0.0551 -0.0034 0.066 Uiso 1 1 calc R . .
H82B H 0.3666 -0.0868 0.0390 0.066 Uiso 1 1 calc R . .
C83 C 0.3100(7) 0.0875(8) -0.0358(4) 0.064(3) Uani 1 1 d . . .
H83A H 0.3553 0.0590 -0.0666 0.077 Uiso 1 1 calc R . .
H83B H 0.3406 0.1159 -0.0164 0.077 Uiso 1 1 calc R . .
C84 C 0.2243(7) 0.1561(7) -0.0541(4) 0.062(3) Uani 1 1 d . . .
H84A H 0.2426 0.1967 -0.0782 0.075 Uiso 1 1 calc R . .
H84B H 0.1922 0.1287 -0.0731 0.075 Uiso 1 1 calc R . .
C85 C 0.0731(8) 0.2639(7) -0.0263(4) 0.063(3) Uani 1 1 d . . .
H85A H 0.0387 0.2313 -0.0385 0.076 Uiso 1 1 calc R . .
H85B H 0.0858 0.3005 -0.0556 0.076 Uiso 1 1 calc R . .
C86 C 0.0141(8) 0.3206(7) 0.0177(4) 0.065(3) Uani 1 1 d . . .
H86A H 0.0496 0.3514 0.0306 0.078 Uiso 1 1 calc R . .
H86B H -0.0440 0.3652 0.0055 0.078 Uiso 1 1 calc R . .
C87 C -0.0633(7) 0.3248(7) 0.1018(4) 0.062(3) Uani 1 1 d . . .
H87A H -0.1171 0.3760 0.0905 0.075 Uiso 1 1 calc R . .
H87B H -0.0222 0.3463 0.1176 0.075 Uiso 1 1 calc R . .
C88 C -0.0989(6) 0.2724(8) 0.1404(4) 0.063(3) Uani 1 1 d . . .
H88A H -0.1406 0.3114 0.1690 0.076 Uiso 1 1 calc R . .
H88B H -0.1382 0.2501 0.1235 0.076 Uiso 1 1 calc R . .
K91 K 0.41219(13) 0.39969(12) 0.08579(7) 0.0402(4) Uani 1 1 d . . .
N91 N 0.6136(5) 0.3694(5) 0.1038(3) 0.0436(18) Uani 1 1 d . . .
N92 N 0.2079(6) 0.4435(6) 0.0706(3) 0.058(2) Uani 1 1 d . . .
O92 O 0.5650(5) 0.3016(4) 0.0135(2) 0.0559(17) Uani 1 1 d . . .
O94 O 0.3724(5) 0.3627(4) -0.0090(2) 0.0564(17) Uani 1 1 d . . .
O98 O 0.3125(5) 0.3102(5) 0.1429(2) 0.0575(18) Uani 1 1 d . . .
O100 O 0.4924(5) 0.2964(4) 0.1691(2) 0.0527(16) Uani 1 1 d . . .
O104 O 0.4515(4) 0.5312(5) 0.1218(3) 0.0612(19) Uani 1 1 d . . .
O106 O 0.2763(6) 0.5730(6) 0.0985(4) 0.106(4) Uani 1 1 d . . .
C91 C 0.6797(7) 0.3122(7) 0.0619(4) 0.060(3) Uani 1 1 d . . .
H91A H 0.6940 0.2505 0.0723 0.072 Uiso 1 1 calc R . .
H91B H 0.7399 0.3209 0.0580 0.072 Uiso 1 1 calc R . .
C92 C 0.6425(7) 0.3286(7) 0.0102(4) 0.056(3) Uani 1 1 d . . .
H92A H 0.6209 0.3916 0.0010 0.067 Uiso 1 1 calc R . .
H92B H 0.6933 0.2952 -0.0172 0.067 Uiso 1 1 calc R . .
C93 C 0.5389(8) 0.3018(7) -0.0369(4) 0.062(3) Uani 1 1 d . . .
H93A H 0.5895 0.2545 -0.0581 0.074 Uiso 1 1 calc R . .
H93B H 0.5305 0.3584 -0.0547 0.074 Uiso 1 1 calc R . .
C94 C 0.4476(8) 0.2881(7) -0.0318(4) 0.064(3) Uani 1 1 d . . .
H94A H 0.4345 0.2783 -0.0666 0.077 Uiso 1 1 calc R . .
H94B H 0.4532 0.2358 -0.0098 0.077 Uiso 1 1 calc R . .
C95 C 0.2821(7) 0.3627(7) -0.0130(4) 0.062(3) Uani 1 1 d . . .
H95A H 0.2776 0.3090 0.0035 0.075 Uiso 1 1 calc R . .
H95B H 0.2736 0.3633 -0.0502 0.075 Uiso 1 1 calc R . .
C96 C 0.2062(7) 0.4419(7) 0.0135(4) 0.059(3) Uani 1 1 d . . .
H96A H 0.2132 0.4949 -0.0026 0.071 Uiso 1 1 calc R . .
H96B H 0.1436 0.4444 0.0072 0.071 Uiso 1 1 calc R . .
C97 C 0.1776(8) 0.3773(8) 0.0977(4) 0.072(3) Uani 1 1 d . . .
H97A H 0.2018 0.3243 0.0760 0.087 Uiso 1 1 calc R . .
H97B H 0.1075 0.4000 0.1025 0.087 Uiso 1 1 calc R . .
C98 C 0.2123(8) 0.3530(8) 0.1496(4) 0.065(3) Uani 1 1 d . . .
H98A H 0.1926 0.4063 0.1706 0.078 Uiso 1 1 calc R . .
H98B H 0.1842 0.3137 0.1683 0.078 Uiso 1 1 calc R . .
C99 C 0.3473(9) 0.2789(8) 0.1916(4) 0.069(3) Uani 1 1 d . . .
H99A H 0.3198 0.2374 0.2075 0.083 Uiso 1 1 calc R . .
H99B H 0.3281 0.3286 0.2156 0.083 Uiso 1 1 calc R . .
C100 C 0.4515(9) 0.2347(8) 0.1834(5) 0.079(4) Uani 1 1 d . . .
H10A H 0.4745 0.2040 0.2159 0.095 Uiso 1 1 calc R . .
H10B H 0.4710 0.1907 0.1557 0.095 Uiso 1 1 calc R . .
C101 C 0.5925(7) 0.2565(6) 0.1662(4) 0.059(3) Uani 1 1 d . . .
H10C H 0.6186 0.2121 0.1383 0.071 Uiso 1 1 calc R . .
H10D H 0.6112 0.2270 0.1996 0.071 Uiso 1 1 calc R . .
C102 C 0.6300(7) 0.3267(7) 0.1545(4) 0.055(3) Uani 1 1 d . . .
H10E H 0.6003 0.3718 0.1819 0.066 Uiso 1 1 calc R . .
H10F H 0.6990 0.3008 0.1565 0.066 Uiso 1 1 calc R . .
C103 C 0.6185(7) 0.4561(7) 0.1017(4) 0.056(3) Uani 1 1 d . . .
H10G H 0.6801 0.4497 0.1119 0.067 Uiso 1 1 calc R . .
H10H H 0.6163 0.4782 0.0653 0.067 Uiso 1 1 calc R . .
C104 C 0.5422(7) 0.5209(7) 0.1354(4) 0.057(3) Uani 1 1 d . . .
H10I H 0.5466 0.5017 0.1722 0.068 Uiso 1 1 calc R . .
H10J H 0.5488 0.5778 0.1316 0.068 Uiso 1 1 calc R . .
C105 C 0.3753(7) 0.5914(7) 0.1538(4) 0.053(2) Uani 1 1 d . . .
H10K H 0.3810 0.6487 0.1516 0.064 Uiso 1 1 calc R . .
H10L H 0.3784 0.5707 0.1904 0.064 Uiso 1 1 calc R . .
C106 C 0.2847(8) 0.6024(13) 0.1389(6) 0.135(8) Uani 1 1 d . . .
H10M H 0.2534 0.5780 0.1678 0.162 Uiso 1 1 calc R . .
H10N H 0.2465 0.6662 0.1381 0.162 Uiso 1 1 calc R . .
C107 C 0.1881(7) 0.5980(8) 0.0802(5) 0.067(3) Uani 1 1 d . . .
H10O H 0.1959 0.6081 0.0421 0.081 Uiso 1 1 calc R . .
H10P H 0.1436 0.6539 0.0965 0.081 Uiso 1 1 calc R . .
C108 C 0.1460(7) 0.5306(8) 0.0915(4) 0.065(3) Uani 1 1 d . . .
H10Q H 0.1318 0.5254 0.1297 0.078 Uiso 1 1 calc R . .
H10R H 0.0854 0.5510 0.0767 0.078 Uiso 1 1 calc R . .
N111 N 0.2460(9) 0.7669(10) 0.2423(6) 0.139(6) Uani 1 1 d . . .
H11A H 0.1946 0.7536 0.2526 0.208 Uiso 0.67 1 calc PR . .
H11B H 0.2834 0.7529 0.2683 0.208 Uiso 0.67 1 calc PR . .
H11C H 0.2794 0.7359 0.2133 0.208 Uiso 0.67 1 calc PR . .
N112 N 0.2862(9) 0.8494(8) 0.1386(4) 0.105(4) Uani 1 1 d . . .
H11D H 0.2989 0.8982 0.1325 0.157 Uiso 0.67 1 calc PR . .
H11E H 0.2755 0.8321 0.1084 0.157 Uiso 0.67 1 calc PR . .
H11F H 0.3365 0.8058 0.1510 0.157 Uiso 0.67 1 calc PR . .
C111 C 0.2143(9) 0.8614(11) 0.2304(4) 0.082(4) Uani 1 1 d . . .
H11G H 0.2604 0.8842 0.2391 0.098 Uiso 1 1 calc R . .
H11H H 0.1516 0.8946 0.2500 0.098 Uiso 1 1 calc R . .
C112 C 0.2092(12) 0.8670(16) 0.1738(5) 0.152(9) Uani 1 1 d . . .
H11I H 0.1787 0.8276 0.1665 0.183 Uiso 1 1 calc R . .
H11J H 0.1649 0.9273 0.1664 0.183 Uiso 1 1 calc R . .

loop_
_atom_site_aniso_label
_atom_site_aniso_U_11
_atom_site_aniso_U_22
_atom_site_aniso_U_33
_atom_site_aniso_U_23
_atom_site_aniso_U_13
_atom_site_aniso_U_12
Ni1 0.0341(7) 0.0347(7) 0.0297(6) 0.0026(5) -0.0059(5) -0.0157(6)
Ni2 0.0305(7) 0.0329(7) 0.0320(7) -0.0005(5) -0.0123(5) -0.0124(6)
Ni3 0.0307(7) 0.0337(7) 0.0293(6) -0.0065(5) -0.0052(5) -0.0090(6)
Ni4 0.0283(7) 0.0423(8) 0.0302(7) -0.0003(5) -0.0041(5) -0.0142(6)
Ni5 0.0284(5) 0.0335(5) 0.0223(10) -0.0032(9) -0.0068(9) -0.0116(4)
Sb1 0.0437(4) 0.0456(8) 0.0267(5) -0.0027(5) -0.0101(3) -0.0236(6)
Sb2 0.0317(8) 0.0369(5) 0.0231(8) -0.0037(5) -0.0036(5) -0.0141(5)
Sb3 0.0326(4) 0.0289(6) 0.0313(5) 0.0009(4) -0.0037(3) -0.0124(4)
Sb4 0.0331(7) 0.0388(9) 0.0290(7) 0.0039(5) -0.0131(5) -0.0108(6)
Sb5 0.0367(6) 0.0604(10) 0.0467(8) -0.0027(7) -0.0027(5) -0.0301(7)
Sb6 0.0468(8) 0.0389(7) 0.0422(5) -0.0058(4) 0.0035(7) -0.0249(8)
Sb7 0.0509(6) 0.0354(7) 0.0255(6) 0.0017(4) -0.0024(5) -0.0145(6)
Sb8 0.0425(7) 0.0313(7) 0.0379(17) 0.0046(10) -0.0065(11) -0.0089(6)
Sb9 0.0279(5) 0.0379(8) 0.0453(5) 0.0015(7) -0.0123(4) -0.0095(7)
Sb10 0.0410(9) 0.0570(8) 0.0324(7) -0.0022(5) -0.0170(6) -0.0178(8)
Sb11 0.0408(11) 0.0436(9) 0.0663(15) -0.0072(7) -0.0180(9) -0.0229(8)
Sb12 0.0469(10) 0.0353(8) 0.0523(6) -0.0093(5) -0.0157(8) -0.0162(7)
Sb13 0.0587(10) 0.0425(10) 0.0276(8) -0.0070(6) -0.0059(6) -0.0102(9)
Sb14 0.0333(8) 0.0360(6) 0.0476(5) -0.0052(4) -0.0006(6) -0.0002(5)
Sb15 0.0230(5) 0.0541(10) 0.0554(11) 0.0047(6) -0.0035(6) -0.0055(7)
Sb16 0.0330(9) 0.0568(6) 0.0312(6) 0.0003(4) -0.0023(6) -0.0159(7)
Sb17 0.0280(3) 0.0329(3) 0.0243(4) -0.0029(4) -0.0053(4) -0.0103(3)
Ni21 0.0280(3) 0.0329(3) 0.0243(4) -0.0029(4) -0.0053(4) -0.0103(3)
Ni22 0.051(4) 0.057(4) 0.040(3) 0.000(3) -0.012(3) -0.024(3)
Ni23 0.042(4) 0.046(4) 0.042(3) 0.002(3) -0.012(3) -0.010(3)
Ni24 0.048(4) 0.040(3) 0.038(3) -0.005(3) -0.008(3) -0.016(3)
Ni25 0.044(4) 0.047(4) 0.037(3) -0.002(3) -0.002(3) -0.017(3)
Sb21 0.058(3) 0.036(3) 0.025(3) 0.0019(19) -0.003(2) -0.012(3)
Sb22 0.032(4) 0.053(2) 0.025(2) 0.0017(17) -0.001(2) -0.016(3)
Sb23 0.054(4) 0.058(6) 0.029(3) -0.005(3) -0.012(2) -0.012(4)
Sb24 0.034(3) 0.054(3) 0.031(3) -0.003(2) -0.013(2) -0.011(3)
Sb25 0.080(10) 0.036(3) 0.021(3) -0.003(2) -0.017(4) 0.000(5)
Sb26 0.069(5) 0.048(4) 0.052(3) -0.007(2) -0.005(4) -0.030(5)
Sb27 0.0437(4) 0.0456(8) 0.0267(5) -0.0027(5) -0.0101(3) -0.0236(6)
Sb28 0.073(5) 0.112(9) 0.066(5) 0.010(5) -0.021(3) -0.072(6)
Sb29 0.042(5) 0.099(10) 0.071(7) 0.031(5) -0.021(5) -0.028(6)
Sb30 0.065(5) 0.054(5) 0.038(4) 0.009(3) -0.026(3) -0.019(4)
Sb31 0.031(3) 0.055(4) 0.062(3) 0.001(2) -0.010(3) -0.004(2)
Sb32 0.052(5) 0.060(5) 0.042(2) 0.002(3) -0.013(4) -0.033(4)
Sb33 0.054(3) 0.046(3) 0.037(3) 0.000(2) -0.0040(18) -0.026(2)
Sb34 0.059(8) 0.078(9) 0.045(5) 0.007(5) -0.022(5) -0.040(6)
Sb35 0.038(2) 0.049(4) 0.057(3) -0.007(4) -0.0087(17) -0.008(4)
Sb36 0.050(5) 0.098(6) 0.015(3) -0.006(3) -0.004(3) -0.049(4)
Sb37 0.0284(5) 0.0335(5) 0.0223(10) -0.0032(9) -0.0068(9) -0.0116(4)
K31 0.0486(11) 0.0416(11) 0.0368(10) -0.0015(8) -0.0082(8) -0.0246(9)
N31 0.144(10) 0.063(6) 0.052(6) -0.007(5) 0.002(6) -0.067(7)
N32 0.060(5) 0.043(4) 0.039(4) 0.001(3) -0.010(4) -0.023(4)
O32 0.161(9) 0.052(5) 0.054(5) -0.009(4) -0.003(5) -0.044(5)
O34 0.096(6) 0.052(4) 0.053(4) -0.005(4) 0.003(4) -0.015(4)
O38 0.033(4) 0.061(5) 0.108(6) -0.029(5) 0.001(4) -0.016(3)
O40 0.065(5) 0.126(7) 0.046(4) -0.009(5) 0.001(4) -0.051(5)
O44 0.053(4) 0.070(5) 0.054(4) 0.018(3) -0.016(3) -0.026(4)
O46 0.066(4) 0.075(5) 0.042(4) -0.003(3) -0.025(3) -0.042(4)
C31 0.27(2) 0.081(10) 0.074(10) -0.003(8) -0.022(12) -0.097(13)
C32 0.172(14) 0.044(6) 0.055(7) 0.005(5) -0.025(8) -0.054(8)
C33 0.141(14) 0.047(7) 0.109(11) -0.005(7) 0.062(11) -0.007(8)
C34 0.192(17) 0.045(7) 0.069(9) -0.013(6) 0.041(10) -0.009(9)
C35 0.066(7) 0.063(7) 0.029(5) -0.006(4) 0.008(4) -0.018(5)
C36 0.068(7) 0.071(7) 0.047(6) -0.002(5) 0.007(5) -0.035(6)
C37 0.083(8) 0.055(7) 0.062(7) 0.006(5) -0.030(6) -0.013(6)
C38 0.053(7) 0.066(7) 0.063(7) -0.012(6) -0.028(6) 0.018(6)
C39 0.045(7) 0.166(14) 0.064(8) -0.064(9) -0.019(6) 0.019(8)
C40 0.064(9) 0.091(11) 0.117(13) -0.010(9) 0.020(8) -0.010(8)
C41 0.166(14) 0.118(12) 0.067(8) -0.036(8) 0.064(9) -0.118(12)
C42 0.114(12) 0.105(11) 0.070(8) 0.017(8) -0.028(8) -0.062(10)
C43 0.101(10) 0.060(8) 0.074(8) 0.020(6) -0.007(7) -0.021(7)
C44 0.057(8) 0.083(9) 0.093(10) 0.012(7) 0.004(7) -0.006(7)
C45 0.037(6) 0.103(10) 0.068(7) 0.012(7) -0.010(5) -0.025(6)
C46 0.078(8) 0.101(9) 0.043(6) 0.019(6) -0.030(5) -0.060(7)
C47 0.089(8) 0.064(7) 0.042(5) -0.004(5) -0.006(5) -0.056(6)
C48 0.103(10) 0.051(6) 0.067(7) -0.004(5) -0.010(7) -0.037(7)
K51 0.0345(10) 0.0438(11) 0.0344(10) -0.0046(8) -0.0064(8) -0.0115(8)
N51 0.052(5) 0.042(4) 0.052(5) 0.000(4) 0.009(4) -0.025(4)
N52 0.076(6) 0.076(6) 0.026(4) 0.012(4) 0.005(4) -0.010(5)
O52 0.046(4) 0.047(4) 0.067(4) -0.024(3) -0.003(3) -0.017(3)
O54 0.060(4) 0.070(5) 0.042(4) -0.017(3) -0.006(3) -0.012(4)
O58 0.060(5) 0.072(5) 0.048(4) -0.001(4) -0.017(3) 0.018(4)
O60 0.033(3) 0.062(4) 0.050(4) -0.013(3) -0.010(3) -0.009(3)
O64 0.051(4) 0.064(4) 0.037(3) -0.005(3) -0.010(3) -0.025(3)
O66 0.046(4) 0.081(5) 0.053(4) 0.008(4) -0.001(3) -0.034(4)
C51 0.087(9) 0.055(7) 0.094(9) -0.019(6) 0.016(7) -0.044(7)
C52 0.063(7) 0.043(6) 0.097(9) -0.010(6) 0.005(6) -0.030(5)
C53 0.053(6) 0.043(6) 0.084(8) -0.026(5) -0.011(6) -0.006(5)
C54 0.063(7) 0.070(8) 0.064(7) -0.028(6) -0.021(6) 0.002(6)
C55 0.078(8) 0.092(9) 0.032(6) -0.006(6) -0.005(5) 0.000(7)
C56 0.063(8) 0.103(10) 0.056(7) 0.006(7) 0.014(6) -0.010(7)
C57 0.098(10) 0.121(11) 0.029(6) 0.031(6) -0.009(6) 0.002(8)
C58 0.110(11) 0.076(9) 0.048(7) 0.027(6) -0.014(7) 0.022(8)
C59 0.088(10) 0.096(10) 0.056(7) 0.007(7) -0.016(7) 0.039(8)
C60 0.045(7) 0.140(13) 0.056(7) -0.029(8) -0.021(6) 0.019(7)
C61 0.033(5) 0.068(7) 0.094(9) -0.036(6) 0.009(5) -0.024(5)
C62 0.053(6) 0.052(6) 0.068(7) -0.011(5) 0.024(5) -0.029(5)
C63 0.075(7) 0.064(7) 0.045(6) 0.012(5) -0.010(5) -0.033(6)
C64 0.071(7) 0.069(7) 0.036(5) 0.016(5) -0.020(5) -0.031(6)
C65 0.067(7) 0.069(7) 0.049(6) 0.000(5) -0.022(5) -0.041(6)
C66 0.046(6) 0.078(8) 0.089(9) -0.010(6) -0.016(6) -0.028(6)
C67 0.091(10) 0.115(11) 0.083(9) -0.001(8) 0.010(8) -0.064(9)
C68 0.124(12) 0.090(10) 0.067(8) 0.009(7) 0.014(8) -0.053(9)
K71 0.0342(10) 0.0485(11) 0.0343(10) -0.0028(8) -0.0073(8) -0.0167(9)
N71 0.038(4) 0.062(5) 0.046(4) -0.010(4) -0.005(3) -0.018(4)
N72 0.038(4) 0.067(5) 0.049(5) -0.012(4) -0.009(4) -0.016(4)
O72 0.052(4) 0.049(4) 0.050(4) -0.008(3) -0.012(3) -0.021(3)
O74 0.051(4) 0.069(4) 0.050(4) 0.010(3) -0.017(3) -0.038(4)
O78 0.034(3) 0.076(5) 0.037(3) -0.009(3) -0.005(3) -0.015(3)
O80 0.034(3) 0.066(4) 0.046(4) -0.004(3) -0.012(3) -0.021(3)
O84 0.053(4) 0.059(4) 0.043(4) 0.001(3) -0.010(3) -0.012(3)
O86 0.050(4) 0.055(4) 0.049(4) 0.003(3) -0.014(3) -0.011(3)
C71 0.045(6) 0.072(7) 0.059(6) -0.027(5) -0.001(5) -0.014(5)
C72 0.077(8) 0.062(7) 0.077(8) -0.018(6) -0.014(6) -0.030(7)
C73 0.086(8) 0.057(7) 0.057(6) -0.003(5) -0.021(6) -0.036(6)
C74 0.074(8) 0.095(9) 0.053(6) 0.018(6) -0.027(6) -0.063(7)
C75 0.048(6) 0.080(7) 0.053(6) -0.002(5) 0.008(5) -0.037(6)
C76 0.066(7) 0.116(10) 0.042(6) 0.000(6) 0.003(5) -0.049(7)
C77 0.048(6) 0.111(10) 0.051(6) -0.035(6) 0.002(5) -0.033(6)
C78 0.058(7) 0.119(10) 0.035(5) -0.020(6) -0.005(5) -0.042(7)
C79 0.042(5) 0.067(7) 0.046(5) 0.005(5) -0.023(4) -0.019(5)
C80 0.035(5) 0.062(6) 0.056(6) 0.009(5) -0.023(4) -0.023(5)
C81 0.031(5) 0.065(7) 0.064(6) -0.001(5) -0.005(4) -0.019(5)
C82 0.029(5) 0.066(7) 0.060(6) -0.011(5) -0.003(4) -0.008(5)
C83 0.046(6) 0.097(9) 0.048(6) -0.018(6) 0.010(5) -0.029(6)
C84 0.061(7) 0.083(8) 0.041(6) 0.002(5) -0.001(5) -0.029(6)
C85 0.070(7) 0.067(7) 0.050(6) 0.019(5) -0.026(5) -0.022(6)
C86 0.070(7) 0.058(7) 0.062(7) 0.009(5) -0.031(6) -0.014(6)
C87 0.049(6) 0.058(7) 0.071(7) -0.021(6) -0.007(5) -0.010(5)
C88 0.029(5) 0.094(8) 0.059(6) -0.024(6) 0.001(5) -0.016(5)
K91 0.0452(11) 0.0420(11) 0.0345(10) 0.0025(8) -0.0079(8) -0.0179(9)
N91 0.032(4) 0.051(5) 0.039(4) -0.003(3) -0.002(3) -0.008(3)
N92 0.064(6) 0.062(6) 0.053(5) 0.013(4) -0.015(4) -0.028(5)
O92 0.056(4) 0.065(4) 0.037(3) -0.003(3) -0.003(3) -0.015(4)
O94 0.068(5) 0.066(5) 0.042(4) -0.005(3) -0.008(3) -0.032(4)
O98 0.065(5) 0.075(5) 0.045(4) 0.020(3) -0.017(3) -0.040(4)
O100 0.055(4) 0.058(4) 0.050(4) 0.014(3) -0.017(3) -0.026(3)
O104 0.043(4) 0.074(5) 0.071(5) -0.031(4) -0.003(3) -0.025(4)
O106 0.069(6) 0.093(6) 0.135(8) -0.061(6) -0.056(5) 0.011(5)
C91 0.051(6) 0.070(7) 0.044(6) -0.006(5) 0.000(5) -0.010(5)
C92 0.051(6) 0.063(7) 0.049(6) 0.002(5) 0.006(5) -0.022(5)
C93 0.074(8) 0.058(7) 0.034(5) -0.003(5) -0.008(5) -0.006(6)
C94 0.084(8) 0.062(7) 0.044(6) -0.012(5) -0.011(5) -0.022(6)
C95 0.065(7) 0.077(8) 0.057(6) -0.004(6) -0.021(5) -0.036(6)
C96 0.049(6) 0.077(7) 0.053(6) 0.008(5) -0.021(5) -0.023(6)
C97 0.065(7) 0.101(9) 0.065(7) 0.009(7) -0.014(6) -0.048(7)
C98 0.062(7) 0.087(8) 0.058(7) -0.001(6) 0.002(5) -0.046(6)
C99 0.100(10) 0.082(8) 0.047(6) 0.030(6) -0.015(6) -0.059(7)
C100 0.105(10) 0.067(8) 0.085(9) 0.038(7) -0.046(8) -0.050(8)
C101 0.056(6) 0.050(6) 0.053(6) 0.005(5) -0.012(5) 0.001(5)
C102 0.040(5) 0.076(7) 0.045(6) 0.008(5) -0.015(4) -0.017(5)
C103 0.041(6) 0.074(7) 0.055(6) 0.000(5) -0.010(5) -0.023(5)
C104 0.060(7) 0.067(7) 0.052(6) 0.003(5) -0.024(5) -0.030(6)
C105 0.051(6) 0.058(6) 0.043(5) -0.007(5) -0.004(4) -0.012(5)
C106 0.045(7) 0.26(2) 0.097(11) -0.106(13) 0.015(7) -0.046(10)
C107 0.044(6) 0.075(8) 0.074(8) -0.011(6) -0.015(5) -0.010(6)
C108 0.046(6) 0.084(8) 0.050(6) 0.008(6) -0.004(5) -0.011(6)
N111 0.077(9) 0.142(13) 0.186(16) -0.037(12) 0.026(9) -0.040(9)
N112 0.137(11) 0.132(10) 0.067(7) -0.021(7) 0.010(7) -0.081(9)
C111 0.061(7) 0.156(14) 0.059(7) 0.011(8) -0.015(6) -0.074(9)
C112 0.121(13) 0.33(3) 0.063(9) -0.031(13) 0.006(9) -0.156(18)

loop_
_atom_type_symbol
_atom_type_description
_atom_type_scat_dispersion_real
_atom_type_scat_dispersion_imag
_atom_type_scat_source
C C 0.0033 0.0016 'International Tables Vol C Tables 4.2.6.8 and 6.1.1.4'
H H 0.0000 0.0000 'International Tables Vol C Tables 4.2.6.8 and 6.1.1.4'
N N 0.0061 0.0033 'International Tables Vol C Tables 4.2.6.8 and 6.1.1.4'
O O 0.0106 0.0060 'International Tables Vol C Tables 4.2.6.8 and 6.1.1.4'
Ni Ni 0.3393 1.1124 'International Tables Vol C Tables 4.2.6.8 and 6.1.1.4'
Sb Sb -0.5866 1.5461 'International Tables Vol C Tables 4.2.6.8 and 6.1.1.4'
K K 0.2009 0.2494 'International Tables Vol C Tables 4.2.6.8 and 6.1.1.4'

loop_
_geom_angle_atom_site_label_1
_geom_angle_atom_site_label_2
_geom_angle_atom_site_label_3
_geom_angle
_geom_angle_site_symmetry_1
_geom_angle_site_symmetry_3
_geom_angle_publ_flag
Sb2 Ni1 Sb1 89.41(6) . . ?
Sb2 Ni1 Sb8 77.48(9) . . ?
Sb1 Ni1 Sb8 144.16(12) . . ?
Sb2 Ni1 Sb6 145.73(8) . . ?
Sb1 Ni1 Sb6 77.20(6) . . ?
Sb8 Ni1 Sb6 95.07(10) . . ?
Sb2 Ni1 Sb7 134.60(7) . . ?
Sb1 Ni1 Sb7 135.72(7) . . ?
Sb8 Ni1 Sb7 67.20(10) . . ?
Sb6 Ni1 Sb7 67.51(6) . . ?
Sb2 Ni1 Ni5 62.33(7) . . ?
Sb1 Ni1 Ni5 61.60(5) . . ?
Sb8 Ni1 Ni5 133.44(11) . . ?
Sb6 Ni1 Ni5 131.37(8) . . ?
Sb7 Ni1 Ni5 127.54(6) . . ?
Sb2 Ni1 Sb17 101.02(6) . . ?
Sb1 Ni1 Sb17 99.93(6) . . ?
Sb8 Ni1 Sb17 115.18(11) . . ?
Sb6 Ni1 Sb17 112.21(6) . . ?
Sb7 Ni1 Sb17 71.32(4) . . ?
Ni5 Ni1 Sb17 56.22(4) . . ?
Sb3 Ni2 Sb2 89.61(6) . . ?
Sb3 Ni2 Sb11 75.86(11) . . ?
Sb2 Ni2 Sb11 144.22(11) . . ?
Sb3 Ni2 Sb9 142.73(7) . . ?
Sb2 Ni2 Sb9 75.37(6) . . ?
Sb11 Ni2 Sb9 96.57(10) . . ?
Sb3 Ni2 Sb10 135.71(7) . . ?
Sb2 Ni2 Sb10 134.60(8) . . ?
Sb11 Ni2 Sb10 68.18(11) . . ?
Sb9 Ni2 Sb10 68.37(6) . . ?
Sb3 Ni2 Ni5 61.60(6) . . ?
Sb2 Ni2 Ni5 61.99(6) . . ?
Sb11 Ni2 Ni5 131.09(11) . . ?
Sb9 Ni2 Ni5 131.83(7) . . ?
Sb10 Ni2 Ni5 129.56(7) . . ?
Sb3 Ni2 Sb17 99.71(5) . . ?
Sb2 Ni2 Sb17 101.42(7) . . ?
Sb11 Ni2 Sb17 113.06(9) . . ?
Sb9 Ni2 Sb17 116.47(6) . . ?
Sb10 Ni2 Sb17 72.83(5) . . ?
Ni5 Ni2 Sb17 56.75(5) . . ?
Sb3 Ni3 Sb4 90.31(6) . . ?
Sb3 Ni3 Sb14 146.35(7) . . ?
Sb4 Ni3 Sb14 76.09(6) . . ?
Sb3 Ni3 Sb12 76.95(7) . . ?
Sb4 Ni3 Sb12 147.60(9) . . ?
Sb14 Ni3 Sb12 98.18(6) . . ?
Sb3 Ni3 Sb13 135.33(9) . . ?
Sb4 Ni3 Sb13 133.78(10) . . ?
Sb14 Ni3 Sb13 67.85(7) . . ?
Sb12 Ni3 Sb13 67.89(9) . . ?
Sb3 Ni3 Ni5 61.02(6) . . ?
Sb4 Ni3 Ni5 61.21(6) . . ?
Sb14 Ni3 Ni5 130.87(7) . . ?
Sb12 Ni3 Ni5 130.87(8) . . ?
Sb13 Ni3 Ni5 127.41(7) . . ?
Sb3 Ni3 Sb17 98.00(5) . . ?
Sb4 Ni3 Sb17 99.32(6) . . ?
Sb14 Ni3 Sb17 114.36(6) . . ?
Sb12 Ni3 Sb17 111.77(6) . . ?
Sb13 Ni3 Sb17 71.87(5) . . ?
Ni5 Ni3 Sb17 55.56(5) . . ?
Sb1 Ni4 Sb4 90.40(6) . . ?
Sb1 Ni4 Sb15 144.73(10) . . ?
Sb4 Ni4 Sb15 76.19(10) . . ?
Sb1 Ni4 Ni5 61.82(6) . . ?
Sb4 Ni4 Ni5 62.08(7) . . ?
Sb15 Ni4 Ni5 132.00(11) . . ?
Sb1 Ni4 Sb16 134.95(8) . . ?
Sb4 Ni4 Sb16 134.42(8) . . ?
Sb15 Ni4 Sb16 67.75(10) . . ?
Ni5 Ni4 Sb16 128.19(6) . . ?
Sb1 Ni4 Sb5 76.70(7) . . ?
Sb4 Ni4 Sb5 145.83(9) . . ?
Sb15 Ni4 Sb5 96.21(11) . . ?
Ni5 Ni4 Sb5 131.62(9) . . ?
Sb16 Ni4 Sb5 67.26(8) . . ?
Sb1 Ni4 Sb17 100.01(6) . . ?
Sb4 Ni4 Sb17 100.28(7) . . ?
Sb15 Ni4 Sb17 114.30(9) . . ?
Ni5 Ni4 Sb17 56.35(4) . . ?
Sb16 Ni4 Sb17 71.84(4) . . ?
Sb5 Ni4 Sb17 112.96(8) . . ?
Ni4 Ni5 Sb17 67.42(5) . . ?
Ni4 Ni5 Ni2 133.61(7) . . ?
Sb17 Ni5 Ni2 66.21(5) . . ?
Ni4 Ni5 Ni1 81.77(7) . . ?
Sb17 Ni5 Ni1 67.24(5) . . ?
Ni2 Ni5 Ni1 79.53(7) . . ?
Ni4 Ni5 Ni3 81.51(7) . . ?
Sb17 Ni5 Ni3 67.30(5) . . ?
Ni2 Ni5 Ni3 82.19(6) . . ?
Ni1 Ni5 Ni3 134.55(7) . . ?
Ni4 Ni5 Sb1 58.40(6) . . ?
Sb17 Ni5 Sb1 105.40(8) . . ?
Ni2 Ni5 Sb1 135.42(9) . . ?
Ni1 Ni5 Sb1 58.31(6) . . ?
Ni3 Ni5 Sb1 137.33(9) . . ?
Ni4 Ni5 Sb3 137.43(9) . . ?
Sb17 Ni5 Sb3 104.12(6) . . ?
Ni2 Ni5 Sb3 58.43(6) . . ?
Ni1 Ni5 Sb3 135.47(9) . . ?
Ni3 Ni5 Sb3 58.05(6) . . ?
Sb1 Ni5 Sb3 150.45(7) . . ?
Ni4 Ni5 Sb4 58.41(7) . . ?
Sb17 Ni5 Sb4 105.50(7) . . ?
Ni2 Ni5 Sb4 138.03(9) . . ?
Ni1 Ni5 Sb4 137.59(10) . . ?
Ni3 Ni5 Sb4 58.15(6) . . ?
Sb1 Ni5 Sb4 86.45(8) . . ?
Sb3 Ni5 Sb4 86.85(8) . . ?
Ni4 Ni5 Sb2 136.59(10) . . ?
Sb17 Ni5 Sb2 105.67(8) . . ?
Ni2 Ni5 Sb2 58.45(6) . . ?
Ni1 Ni5 Sb2 57.78(7) . . ?
Ni3 Ni5 Sb2 137.54(9) . . ?
Sb1 Ni5 Sb2 85.10(8) . . ?
Sb3 Ni5 Sb2 85.90(8) . . ?
Sb4 Ni5 Sb2 148.83(8) . . ?
Ni4 Sb1 Ni1 83.43(6) . . ?
Ni4 Sb1 Ni5 59.79(6) . . ?
Ni1 Sb1 Ni5 60.08(6) . . ?
Ni4 Sb1 Sb5 52.32(6) . . ?
Ni1 Sb1 Sb5 90.09(7) . . ?
Ni5 Sb1 Sb5 107.97(8) . . ?
Ni4 Sb1 Sb6 89.49(6) . . ?
Ni1 Sb1 Sb6 51.99(5) . . ?
Ni5 Sb1 Sb6 107.64(7) . . ?
Sb5 Sb1 Sb6 54.55(5) . . ?
Ni1 Sb2 Ni2 81.16(8) . . ?
Ni1 Sb2 Ni5 59.89(7) . . ?
Ni2 Sb2 Ni5 59.55(6) . . ?
Ni1 Sb2 Sb9 89.88(7) . . ?
Ni2 Sb2 Sb9 52.59(5) . . ?
Ni5 Sb2 Sb9 108.77(8) . . ?
Ni1 Sb2 Sb8 51.85(9) . . ?
Ni2 Sb2 Sb8 89.15(10) . . ?
Ni5 Sb2 Sb8 108.08(12) . . ?
Sb9 Sb2 Sb8 55.35(9) . . ?
Ni2 Sb3 Ni3 84.53(5) . . ?
Ni2 Sb3 Ni5 59.97(5) . . ?
Ni3 Sb3 Ni5 60.93(5) . . ?
Ni2 Sb3 Sb11 52.31(8) . . ?
Ni3 Sb3 Sb11 91.07(8) . . ?
Ni5 Sb3 Sb11 108.37(9) . . ?
Ni2 Sb3 Sb12 90.66(6) . . ?
Ni3 Sb3 Sb12 52.06(5) . . ?
Ni5 Sb3 Sb12 108.61(7) . . ?
Sb11 Sb3 Sb12 55.68(6) . . ?
Ni4 Sb4 Ni3 83.40(8) . . ?
Ni4 Sb4 Ni5 59.51(7) . . ?
Ni3 Sb4 Ni5 60.65(6) . . ?
Ni4 Sb4 Sb15 52.12(8) . . ?
Ni3 Sb4 Sb15 90.52(9) . . ?
Ni5 Sb4 Sb15 107.91(11) . . ?
Ni4 Sb4 Sb14 90.88(7) . . ?
Ni3 Sb4 Sb14 52.29(5) . . ?
Ni5 Sb4 Sb14 108.94(8) . . ?
Sb15 Sb4 Sb14 56.04(6) . . ?
Ni4 Sb5 Sb16 56.36(7) . . ?
Ni4 Sb5 Sb6 94.92(9) . . ?
Sb16 Sb5 Sb6 103.84(10) . . ?
Ni4 Sb5 Sb1 50.98(5) . . ?
Sb16 Sb5 Sb1 102.97(9) . . ?
Sb6 Sb5 Sb1 63.03(6) . . ?
Ni1 Sb6 Sb7 56.31(5) . . ?
Ni1 Sb6 Sb5 95.24(8) . . ?
Sb7 Sb6 Sb5 105.49(9) . . ?
Ni1 Sb6 Sb1 50.81(6) . . ?
Sb7 Sb6 Sb1 102.87(7) . . ?
Sb5 Sb6 Sb1 62.42(6) . . ?
Ni1 Sb7 Sb8 56.17(10) . . ?
Ni1 Sb7 Sb6 56.18(6) . . ?
Sb8 Sb7 Sb6 83.22(10) . . ?
Ni1 Sb7 Sb17 58.35(4) . . ?
Sb8 Sb7 Sb17 98.80(10) . . ?
Sb6 Sb7 Sb17 96.45(6) . . ?
Ni1 Sb8 Sb7 56.63(10) . . ?
Ni1 Sb8 Sb9 93.59(14) . . ?
Sb7 Sb8 Sb9 102.92(15) . . ?
Ni1 Sb8 Sb2 50.67(9) . . ?
Sb7 Sb8 Sb2 102.46(15) . . ?
Sb9 Sb8 Sb2 61.37(9) . . ?
Ni2 Sb9 Sb10 55.84(6) . . ?
Ni2 Sb9 Sb8 94.58(11) . . ?
Sb10 Sb9 Sb8 102.10(11) . . ?
Ni2 Sb9 Sb2 52.03(5) . . ?
Sb10 Sb9 Sb2 103.37(7) . . ?
Sb8 Sb9 Sb2 63.29(10) . . ?
Ni2 Sb10 Sb11 55.66(9) . . ?
Ni2 Sb10 Sb9 55.80(5) . . ?
Sb11 Sb10 Sb9 83.22(8) . . ?
Ni2 Sb10 Sb17 57.09(4) . . ?
Sb11 Sb10 Sb17 94.89(9) . . ?
Sb9 Sb10 Sb17 97.36(6) . . ?
Ni2 Sb11 Sb10 56.16(10) . . ?
Ni2 Sb11 Sb12 95.89(13) . . ?
Sb10 Sb11 Sb12 105.63(13) . . ?
Ni2 Sb11 Sb3 51.83(8) . . ?
Sb10 Sb11 Sb3 103.93(12) . . ?
Sb12 Sb11 Sb3 63.12(9) . . ?
Ni3 Sb12 Sb13 56.07(8) . . ?
Ni3 Sb12 Sb11 94.50(10) . . ?
Sb13 Sb12 Sb11 105.11(11) . . ?
Ni3 Sb12 Sb3 50.99(5) . . ?
Sb13 Sb12 Sb3 102.56(9) . . ?
Sb11 Sb12 Sb3 61.20(8) . . ?
Ni3 Sb13 Sb14 55.98(6) . . ?
Ni3 Sb13 Sb12 56.04(7) . . ?
Sb14 Sb13 Sb12 85.13(7) . . ?
Ni3 Sb13 Sb17 58.33(6) . . ?
Sb14 Sb13 Sb17 97.51(8) . . ?
Sb12 Sb13 Sb17 95.62(9) . . ?
Ni3 Sb14 Sb13 56.17(7) . . ?
Ni3 Sb14 Sb15 94.24(8) . . ?
Sb13 Sb14 Sb15 102.53(10) . . ?
Ni3 Sb14 Sb4 51.62(5) . . ?
Sb13 Sb14 Sb4 102.77(8) . . ?
Sb15 Sb14 Sb4 61.66(7) . . ?
Ni4 Sb15 Sb16 56.52(9) . . ?
Ni4 Sb15 Sb14 95.28(12) . . ?
Sb16 Sb15 Sb14 104.14(12) . . ?
Ni4 Sb15 Sb4 51.69(7) . . ?
Sb16 Sb15 Sb4 103.50(11) . . ?
Sb14 Sb15 Sb4 62.30(9) . . ?
Ni4 Sb16 Sb5 56.39(6) . . ?
Ni4 Sb16 Sb15 55.73(7) . . ?
Sb5 Sb16 Sb15 83.89(8) . . ?
Ni4 Sb16 Sb17 58.08(5) . . ?
Sb5 Sb16 Sb17 96.84(8) . . ?
Sb15 Sb16 Sb17 97.15(10) . . ?
Ni5 Sb17 Ni2 57.04(5) . . ?
Ni5 Sb17 Ni4 56.23(5) . . ?
Ni2 Sb17 Ni4 113.26(4) . . ?
Ni5 Sb17 Ni1 56.54(5) . . ?
Ni2 Sb17 Ni1 71.25(4) . . ?
Ni4 Sb17 Ni1 72.42(4) . . ?
Ni5 Sb17 Ni3 57.13(5) . . ?
Ni2 Sb17 Ni3 73.81(4) . . ?
Ni4 Sb17 Ni3 72.47(4) . . ?
Ni1 Sb17 Ni3 113.67(4) . . ?
Ni5 Sb17 Sb7 106.86(5) . . ?
Ni2 Sb17 Sb7 97.13(4) . . ?
Ni4 Sb17 Sb7 100.10(5) . . ?
Ni1 Sb17 Sb7 50.33(4) . . ?
Ni3 Sb17 Sb7 163.96(4) . . ?
Ni5 Sb17 Sb16 106.31(6) . . ?
Ni2 Sb17 Sb16 163.32(5) . . ?
Ni4 Sb17 Sb16 50.08(4) . . ?
Ni1 Sb17 Sb16 99.38(5) . . ?
Ni3 Sb17 Sb16 98.63(5) . . ?
Sb7 Sb17 Sb16 86.47(5) . . ?
Ni5 Sb17 Sb10 107.11(6) . . ?
Ni2 Sb17 Sb10 50.08(4) . . ?
Ni4 Sb17 Sb10 163.19(5) . . ?
Ni1 Sb17 Sb10 97.00(5) . . ?
Ni3 Sb17 Sb10 101.22(5) . . ?
Sb7 Sb17 Sb10 81.83(5) . . ?
Sb16 Sb17 Sb10 146.50(5) . . ?
Ni5 Sb17 Sb13 106.92(6) . . ?
Ni2 Sb17 Sb13 101.26(7) . . ?
Ni4 Sb17 Sb13 98.30(6) . . ?
Ni1 Sb17 Sb13 163.44(5) . . ?
Ni3 Sb17 Sb13 49.81(5) . . ?
Sb7 Sb17 Sb13 146.22(5) . . ?
Sb16 Sb17 Sb13 83.96(7) . . ?
Sb10 Sb17 Sb13 88.56(6) . . ?
Sb37 Ni21 Ni22 67.0(3) . . ?
Sb37 Ni21 Ni23 67.1(3) . . ?
Ni22 Ni21 Ni23 83.6(3) . . ?
Sb37 Ni21 Ni24 67.5(3) . . ?
Ni22 Ni21 Ni24 134.4(4) . . ?
Ni23 Ni21 Ni24 81.3(3) . . ?
Sb37 Ni21 Ni25 66.7(3) . . ?
Ni22 Ni21 Ni25 77.2(3) . . ?
Ni23 Ni21 Ni25 133.8(3) . . ?
Ni24 Ni21 Ni25 83.0(3) . . ?
Sb37 Ni21 Sb24 104.2(4) . . ?
Ni22 Ni21 Sb24 133.3(4) . . ?
Ni23 Ni21 Sb24 137.4(4) . . ?
Ni24 Ni21 Sb24 58.0(3) . . ?
Ni25 Ni21 Sb24 58.5(3) . . ?
Sb37 Ni21 Sb22 103.0(3) . . ?
Ni22 Ni21 Sb22 58.1(3) . . ?
Ni23 Ni21 Sb22 57.8(3) . . ?
Ni24 Ni21 Sb22 137.3(4) . . ?
Ni25 Ni21 Sb22 133.5(4) . . ?
Sb24 Ni21 Sb22 152.7(4) . . ?
Sb37 Ni21 Sb23 105.5(4) . . ?
Ni22 Ni21 Sb23 139.6(5) . . ?
Ni23 Ni21 Sb23 58.4(3) . . ?
Ni24 Ni21 Sb23 58.0(4) . . ?
Ni25 Ni21 Sb23 138.6(5) . . ?
Sb24 Ni21 Sb23 87.0(4) . . ?
Sb22 Ni21 Sb23 87.7(4) . . ?
Sb37 Ni21 Sb21 105.2(3) . . ?
Ni22 Ni21 Sb21 57.0(3) . . ?
Ni23 Ni21 Sb21 137.9(4) . . ?
Ni24 Ni21 Sb21 136.2(4) . . ?
Ni25 Ni21 Sb21 56.4(3) . . ?
Sb24 Ni21 Sb21 84.6(4) . . ?
Sb22 Ni21 Sb21 86.4(4) . . ?
Sb23 Ni21 Sb21 149.3(4) . . ?
Sb28 Ni22 Sb21 146.0(4) . . ?
Sb28 Ni22 Sb26 94.2(4) . . ?
Sb21 Ni22 Sb26 75.6(3) . . ?
Sb28 Ni22 Sb22 76.4(4) . . ?
Sb21 Ni22 Sb22 92.5(3) . . ?
Sb26 Ni22 Sb22 143.4(4) . . ?
Sb28 Ni22 Sb27 67.7(4) . . ?
Sb21 Ni22 Sb27 133.1(4) . . ?
Sb26 Ni22 Sb27 68.9(3) . . ?
Sb22 Ni22 Sb27 134.0(4) . . ?
Sb28 Ni22 Ni21 131.5(5) . . ?
Sb21 Ni22 Ni21 63.7(3) . . ?
Sb26 Ni22 Ni21 134.1(4) . . ?
Sb22 Ni22 Ni21 62.1(3) . . ?
Sb27 Ni22 Ni21 126.5(4) . . ?
Sb28 Ni22 Sb37 111.1(3) . . ?
Sb21 Ni22 Sb37 102.2(3) . . ?
Sb26 Ni22 Sb37 117.9(3) . . ?
Sb22 Ni22 Sb37 98.3(3) . . ?
Sb27 Ni22 Sb37 70.5(2) . . ?
Ni21 Ni22 Sb37 56.0(2) . . ?
Sb22 Ni23 Sb29 75.6(5) . . ?
Sb22 Ni23 Sb23 92.4(3) . . ?
Sb29 Ni23 Sb23 149.3(5) . . ?
Sb22 Ni23 Sb31 147.2(4) . . ?
Sb29 Ni23 Sb31 99.0(4) . . ?
Sb23 Ni23 Sb31 75.9(3) . . ?
Sb22 Ni23 Ni21 62.3(3) . . ?
Sb29 Ni23 Ni21 129.9(5) . . ?
Sb23 Ni23 Ni21 62.0(3) . . ?
Sb31 Ni23 Ni21 131.1(3) . . ?
Sb22 Ni23 Sb30 134.3(4) . . ?
Sb29 Ni23 Sb30 68.3(5) . . ?
Sb23 Ni23 Sb30 132.5(4) . . ?
Sb31 Ni23 Sb30 67.8(3) . . ?
Ni21 Ni23 Sb30 125.5(3) . . ?
Sb22 Ni23 Sb37 98.4(3) . . ?
Sb29 Ni23 Sb37 109.4(3) . . ?
Sb23 Ni23 Sb37 100.1(4) . . ?
Sb31 Ni23 Sb37 113.6(3) . . ?
Ni21 Ni23 Sb37 55.9(2) . . ?
Sb30 Ni23 Sb37 69.6(2) . . ?
Sb24 Ni24 Sb32 146.5(4) . . ?
Sb24 Ni24 Sb23 91.6(3) . . ?
Sb32 Ni24 Sb23 75.8(3) . . ?
Sb24 Ni24 Sb34 77.6(5) . . ?
Sb32 Ni24 Sb34 97.2(5) . . ?
Sb23 Ni24 Sb34 148.9(5) . . ?
Sb24 Ni24 Sb33 134.4(3) . . ?
Sb32 Ni24 Sb33 68.6(3) . . ?
Sb23 Ni24 Sb33 133.2(3) . . ?
Sb34 Ni24 Sb33 67.0(4) . . ?
Sb24 Ni24 Ni21 61.8(3) . . ?
Sb32 Ni24 Ni21 131.4(4) . . ?
Sb23 Ni24 Ni21 62.2(3) . . ?
Sb34 Ni24 Ni21 131.4(5) . . ?
Sb33 Ni24 Ni21 125.3(3) . . ?
Sb24 Ni24 Sb37 98.6(3) . . ?
Sb32 Ni24 Sb37 114.0(3) . . ?
Sb23 Ni24 Sb37 100.0(4) . . ?
Sb34 Ni24 Sb37 110.3(4) . . ?
Sb33 Ni24 Sb37 69.7(2) . . ?
Ni21 Ni24 Sb37 55.7(2) . . ?
Sb21 Ni25 Sb25 81.6(5) . . ?
Sb21 Ni25 Sb35 144.3(4) . . ?
Sb25 Ni25 Sb35 91.2(5) . . ?
Sb21 Ni25 Sb36 137.0(4) . . ?
Sb25 Ni25 Sb36 66.8(5) . . ?
Sb35 Ni25 Sb36 67.6(3) . . ?
Sb21 Ni25 Sb24 90.4(3) . . ?
Sb25 Ni25 Sb24 145.5(6) . . ?
Sb35 Ni25 Sb24 76.0(3) . . ?
Sb36 Ni25 Sb24 132.1(4) . . ?
Sb21 Ni25 Ni21 63.9(3) . . ?
Sb25 Ni25 Ni21 138.4(6) . . ?
Sb35 Ni25 Ni21 130.4(3) . . ?
Sb36 Ni25 Ni21 124.8(4) . . ?
Sb24 Ni25 Ni21 61.5(3) . . ?
Sb21 Ni25 Sb37 102.8(3) . . ?
Sb25 Ni25 Sb37 115.8(5) . . ?
Sb35 Ni25 Sb37 111.8(3) . . ?
Sb36 Ni25 Sb37 68.8(3) . . ?
Sb24 Ni25 Sb37 98.8(3) . . ?
Ni21 Ni25 Sb37 56.0(2) . . ?
Ni25 Sb21 Ni22 80.0(3) . . ?
Ni25 Sb21 Ni21 59.7(3) . . ?
Ni22 Sb21 Ni21 59.3(3) . . ?
Ni25 Sb21 Sb26 89.7(3) . . ?
Ni22 Sb21 Sb26 52.3(3) . . ?
Ni21 Sb21 Sb26 108.5(3) . . ?
Ni25 Sb21 Sb25 49.3(4) . . ?
Ni22 Sb21 Sb25 87.9(4) . . ?
Ni21 Sb21 Sb25 105.6(4) . . ?
Sb26 Sb21 Sb25 56.9(4) . . ?
Ni23 Sb22 Ni22 85.7(3) . . ?
Ni23 Sb22 Ni21 60.0(3) . . ?
Ni22 Sb22 Ni21 59.8(3) . . ?
Ni23 Sb22 Sb29 52.3(4) . . ?
Ni22 Sb22 Sb29 91.2(3) . . ?
Ni21 Sb22 Sb29 107.4(5) . . ?
Ni23 Sb22 Sb28 92.4(3) . . ?
Ni22 Sb22 Sb28 50.8(3) . . ?
Ni21 Sb22 Sb28 106.5(4) . . ?
Sb29 Sb22 Sb28 57.4(3) . . ?
Ni24 Sb23 Ni23 82.9(4) . . ?
Ni24 Sb23 Ni21 59.8(3) . . ?
Ni23 Sb23 Ni21 59.6(3) . . ?
Ni24 Sb23 Sb32 52.1(3) . . ?
Ni23 Sb23 Sb32 90.2(4) . . ?
Ni21 Sb23 Sb32 107.8(5) . . ?
Ni24 Sb23 Sb31 89.9(3) . . ?
Ni23 Sb23 Sb31 52.5(2) . . ?
Ni21 Sb23 Sb31 107.9(4) . . ?
Sb32 Sb23 Sb31 55.1(2) . . ?
Ni24 Sb24 Ni25 84.9(3) . . ?
Ni24 Sb24 Ni21 60.2(3) . . ?
Ni25 Sb24 Ni21 60.0(3) . . ?
Ni24 Sb24 Sb35 91.0(3) . . ?
Ni25 Sb24 Sb35 51.7(2) . . ?
Ni21 Sb24 Sb35 107.4(3) . . ?
Ni24 Sb24 Sb34 51.5(4) . . ?
Ni25 Sb24 Sb34 90.1(4) . . ?
Ni21 Sb24 Sb34 107.0(4) . . ?
Sb35 Sb24 Sb34 55.8(3) . . ?
Ni25 Sb25 Sb36 57.1(5) . . ?
Ni25 Sb25 Sb26 90.9(7) . . ?
Sb36 Sb25 Sb26 102.8(7) . . ?
Ni25 Sb25 Sb21 49.1(4) . . ?
Sb36 Sb25 Sb21 101.3(7) . . ?
Sb26 Sb25 Sb21 58.6(4) . . ?
Ni22 Sb26 Sb27 56.2(3) . . ?
Ni22 Sb26 Sb25 93.3(5) . . ?
Sb27 Sb26 Sb25 95.9(5) . . ?
Ni22 Sb26 Sb21 52.1(2) . . ?
Sb27 Sb26 Sb21 102.6(4) . . ?
Sb25 Sb26 Sb21 64.5(4) . . ?
Ni22 Sb27 Sb28 54.6(4) . . ?
Ni22 Sb27 Sb26 55.0(3) . . ?
Sb28 Sb27 Sb26 80.2(3) . . ?
Ni22 Sb27 Sb37 58.8(2) . . ?
Sb28 Sb27 Sb37 95.1(4) . . ?
Sb26 Sb27 Sb37 99.8(3) . . ?
Ni22 Sb28 Sb27 57.7(4) . . ?
Ni22 Sb28 Sb29 95.5(5) . . ?
Sb27 Sb28 Sb29 104.3(5) . . ?
Ni22 Sb28 Sb22 52.8(3) . . ?
Sb27 Sb28 Sb22 105.3(5) . . ?
Sb29 Sb28 Sb22 61.3(4) . . ?
Ni23 Sb29 Sb30 57.0(4) . . ?
Ni23 Sb29 Sb28 95.3(6) . . ?
Sb30 Sb29 Sb28 105.0(5) . . ?
Ni23 Sb29 Sb22 52.1(4) . . ?
Sb30 Sb29 Sb22 104.3(6) . . ?
Sb28 Sb29 Sb22 61.3(4) . . ?
Ni23 Sb30 Sb29 54.8(4) . . ?
Ni23 Sb30 Sb31 55.9(3) . . ?
Sb29 Sb30 Sb31 84.8(3) . . ?
Ni23 Sb30 Sb37 58.9(3) . . ?
Sb29 Sb30 Sb37 94.1(4) . . ?
Sb31 Sb30 Sb37 98.4(3) . . ?
Ni23 Sb31 Sb30 56.4(3) . . ?
Ni23 Sb31 Sb32 94.6(3) . . ?
Sb30 Sb31 Sb32 101.6(4) . . ?
Ni23 Sb31 Sb23 51.6(3) . . ?
Sb30 Sb31 Sb23 102.4(4) . . ?
Sb32 Sb31 Sb23 61.8(3) . . ?
Ni24 Sb32 Sb33 56.3(3) . . ?
Ni24 Sb32 Sb31 95.8(4) . . ?
Sb33 Sb32 Sb31 101.6(4) . . ?
Ni24 Sb32 Sb23 52.1(3) . . ?
Sb33 Sb32 Sb23 102.9(4) . . ?
Sb31 Sb32 Sb23 63.1(3) . . ?
Ni24 Sb33 Sb34 56.1(4) . . ?
Ni24 Sb33 Sb32 55.2(3) . . ?
Sb34 Sb33 Sb32 84.0(3) . . ?
Ni24 Sb33 Sb37 59.46(19) . . ?
Sb34 Sb33 Sb37 96.7(4) . . ?
Sb32 Sb33 Sb37 98.2(3) . . ?
Ni24 Sb34 Sb33 56.9(4) . . ?
Ni24 Sb34 Sb35 94.7(6) . . ?
Sb33 Sb34 Sb35 104.6(6) . . ?
Ni24 Sb34 Sb24 50.9(4) . . ?
Sb33 Sb34 Sb24 102.8(6) . . ?
Sb35 Sb34 Sb24 61.1(4) . . ?
Ni25 Sb35 Sb36 56.4(3) . . ?
Ni25 Sb35 Sb34 96.1(4) . . ?
Sb36 Sb35 Sb34 101.0(5) . . ?
Ni25 Sb35 Sb24 52.4(3) . . ?
Sb36 Sb35 Sb24 102.9(4) . . ?
Sb34 Sb35 Sb24 63.1(4) . . ?
Ni25 Sb36 Sb25 56.0(5) . . ?
Ni25 Sb36 Sb35 55.9(3) . . ?
Sb25 Sb36 Sb35 79.9(5) . . ?
Ni25 Sb36 Sb37 60.1(3) . . ?
Sb25 Sb36 Sb37 101.8(6) . . ?
Sb35 Sb36 Sb37 98.3(4) . . ?
Ni21 Sb37 Ni25 57.3(2) . . ?
Ni21 Sb37 Ni22 57.0(3) . . ?
Ni25 Sb37 Ni22 69.5(2) . . ?
Ni21 Sb37 Ni23 57.0(2) . . ?
Ni25 Sb37 Ni23 114.2(2) . . ?
Ni22 Sb37 Ni23 74.8(2) . . ?
Ni21 Sb37 Ni24 56.8(2) . . ?
Ni25 Sb37 Ni24 74.2(2) . . ?
Ni22 Sb37 Ni24 113.8(2) . . ?
Ni23 Sb37 Ni24 72.5(2) . . ?
Ni21 Sb37 Sb36 108.4(3) . . ?
Ni25 Sb37 Sb36 51.1(2) . . ?
Ni22 Sb37 Sb36 97.2(3) . . ?
Ni23 Sb37 Sb36 165.4(3) . . ?
Ni24 Sb37 Sb36 100.5(3) . . ?
Ni21 Sb37 Sb30 108.5(3) . . ?
Ni25 Sb37 Sb30 165.7(3) . . ?
Ni22 Sb37 Sb30 103.7(3) . . ?
Ni23 Sb37 Sb30 51.5(2) . . ?
Ni24 Sb37 Sb30 98.3(3) . . ?
Sb36 Sb37 Sb30 143.1(3) . . ?
Ni21 Sb37 Sb33 107.6(3) . . ?
Ni25 Sb37 Sb33 101.9(2) . . ?
Ni22 Sb37 Sb33 164.6(2) . . ?
Ni23 Sb37 Sb33 98.5(2) . . ?
Ni24 Sb37 Sb33 50.87(18) . . ?
Sb36 Sb37 Sb33 86.1(3) . . ?
Sb30 Sb37 Sb33 81.6(3) . . ?
Ni21 Sb37 Sb27 107.7(3) . . ?
Ni25 Sb37 Sb27 94.5(2) . . ?
Ni22 Sb37 Sb27 50.7(2) . . ?
Ni23 Sb37 Sb27 103.1(3) . . ?
Ni24 Sb37 Sb27 164.0(3) . . ?
Sb36 Sb37 Sb27 80.0(3) . . ?
Sb30 Sb37 Sb27 90.2(3) . . ?
Sb33 Sb37 Sb27 144.5(2) . . ?
O38 K31 O46 101.1(2) . . ?
O38 K31 O34 106.3(2) . . ?
O46 K31 O34 84.0(2) . . ?
O38 K31 O44 137.3(2) . . ?
O46 K31 O44 59.5(2) . . ?
O34 K31 O44 108.5(2) . . ?
O38 K31 O32 118.3(3) . . ?
O46 K31 O32 131.8(3) . . ?
O34 K31 O32 60.0(2) . . ?
O44 K31 O32 100.3(2) . . ?
O38 K31 O40 61.7(3) . . ?
O46 K31 O40 130.2(2) . . ?
O34 K31 O40 144.0(2) . . ?
O44 K31 O40 100.2(2) . . ?
O32 K31 O40 94.3(3) . . ?
O38 K31 N32 61.1(2) . . ?
O46 K31 N32 58.6(2) . . ?
O34 K31 N32 61.1(2) . . ?
O44 K31 N32 118.0(2) . . ?
O32 K31 N32 116.9(2) . . ?
O40 K31 N32 122.5(3) . . ?
O38 K31 N31 122.9(3) . . ?
O46 K31 N31 119.9(3) . . ?
O34 K31 N31 115.3(3) . . ?
O44 K31 N31 60.4(3) . . ?
O32 K31 N31 60.7(2) . . ?
O40 K31 N31 61.6(3) . . ?
N32 K31 N31 175.8(3) . . ?
O38 K31 C40 45.0(3) . . ?
O46 K31 C40 112.8(3) . . ?
O34 K31 C40 147.5(3) . . ?
O44 K31 C40 104.0(3) . . ?
O32 K31 C40 114.6(4) . . ?
O40 K31 C40 22.3(3) . . ?
N32 K31 C40 102.9(3) . . ?
N31 K31 C40 81.3(3) . . ?
O38 K31 C33 127.3(4) . . ?
O46 K31 C33 111.7(3) . . ?
O34 K31 C33 42.2(3) . . ?
O44 K31 C33 95.3(3) . . ?
O32 K31 C33 21.0(3) . . ?
O40 K31 C33 115.3(3) . . ?
N32 K31 C33 102.8(3) . . ?
N31 K31 C33 73.9(3) . . ?
C40 K31 C33 135.3(4) . . ?
C42 N31 C43 112.5(10) . . ?
C42 N31 C31 111.9(12) . . ?
C43 N31 C31 103.6(12) . . ?
C42 N31 K31 109.7(8) . . ?
C43 N31 K31 110.4(7) . . ?
C31 N31 K31 108.5(7) . . ?
C37 N32 C36 109.9(8) . . ?
C37 N32 C48 111.2(8) . . ?
C36 N32 C48 111.0(8) . . ?
C37 N32 K31 106.9(6) . . ?
C36 N32 K31 110.8(6) . . ?
C48 N32 K31 106.8(6) . . ?
C33 O32 C32 114.5(10) . . ?
C33 O32 K31 110.2(8) . . ?
C32 O32 K31 117.7(6) . . ?
C34 O34 C35 110.6(8) . . ?
C34 O34 K31 117.4(7) . . ?
C35 O34 K31 118.4(5) . . ?
C38 O38 C39 117.7(9) . . ?
C38 O38 K31 123.5(6) . . ?
C39 O38 K31 117.4(7) . . ?
C40 O40 C41 117.1(10) . . ?
C40 O40 K31 104.0(8) . . ?
C41 O40 K31 110.3(7) . . ?
C44 O44 C45 112.0(8) . . ?
C44 O44 K31 113.6(7) . . ?
C45 O44 K31 111.1(6) . . ?
C46 O46 C47 113.9(7) . . ?
C46 O46 K31 118.9(6) . . ?
C47 O46 K31 123.8(5) . . ?
C32 C31 N31 114.9(14) . . ?
C32 C31 H31A 108.5 . . ?
N31 C31 H31A 108.5 . . ?
C32 C31 H31B 108.5 . . ?
N31 C31 H31B 108.5 . . ?
H31A C31 H31B 107.5 . . ?
C31 C32 O32 117.9(11) . . ?
C31 C32 H32A 107.8 . . ?
O32 C32 H32A 107.8 . . ?
C31 C32 H32B 107.8 . . ?
O32 C32 H32B 107.8 . . ?
H32A C32 H32B 107.2 . . ?
O32 C33 C34 111.9(12) . . ?
O32 C33 K31 48.7(6) . . ?
C34 C33 K31 83.2(7) . . ?
O32 C33 H33A 109.2 . . ?
C34 C33 H33A 109.2 . . ?
K31 C33 H33A 83.7 . . ?
O32 C33 H33B 109.2 . . ?
C34 C33 H33B 109.2 . . ?
K31 C33 H33B 158.0 . . ?
H33A C33 H33B 107.9 . . ?
O34 C34 C33 109.3(11) . . ?
O34 C34 H34A 109.8 . . ?
C33 C34 H34A 109.8 . . ?
O34 C34 H34B 109.8 . . ?
C33 C34 H34B 109.8 . . ?
H34A C34 H34B 108.3 . . ?
O34 C35 C36 108.9(8) . . ?
O34 C35 H35A 109.9 . . ?
C36 C35 H35A 109.9 . . ?
O34 C35 H35B 109.9 . . ?
C36 C35 H35B 109.9 . . ?
H35A C35 H35B 108.3 . . ?
N32 C36 C35 112.0(8) . . ?
N32 C36 H36A 109.2 . . ?
C35 C36 H36A 109.2 . . ?
N32 C36 H36B 109.2 . . ?
C35 C36 H36B 109.2 . . ?
H36A C36 H36B 107.9 . . ?
N32 C37 C38 112.6(9) . . ?
N32 C37 H37A 109.1 . . ?
C38 C37 H37A 109.1 . . ?
N32 C37 H37B 109.1 . . ?
C38 C37 H37B 109.1 . . ?
H37A C37 H37B 107.8 . . ?
O38 C38 C37 110.2(8) . . ?
O38 C38 H38A 109.6 . . ?
C37 C38 H38A 109.6 . . ?
O38 C38 H38B 109.6 . . ?
C37 C38 H38B 109.6 . . ?
H38A C38 H38B 108.1 . . ?
O38 C39 C40 109.9(9) . . ?
O38 C39 H39A 109.7 . . ?
C40 C39 H39A 109.7 . . ?
O38 C39 H39B 109.7 . . ?
C40 C39 H39B 109.7 . . ?
H39A C39 H39B 108.2 . . ?
O40 C40 C39 116.2(12) . . ?
O40 C40 K31 53.8(6) . . ?
C39 C40 K31 86.6(7) . . ?
O40 C40 H40A 108.2 . . ?
C39 C40 H40A 108.2 . . ?
K31 C40 H40A 161.3 . . ?
O40 C40 H40B 108.2 . . ?
C39 C40 H40B 108.2 . . ?
K31 C40 H40B 77.3 . . ?
H40A C40 H40B 107.4 . . ?
C42 C41 O40 112.1(10) . . ?
C42 C41 H41A 109.2 . . ?
O40 C41 H41A 109.2 . . ?
C42 C41 H41B 109.2 . . ?
O40 C41 H41B 109.2 . . ?
H41A C41 H41B 107.9 . . ?
N31 C42 C41 115.5(12) . . ?
N31 C42 H42A 108.4 . . ?
C41 C42 H42A 108.4 . . ?
N31 C42 H42B 108.4 . . ?
C41 C42 H42B 108.4 . . ?
H42A C42 H42B 107.5 . . ?
N31 C43 C44 113.3(11) . . ?
N31 C43 H43A 108.9 . . ?
C44 C43 H43A 108.9 . . ?
N31 C43 H43B 108.9 . . ?
C44 C43 H43B 108.9 . . ?
H43A C43 H43B 107.7 . . ?
O44 C44 C43 109.3(9) . . ?
O44 C44 H44A 109.8 . . ?
C43 C44 H44A 109.8 . . ?
O44 C44 H44B 109.8 . . ?
C43 C44 H44B 109.8 . . ?
H44A C44 H44B 108.3 . . ?
C46 C45 O44 110.1(9) . . ?
C46 C45 H45A 109.6 . . ?
O44 C45 H45A 109.6 . . ?
C46 C45 H45B 109.6 . . ?
O44 C45 H45B 109.6 . . ?
H45A C45 H45B 108.2 . . ?
C45 C46 O46 110.7(9) . . ?
C45 C46 H46A 109.5 . . ?
O46 C46 H46A 109.5 . . ?
C45 C46 H46B 109.5 . . ?
O46 C46 H46B 109.5 . . ?
H46A C46 H46B 108.1 . . ?
O46 C47 C48 111.6(8) . . ?
O46 C47 H47A 109.3 . . ?
C48 C47 H47A 109.3 . . ?
O46 C47 H47B 109.3 . . ?
C48 C47 H47B 109.3 . . ?
H47A C47 H47B 108.0 . . ?
C47 C48 N32 113.7(9) . . ?
C47 C48 H48A 108.8 . . ?
N32 C48 H48A 108.8 . . ?
C47 C48 H48B 108.8 . . ?
N32 C48 H48B 108.8 . . ?
H48A C48 H48B 107.7 . . ?
O58 K51 O64 137.2(2) . . ?
O58 K51 O52 117.8(2) . . ?
O64 K51 O52 99.9(2) . . ?
O58 K51 O60 59.2(2) . . ?
O64 K51 O60 98.78(18) . . ?
O52 K51 O60 97.1(2) . . ?
O58 K51 O66 96.9(2) . . ?
O64 K51 O66 59.39(19) . . ?
O52 K51 O66 140.2(2) . . ?
O60 K51 O66 118.3(2) . . ?
O58 K51 O54 98.7(2) . . ?
O64 K51 O54 118.60(19) . . ?
O52 K51 O54 59.4(2) . . ?
O60 K51 O54 137.6(2) . . ?
O66 K51 O54 98.7(2) . . ?
O58 K51 N51 119.0(2) . . ?
O64 K51 N51 61.3(2) . . ?
O52 K51 N51 61.3(2) . . ?
O60 K51 N51 60.7(2) . . ?
O66 K51 N51 119.4(2) . . ?
O54 K51 N51 119.4(2) . . ?
O58 K51 N52 61.3(2) . . ?
O64 K51 N52 118.0(2) . . ?
O52 K51 N52 119.1(2) . . ?
O60 K51 N52 119.6(2) . . ?
O66 K51 N52 59.9(2) . . ?
O54 K51 N52 60.9(2) . . ?
N51 K51 N52 179.3(3) . . ?
C51 N51 C63 109.6(8) . . ?
C51 N51 C62 108.9(8) . . ?
C63 N51 C62 110.9(8) . . ?
C51 N51 K51 109.5(6) . . ?
C63 N51 K51 108.7(5) . . ?
C62 N51 K51 109.4(5) . . ?
C56 N52 C68 112.0(11) . . ?
C56 N52 C57 109.1(9) . . ?
C68 N52 C57 111.3(11) . . ?
C56 N52 K51 107.5(7) . . ?
C68 N52 K51 109.7(6) . . ?
C57 N52 K51 107.0(7) . . ?
C52 O52 C53 111.1(8) . . ?
C52 O52 K51 118.2(5) . . ?
C53 O52 K51 117.9(6) . . ?
C54 O54 C55 112.0(9) . . ?
C54 O54 K51 113.3(6) . . ?
C55 O54 K51 115.8(6) . . ?
C58 O58 C59 112.5(9) . . ?
C58 O58 K51 118.4(6) . . ?
C59 O58 K51 116.7(6) . . ?
C61 O60 C60 111.1(9) . . ?
C61 O60 K51 119.3(5) . . ?
C60 O60 K51 116.5(6) . . ?
C64 O64 C65 110.3(7) . . ?
C64 O64 K51 117.9(5) . . ?
C65 O64 K51 116.8(5) . . ?
C67 O66 C66 110.9(9) . . ?
C67 O66 K51 118.2(7) . . ?
C66 O66 K51 115.0(6) . . ?
N51 C51 C52 113.7(9) . . ?
N51 C51 H51A 108.8 . . ?
C52 C51 H51A 108.8 . . ?
N51 C51 H51B 108.8 . . ?
C52 C51 H51B 108.8 . . ?
H51A C51 H51B 107.7 . . ?
O52 C52 C51 109.6(9) . . ?
O52 C52 H52A 109.8 . . ?
C51 C52 H52A 109.8 . . ?
O52 C52 H52B 109.8 . . ?
C51 C52 H52B 109.8 . . ?
H52A C52 H52B 108.2 . . ?
O52 C53 C54 109.9(8) . . ?
O52 C53 H53A 109.7 . . ?
C54 C53 H53A 109.7 . . ?
O52 C53 H53B 109.7 . . ?
C54 C53 H53B 109.7 . . ?
H53A C53 H53B 108.2 . . ?
O54 C54 C53 109.6(8) . . ?
O54 C54 H54A 109.7 . . ?
C53 C54 H54A 109.7 . . ?
O54 C54 H54B 109.7 . . ?
C53 C54 H54B 109.7 . . ?
H54A C54 H54B 108.2 . . ?
O54 C55 C56 109.6(9) . . ?
O54 C55 H55A 109.8 . . ?
C56 C55 H55A 109.8 . . ?
O54 C55 H55B 109.8 . . ?
C56 C55 H55B 109.8 . . ?
H55A C55 H55B 108.2 . . ?
C55 C56 N52 116.9(11) . . ?
C55 C56 H56A 108.1 . . ?
N52 C56 H56A 108.1 . . ?
C55 C56 H56B 108.1 . . ?
N52 C56 H56B 108.1 . . ?
H56A C56 H56B 107.3 . . ?
N52 C57 C58 112.9(9) . . ?
N52 C57 H57A 109.0 . . ?
C58 C57 H57A 109.0 . . ?
N52 C57 H57B 109.0 . . ?
C58 C57 H57B 109.0 . . ?
H57A C57 H57B 107.8 . . ?
O58 C58 C57 110.5(10) . . ?
O58 C58 H58A 109.6 . . ?
C57 C58 H58A 109.6 . . ?
O58 C58 H58B 109.6 . . ?
C57 C58 H58B 109.6 . . ?
H58A C58 H58B 108.1 . . ?
O58 C59 C60 109.9(11) . . ?
O58 C59 H59A 109.7 . . ?
C60 C59 H59A 109.7 . . ?
O58 C59 H59B 109.7 . . ?
C60 C59 H59B 109.7 . . ?
H59A C59 H59B 108.2 . . ?
O60 C60 C59 107.8(10) . . ?
O60 C60 H60A 110.2 . . ?
C59 C60 H60A 110.2 . . ?
O60 C60 H60B 110.2 . . ?
C59 C60 H60B 110.2 . . ?
H60A C60 H60B 108.5 . . ?
O60 C61 C62 109.7(7) . . ?
O60 C61 H61A 109.7 . . ?
C62 C61 H61A 109.7 . . ?
O60 C61 H61B 109.7 . . ?
C62 C61 H61B 109.7 . . ?
H61A C61 H61B 108.2 . . ?
N51 C62 C61 114.9(8) . . ?
N51 C62 H62A 108.5 . . ?
C61 C62 H62A 108.5 . . ?
N51 C62 H62B 108.5 . . ?
C61 C62 H62B 108.5 . . ?
H62A C62 H62B 107.5 . . ?
N51 C63 C64 113.2(8) . . ?
N51 C63 H63A 108.9 . . ?
C64 C63 H63A 108.9 . . ?
N51 C63 H63B 108.9 . . ?
C64 C63 H63B 108.9 . . ?
H63A C63 H63B 107.8 . . ?
O64 C64 C63 110.1(8) . . ?
O64 C64 H64A 109.6 . . ?
C63 C64 H64A 109.6 . . ?
O64 C64 H64B 109.6 . . ?
C63 C64 H64B 109.6 . . ?
H64A C64 H64B 108.2 . . ?
O64 C65 C66 109.2(8) . . ?
O64 C65 H65A 109.8 . . ?
C66 C65 H65A 109.8 . . ?
O64 C65 H65B 109.8 . . ?
C66 C65 H65B 109.8 . . ?
H65A C65 H65B 108.3 . . ?
O66 C66 C65 108.5(8) . . ?
O66 C66 H66A 110.0 . . ?
C65 C66 H66A 110.0 . . ?
O66 C66 H66B 110.0 . . ?
C65 C66 H66B 110.0 . . ?
H66A C66 H66B 108.4 . . ?
O66 C67 C68 109.5(11) . . ?
O66 C67 H67A 109.8 . . ?
C68 C67 H67A 109.8 . . ?
O66 C67 H67B 109.8 . . ?
C68 C67 H67B 109.8 . . ?
H67A C67 H67B 108.2 . . ?
N52 C68 C67 112.7(11) . . ?
N52 C68 H68A 109.1 . . ?
C67 C68 H68A 109.1 . . ?
N52 C68 H68B 109.1 . . ?
C67 C68 H68B 109.1 . . ?
H68A C68 H68B 107.8 . . ?
O74 K71 O72 60.07(19) . . ?
O74 K71 O80 121.57(19) . . ?
O72 K71 O80 100.85(19) . . ?
O74 K71 O86 93.7(2) . . ?
O72 K71 O86 113.40(19) . . ?
O80 K71 O86 140.2(2) . . ?
O74 K71 O84 134.91(19) . . ?
O72 K71 O84 95.51(19) . . ?
O80 K71 O84 98.69(19) . . ?
O86 K71 O84 59.73(19) . . ?
O74 K71 O78 100.56(19) . . ?
O72 K71 O78 142.2(2) . . ?
O80 K71 O78 59.64(17) . . ?
O86 K71 O78 99.12(19) . . ?
O84 K71 O78 118.1(2) . . ?
O74 K71 N71 120.5(2) . . ?
O72 K71 N71 61.5(2) . . ?
O80 K71 N71 60.67(19) . . ?
O86 K71 N71 119.0(2) . . ?
O84 K71 N71 60.6(2) . . ?
O78 K71 N71 118.97(19) . . ?
O74 K71 N72 60.9(2) . . ?
O72 K71 N72 119.7(2) . . ?
O80 K71 N72 119.13(19) . . ?
O86 K71 N72 60.2(2) . . ?
O84 K71 N72 118.3(2) . . ?
O78 K71 N72 60.54(18) . . ?
N71 K71 N72 178.6(2) . . ?
C71 N71 C83 111.0(8) . . ?
C71 N71 C82 109.7(8) . . ?
C83 N71 C82 111.2(8) . . ?
C71 N71 K71 108.5(5) . . ?
C83 N71 K71 108.6(5) . . ?
C82 N71 K71 107.7(5) . . ?
C88 N72 C76 111.3(8) . . ?
C88 N72 C77 108.2(8) . . ?
C76 N72 C77 111.5(8) . . ?
C88 N72 K71 109.9(6) . . ?
C76 N72 K71 107.3(6) . . ?
C77 N72 K71 108.7(5) . . ?
C73 O72 C72 112.3(8) . . ?
C73 O72 K71 114.3(5) . . ?
C72 O72 K71 115.0(5) . . ?
C75 O74 C74 112.0(7) . . ?
C75 O74 K71 119.1(5) . . ?
C74 O74 K71 115.6(5) . . ?
C78 O78 C79 109.9(7) . . ?
C78 O78 K71 116.2(5) . . ?
C79 O78 K71 114.4(5) . . ?
C81 O80 C80 111.6(6) . . ?
C81 O80 K71 119.4(5) . . ?
C80 O80 K71 116.2(5) . . ?
C85 O84 C84 111.3(7) . . ?
C85 O84 K71 112.2(6) . . ?
C84 O84 K71 117.8(6) . . ?
C86 O86 C87 111.3(8) . . ?
C86 O86 K71 116.2(6) . . ?
C87 O86 K71 116.4(6) . . ?
N71 C71 C72 114.2(9) . . ?
N71 C71 H71A 108.7 . . ?
C72 C71 H71A 108.7 . . ?
N71 C71 H71B 108.7 . . ?
C72 C71 H71B 108.7 . . ?
H71A C71 H71B 107.6 . . ?
O72 C72 C71 111.3(9) . . ?
O72 C72 H72A 109.4 . . ?
C71 C72 H72A 109.4 . . ?
O72 C72 H72B 109.4 . . ?
C71 C72 H72B 109.4 . . ?
H72A C72 H72B 108.0 . . ?
O72 C73 C74 111.3(9) . . ?
O72 C73 H73A 109.4 . . ?
C74 C73 H73A 109.4 . . ?
O72 C73 H73B 109.4 . . ?
C74 C73 H73B 109.4 . . ?
H73A C73 H73B 108.0 . . ?
O74 C74 C73 110.2(8) . . ?
O74 C74 H74A 109.6 . . ?
C73 C74 H74A 109.6 . . ?
O74 C74 H74B 109.6 . . ?
C73 C74 H74B 109.6 . . ?
H74A C74 H74B 108.1 . . ?
O74 C75 C76 108.9(8) . . ?
O74 C75 H75A 109.9 . . ?
C76 C75 H75A 109.9 . . ?
O74 C75 H75B 109.9 . . ?
C76 C75 H75B 109.9 . . ?
H75A C75 H75B 108.3 . . ?
N72 C76 C75 113.4(8) . . ?
N72 C76 H76A 108.9 . . ?
C75 C76 H76A 108.9 . . ?
N72 C76 H76B 108.9 . . ?
C75 C76 H76B 108.9 . . ?
H76A C76 H76B 107.7 . . ?
N72 C77 C78 112.8(9) . . ?
N72 C77 H77A 109.0 . . ?
C78 C77 H77A 109.0 . . ?
N72 C77 H77B 109.0 . . ?
C78 C77 H77B 109.0 . . ?
H77A C77 H77B 107.8 . . ?
O78 C78 C77 108.4(8) . . ?
O78 C78 H78A 110.0 . . ?
C77 C78 H78A 110.0 . . ?
O78 C78 H78B 110.0 . . ?
C77 C78 H78B 110.0 . . ?
H78A C78 H78B 108.4 . . ?
O78 C79 C80 109.5(7) . . ?
O78 C79 H79A 109.8 . . ?
C80 C79 H79A 109.8 . . ?
O78 C79 H79B 109.8 . . ?
C80 C79 H79B 109.8 . . ?
H79A C79 H79B 108.2 . . ?
O80 C80 C79 109.0(7) . . ?
O80 C80 H80A 109.9 . . ?
C79 C80 H80A 109.9 . . ?
O80 C80 H80B 109.9 . . ?
C79 C80 H80B 109.9 . . ?
H80A C80 H80B 108.3 . . ?
O80 C81 C82 109.4(7) . . ?
O80 C81 H81A 109.8 . . ?
C82 C81 H81A 109.8 . . ?
O80 C81 H81B 109.8 . . ?
C82 C81 H81B 109.8 . . ?
H81A C81 H81B 108.2 . . ?
N71 C82 C81 115.3(8) . . ?
N71 C82 H82A 108.4 . . ?
C81 C82 H82A 108.4 . . ?
N71 C82 H82B 108.4 . . ?
C81 C82 H82B 108.4 . . ?
H82A C82 H82B 107.5 . . ?
N71 C83 C84 114.6(8) . . ?
N71 C83 H83A 108.6 . . ?
C84 C83 H83A 108.6 . . ?
N71 C83 H83B 108.6 . . ?
C84 C83 H83B 108.6 . . ?
H83A C83 H83B 107.6 . . ?
O84 C84 C83 110.0(8) . . ?
O84 C84 H84A 109.7 . . ?
C83 C84 H84A 109.7 . . ?
O84 C84 H84B 109.7 . . ?
C83 C84 H84B 109.7 . . ?
H84A C84 H84B 108.2 . . ?
O84 C85 C86 110.2(8) . . ?
O84 C85 H85A 109.6 . . ?
C86 C85 H85A 109.6 . . ?
O84 C85 H85B 109.6 . . ?
C86 C85 H85B 109.6 . . ?
H85A C85 H85B 108.1 . . ?
O86 C86 C85 111.1(9) . . ?
O86 C86 H86A 109.4 . . ?
C85 C86 H86A 109.4 . . ?
O86 C86 H86B 109.4 . . ?
C85 C86 H86B 109.4 . . ?
H86A C86 H86B 108.0 . . ?
O86 C87 C88 108.9(8) . . ?
O86 C87 H87A 109.9 . . ?
C88 C87 H87A 109.9 . . ?
O86 C87 H87B 109.9 . . ?
C88 C87 H87B 109.9 . . ?
H87A C87 H87B 108.3 . . ?
N72 C88 C87 115.1(8) . . ?
N72 C88 H88A 108.5 . . ?
C87 C88 H88A 108.5 . . ?
N72 C88 H88B 108.5 . . ?
C87 C88 H88B 108.5 . . ?
H88A C88 H88B 107.5 . . ?
O104 K91 O98 126.1(2) . . ?
O104 K91 O94 134.9(2) . . ?
O98 K91 O94 93.2(2) . . ?
O104 K91 O100 88.3(2) . . ?
O98 K91 O100 62.43(19) . . ?
O94 K91 O100 133.6(2) . . ?
O104 K91 O92 108.5(2) . . ?
O98 K91 O92 116.5(2) . . ?
O94 K91 O92 62.0(2) . . ?
O100 K91 O92 92.6(2) . . ?
O104 K91 O106 57.3(2) . . ?
O98 K91 O106 100.0(3) . . ?
O94 K91 O106 99.2(2) . . ?
O100 K91 O106 122.5(2) . . ?
O92 K91 O106 138.8(3) . . ?
O104 K91 N92 116.8(2) . . ?
O98 K91 N92 60.2(2) . . ?
O94 K91 N92 60.9(2) . . ?
O100 K91 N92 121.4(2) . . ?
O92 K91 N92 122.3(2) . . ?
O106 K91 N92 59.8(2) . . ?
O104 K91 N91 59.0(2) . . ?
O98 K91 N91 121.8(2) . . ?
O94 K91 N91 121.7(2) . . ?
O100 K91 N91 59.82(19) . . ?
O92 K91 N91 60.83(19) . . ?
O106 K91 N91 116.0(2) . . ?
N92 K91 N91 175.7(2) . . ?
O104 K91 C106 43.3(3) . . ?
O98 K91 C106 98.3(3) . . ?
O94 K91 C106 119.0(3) . . ?
O100 K91 C106 104.0(3) . . ?
O92 K91 C106 145.2(3) . . ?
O106 K91 C106 19.8(3) . . ?
N92 K91 C106 74.3(3) . . ?
N91 K91 C106 101.5(3) . . ?
O104 K91 C94 138.8(3) . . ?
O98 K91 C94 95.1(2) . . ?
O94 K91 C94 22.0(2) . . ?
O100 K91 C94 115.9(2) . . ?
O92 K91 C94 42.3(2) . . ?
O106 K91 C94 120.2(3) . . ?
N92 K91 C94 80.1(3) . . ?
N91 K91 C94 103.2(2) . . ?
C106 K91 C94 139.7(3) . . ?
C102 N91 C103 112.3(7) . . ?
C102 N91 C91 110.6(7) . . ?
C103 N91 C91 111.5(8) . . ?
C102 N91 K91 107.7(5) . . ?
C103 N91 K91 106.7(5) . . ?
C91 N91 K91 107.8(5) . . ?
C97 N92 C108 109.5(9) . . ?
C97 N92 C96 111.0(8) . . ?
C108 N92 C96 110.5(8) . . ?
C97 N92 K91 108.8(6) . . ?
C108 N92 K91 110.6(6) . . ?
C96 N92 K91 106.3(6) . . ?
C93 O92 C92 110.1(8) . . ?
C93 O92 K91 113.1(5) . . ?
C92 O92 K91 112.3(5) . . ?
C94 O94 C95 112.5(8) . . ?
C94 O94 K91 110.7(5) . . ?
C95 O94 K91 119.9(6) . . ?
C98 O98 C99 111.0(8) . . ?
C98 O98 K91 116.7(6) . . ?
C99 O98 K91 111.9(6) . . ?
C100 O100 C101 111.0(8) . . ?
C100 O100 K91 110.7(6) . . ?
C101 O100 K91 118.6(5) . . ?
C105 O104 C104 112.6(7) . . ?
C105 O104 K91 113.9(6) . . ?
C104 O104 K91 124.8(6) . . ?
C106 O106 C107 122.1(10) . . ?
C106 O106 K91 108.9(10) . . ?
C107 O106 K91 120.3(6) . . ?
N91 C91 C92 113.8(8) . . ?
N91 C91 H91A 108.8 . . ?
C92 C91 H91A 108.8 . . ?
N91 C91 H91B 108.8 . . ?
C92 C91 H91B 108.8 . . ?
H91A C91 H91B 107.7 . . ?
O92 C92 C91 108.7(8) . . ?
O92 C92 H92A 109.9 . . ?
C91 C92 H92A 109.9 . . ?
O92 C92 H92B 109.9 . . ?
C91 C92 H92B 109.9 . . ?
H92A C92 H92B 108.3 . . ?
O92 C93 C94 109.2(8) . . ?
O92 C93 H93A 109.8 . . ?
C94 C93 H93A 109.8 . . ?
O92 C93 H93B 109.8 . . ?
C94 C93 H93B 109.8 . . ?
H93A C93 H93B 108.3 . . ?
O94 C94 C93 109.5(8) . . ?
O94 C94 K91 47.3(4) . . ?
C93 C94 K91 80.4(5) . . ?
O94 C94 H94A 109.8 . . ?
C93 C94 H94A 109.8 . . ?
K91 C94 H94A 156.8 . . ?
O94 C94 H94B 109.8 . . ?
C93 C94 H94B 109.8 . . ?
K91 C94 H94B 86.5 . . ?
H94A C94 H94B 108.2 . . ?
O94 C95 C96 109.6(8) . . ?
O94 C95 H95A 109.8 . . ?
C96 C95 H95A 109.8 . . ?
O94 C95 H95B 109.8 . . ?
C96 C95 H95B 109.8 . . ?
H95A C95 H95B 108.2 . . ?
N92 C96 C95 114.0(8) . . ?
N92 C96 H96A 108.8 . . ?
C95 C96 H96A 108.8 . . ?
N92 C96 H96B 108.8 . . ?
C95 C96 H96B 108.8 . . ?
H96A C96 H96B 107.6 . . ?
N92 C97 C98 112.2(9) . . ?
N92 C97 H97A 109.2 . . ?
C98 C97 H97A 109.2 . . ?
N92 C97 H97B 109.2 . . ?
C98 C97 H97B 109.2 . . ?
H97A C97 H97B 107.9 . . ?
O98 C98 C97 109.7(9) . . ?
O98 C98 H98A 109.7 . . ?
C97 C98 H98A 109.7 . . ?
O98 C98 H98B 109.7 . . ?
C97 C98 H98B 109.7 . . ?
H98A C98 H98B 108.2 . . ?
O98 C99 C100 109.8(9) . . ?
O98 C99 H99A 109.7 . . ?
C100 C99 H99A 109.7 . . ?
O98 C99 H99B 109.7 . . ?
C100 C99 H99B 109.7 . . ?
H99A C99 H99B 108.2 . . ?
O100 C100 C99 110.3(9) . . ?
O100 C100 H10A 109.6 . . ?
C99 C100 H10A 109.6 . . ?
O100 C100 H10B 109.6 . . ?
C99 C100 H10B 109.6 . . ?
H10A C100 H10B 108.1 . . ?
O100 C101 C102 107.9(8) . . ?
O100 C101 H10C 110.1 . . ?
C102 C101 H10C 110.1 . . ?
O100 C101 H10D 110.1 . . ?
C102 C101 H10D 110.1 . . ?
H10C C101 H10D 108.4 . . ?
N91 C102 C101 114.8(8) . . ?
N91 C102 H10E 108.6 . . ?
C101 C102 H10E 108.6 . . ?
N91 C102 H10F 108.6 . . ?
C101 C102 H10F 108.6 . . ?
H10E C102 H10F 107.5 . . ?
C104 C103 N91 113.8(8) . . ?
C104 C103 H10G 108.8 . . ?
N91 C103 H10G 108.8 . . ?
C104 C103 H10H 108.8 . . ?
N91 C103 H10H 108.8 . . ?
H10G C103 H10H 107.7 . . ?
O104 C104 C103 110.1(8) . . ?
O104 C104 H10I 109.6 . . ?
C103 C104 H10I 109.6 . . ?
O104 C104 H10J 109.6 . . ?
C103 C104 H10J 109.6 . . ?
H10I C104 H10J 108.1 . . ?
O104 C105 C106 111.9(9) . . ?
O104 C105 H10K 109.2 . . ?
C106 C105 H10K 109.2 . . ?
O104 C105 H10L 109.2 . . ?
C106 C105 H10L 109.2 . . ?
H10K C105 H10L 107.9 . . ?
O106 C106 C105 123.4(11) . . ?
O106 C106 K91 51.2(8) . . ?
C105 C106 K91 83.1(8) . . ?
O106 C106 H10M 106.5 . . ?
C105 C106 H10M 106.5 . . ?
K91 C106 H10M 91.9 . . ?
O106 C106 H10N 106.5 . . ?
C105 C106 H10N 106.5 . . ?
K91 C106 H10N 155.3 . . ?
H10M C106 H10N 106.5 . . ?
O106 C107 C108 112.8(10) . . ?
O106 C107 H10O 109.0 . . ?
C108 C107 H10O 109.0 . . ?
O106 C107 H10P 109.0 . . ?
C108 C107 H10P 109.0 . . ?
H10O C107 H10P 107.8 . . ?
N92 C108 C107 113.8(9) . . ?
N92 C108 H10Q 108.8 . . ?
C107 C108 H10Q 108.8 . . ?
N92 C108 H10R 108.8 . . ?
C107 C108 H10R 108.8 . . ?
H10Q C108 H10R 107.7 . . ?
C111 N111 H11A 109.5 . . ?
C111 N111 H11B 109.5 . . ?
H11A N111 H11B 109.5 . . ?
C111 N111 H11C 109.5 . . ?
H11A N111 H11C 109.5 . . ?
H11B N111 H11C 109.5 . . ?
C112 N112 H11D 109.5 . . ?
C112 N112 H11E 109.5 . . ?
H11D N112 H11E 109.5 . . ?
C112 N112 H11F 109.5 . . ?
H11D N112 H11F 109.5 . . ?
H11E N112 H11F 109.5 . . ?
N111 C111 C112 103.9(15) . . ?
N111 C111 H11G 111.0 . . ?
C112 C111 H11G 111.0 . . ?
N111 C111 H11H 111.0 . . ?
C112 C111 H11H 111.0 . . ?
H11G C111 H11H 109.0 . . ?
N112 C112 C111 122.3(14) . . ?
N112 C112 H11I 106.8 . . ?
C111 C112 H11I 106.8 . . ?
N112 C112 H11J 106.8 . . ?
C111 C112 H11J 106.8 . . ?
H11I C112 H11J 106.6 . . ?

loop_
_geom_bond_atom_site_label_1
_geom_bond_atom_site_label_2
_geom_bond_distance
_geom_bond_site_symmetry_2
_geom_bond_publ_flag
Ni1 Sb2 2.496(3) . ?
Ni1 Sb1 2.5057(19) . ?
Ni1 Sb8 2.537(5) . ?
Ni1 Sb6 2.547(2) . ?
Ni1 Sb7 2.5509(19) . ?
Ni1 Ni5 2.552(2) . ?
Ni1 Sb17 2.8213(15) . ?
Ni2 Sb3 2.5107(17) . ?
Ni2 Sb2 2.522(2) . ?
Ni2 Sb11 2.527(4) . ?
Ni2 Sb9 2.541(2) . ?
Ni2 Sb10 2.542(2) . ?
Ni2 Ni5 2.551(2) . ?
Ni2 Sb17 2.7825(16) . ?
Ni3 Sb3 2.5142(17) . ?
Ni3 Sb4 2.524(2) . ?
Ni3 Sb14 2.5472(19) . ?
Ni3 Sb12 2.552(2) . ?
Ni3 Sb13 2.553(3) . ?
Ni3 Ni5 2.590(2) . ?
Ni3 Sb17 2.8445(16) . ?
Ni4 Sb1 2.503(2) . ?
Ni4 Sb4 2.510(2) . ?
Ni4 Sb15 2.525(3) . ?
Ni4 Ni5 2.540(2) . ?
Ni4 Sb16 2.549(2) . ?
Ni4 Sb5 2.550(3) . ?
Ni4 Sb17 2.8206(15) . ?
Ni5 Sb17 2.5430(15) . ?
Ni5 Sb1 2.590(2) . ?
Ni5 Sb3 2.592(2) . ?
Ni5 Sb4 2.604(3) . ?
Ni5 Sb2 2.613(3) . ?
Sb1 Sb5 3.135(3) . ?
Sb1 Sb6 3.152(2) . ?
Sb2 Sb9 3.095(2) . ?
Sb2 Sb8 3.150(5) . ?
Sb3 Sb11 3.097(4) . ?
Sb3 Sb12 3.152(3) . ?
Sb4 Sb15 3.107(4) . ?
Sb4 Sb14 3.125(2) . ?
Sb5 Sb16 2.823(3) . ?
Sb5 Sb6 2.881(3) . ?
Sb6 Sb7 2.833(2) . ?
Sb7 Sb8 2.816(4) . ?
Sb7 Sb17 3.1396(16) . ?
Sb8 Sb9 2.901(4) . ?
Sb9 Sb10 2.856(2) . ?
Sb10 Sb11 2.842(5) . ?
Sb10 Sb17 3.1667(17) . ?
Sb11 Sb12 2.919(4) . ?
Sb12 Sb13 2.851(4) . ?
Sb13 Sb14 2.847(3) . ?
Sb13 Sb17 3.176(2) . ?
Sb14 Sb15 2.928(4) . ?
Sb15 Sb16 2.828(4) . ?
Sb16 Sb17 3.1577(18) . ?
Ni21 Sb37 2.532(8) . ?
Ni21 Ni22 2.561(10) . ?
Ni21 Ni23 2.564(10) . ?
Ni21 Ni24 2.564(11) . ?
Ni21 Ni25 2.569(10) . ?
Ni21 Sb24 2.606(10) . ?
Ni21 Sb22 2.620(11) . ?
Ni21 Sb23 2.626(13) . ?
Ni21 Sb21 2.672(10) . ?
Ni22 Sb28 2.452(15) . ?
Ni22 Sb21 2.500(9) . ?
Ni22 Sb26 2.506(12) . ?
Ni22 Sb22 2.518(11) . ?
Ni22 Sb27 2.543(10) . ?
Ni22 Sb37 2.809(9) . ?
Ni23 Sb22 2.504(11) . ?
Ni23 Sb29 2.509(18) . ?
Ni23 Sb23 2.531(13) . ?
Ni23 Sb31 2.559(10) . ?
Ni23 Sb30 2.574(12) . ?
Ni23 Sb37 2.816(8) . ?
Ni24 Sb24 2.508(10) . ?
Ni24 Sb32 2.517(11) . ?
Ni24 Sb23 2.518(14) . ?
Ni24 Sb34 2.531(17) . ?
Ni24 Sb33 2.551(8) . ?
Ni24 Sb37 2.833(7) . ?
Ni25 Sb21 2.480(9) . ?
Ni25 Sb25 2.49(2) . ?
Ni25 Sb35 2.505(11) . ?
Ni25 Sb36 2.521(12) . ?
Ni25 Sb24 2.529(10) . ?
Ni25 Sb37 2.806(8) . ?
Sb21 Sb26 3.070(11) . ?
Sb21 Sb25 3.25(2) . ?
Sb22 Sb29 3.072(19) . ?
Sb22 Sb28 3.073(16) . ?
Sb23 Sb32 3.094(15) . ?
Sb23 Sb31 3.130(10) . ?
Sb24 Sb35 3.099(10) . ?
Sb24 Sb34 3.16(2) . ?
Sb25 Sb36 2.76(2) . ?
Sb25 Sb26 3.01(2) . ?
Sb26 Sb27 2.856(12) . ?
Sb27 Sb28 2.782(16) . ?
Sb27 Sb37 3.097(9) . ?
Sb28 Sb29 2.949(17) . ?
Sb29 Sb30 2.85(2) . ?
Sb30 Sb31 2.862(11) . ?
Sb30 Sb37 3.083(10) . ?
Sb31 Sb32 2.880(9) . ?
Sb32 Sb33 2.855(11) . ?
Sb33 Sb34 2.805(18) . ?
Sb33 Sb37 3.084(8) . ?
Sb34 Sb35 2.927(17) . ?
Sb35 Sb36 2.798(11) . ?
Sb36 Sb37 3.020(12) . ?
K31 O38 2.704(7) . ?
K31 O46 2.747(6) . ?
K31 O34 2.775(7) . ?
K31 O44 2.792(7) . ?
K31 O32 2.808(7) . ?
K31 O40 2.817(7) . ?
K31 N32 2.891(8) . ?
K31 N31 2.987(9) . ?
K31 C40 3.388(13) . ?
K31 C33 3.504(12) . ?
N31 C42 1.401(16) . ?
N31 C43 1.441(16) . ?
N31 C31 1.526(17) . ?
N32 C37 1.453(12) . ?
N32 C36 1.461(12) . ?
N32 C48 1.482(12) . ?
O32 C33 1.340(15) . ?
O32 C32 1.414(13) . ?
O34 C34 1.405(14) . ?
O34 C35 1.426(11) . ?
O38 C38 1.409(13) . ?
O38 C39 1.465(15) . ?
O40 C40 1.323(14) . ?
O40 C41 1.476(16) . ?
O44 C44 1.396(13) . ?
O44 C45 1.466(12) . ?
O46 C46 1.405(10) . ?
O46 C47 1.421(11) . ?
C31 C32 1.360(17) . ?
C31 H31A 0.9900 . ?
C31 H31B 0.9900 . ?
C32 H32A 0.9900 . ?
C32 H32B 0.9900 . ?
C33 C34 1.487(17) . ?
C33 H33A 0.9900 . ?
C33 H33B 0.9900 . ?
C34 H34A 0.9900 . ?
C34 H34B 0.9900 . ?
C35 C36 1.512(13) . ?
C35 H35A 0.9900 . ?
C35 H35B 0.9900 . ?
C36 H36A 0.9900 . ?
C36 H36B 0.9900 . ?
C37 C38 1.539(16) . ?
C37 H37A 0.9900 . ?
C37 H37B 0.9900 . ?
C38 H38A 0.9900 . ?
C38 H38B 0.9900 . ?
C39 C40 1.487(19) . ?
C39 H39A 0.9900 . ?
C39 H39B 0.9900 . ?
C40 H40A 0.9900 . ?
C40 H40B 0.9900 . ?
C41 C42 1.446(18) . ?
C41 H41A 0.9900 . ?
C41 H41B 0.9900 . ?
C42 H42A 0.9900 . ?
C42 H42B 0.9900 . ?
C43 C44 1.512(17) . ?
C43 H43A 0.9900 . ?
C43 H43B 0.9900 . ?
C44 H44A 0.9900 . ?
C44 H44B 0.9900 . ?
C45 C46 1.387(15) . ?
C45 H45A 0.9900 . ?
C45 H45B 0.9900 . ?
C46 H46A 0.9900 . ?
C46 H46B 0.9900 . ?
C47 C48 1.482(15) . ?
C47 H47A 0.9900 . ?
C47 H47B 0.9900 . ?
C48 H48A 0.9900 . ?
C48 H48B 0.9900 . ?
K51 O58 2.799(7) . ?
K51 O64 2.799(6) . ?
K51 O52 2.804(7) . ?
K51 O60 2.827(6) . ?
K51 O66 2.864(7) . ?
K51 O54 2.889(6) . ?
K51 N51 2.947(7) . ?
K51 N52 2.980(8) . ?
N51 C51 1.473(12) . ?
N51 C63 1.475(12) . ?
N51 C62 1.477(12) . ?
N52 C56 1.461(14) . ?
N52 C68 1.483(16) . ?
N52 C57 1.486(14) . ?
O52 C52 1.403(13) . ?
O52 C53 1.443(11) . ?
O54 C54 1.411(13) . ?
O54 C55 1.440(13) . ?
O58 C58 1.408(15) . ?
O58 C59 1.415(13) . ?
O60 C61 1.400(12) . ?
O60 C60 1.428(12) . ?
O64 C64 1.410(11) . ?
O64 C65 1.440(11) . ?
O66 C67 1.400(13) . ?
O66 C66 1.440(12) . ?
C51 C52 1.531(14) . ?
C51 H51A 0.9900 . ?
C51 H51B 0.9900 . ?
C52 H52A 0.9900 . ?
C52 H52B 0.9900 . ?
C53 C54 1.494(15) . ?
C53 H53A 0.9900 . ?
C53 H53B 0.9900 . ?
C54 H54A 0.9900 . ?
C54 H54B 0.9900 . ?
C55 C56 1.455(18) . ?
C55 H55A 0.9900 . ?
C55 H55B 0.9900 . ?
C56 H56A 0.9900 . ?
C56 H56B 0.9900 . ?
C57 C58 1.506(16) . ?
C57 H57A 0.9900 . ?
C57 H57B 0.9900 . ?
C58 H58A 0.9900 . ?
C58 H58B 0.9900 . ?
C59 C60 1.49(2) . ?
C59 H59A 0.9900 . ?
C59 H59B 0.9900 . ?
C60 H60A 0.9900 . ?
C60 H60B 0.9900 . ?
C61 C62 1.500(15) . ?
C61 H61A 0.9900 . ?
C61 H61B 0.9900 . ?
C62 H62A 0.9900 . ?
C62 H62B 0.9900 . ?
C63 C64 1.503(14) . ?
C63 H63A 0.9900 . ?
C63 H63B 0.9900 . ?
C64 H64A 0.9900 . ?
C64 H64B 0.9900 . ?
C65 C66 1.483(14) . ?
C65 H65A 0.9900 . ?
C65 H65B 0.9900 . ?
C66 H66A 0.9900 . ?
C66 H66B 0.9900 . ?
C67 C68 1.503(18) . ?
C67 H67A 0.9900 . ?
C67 H67B 0.9900 . ?
C68 H68A 0.9900 . ?
C68 H68B 0.9900 . ?
K71 O74 2.799(6) . ?
K71 O72 2.821(6) . ?
K71 O80 2.828(6) . ?
K71 O86 2.852(6) . ?
K71 O84 2.856(7) . ?
K71 O78 2.856(6) . ?
K71 N71 2.978(7) . ?
K71 N72 2.983(8) . ?
N71 C71 1.458(12) . ?
N71 C83 1.473(13) . ?
N71 C82 1.477(11) . ?
N72 C88 1.471(13) . ?
N72 C76 1.488(13) . ?
N72 C77 1.488(12) . ?
O72 C73 1.400(12) . ?
O72 C72 1.416(12) . ?
O74 C75 1.414(11) . ?
O74 C74 1.424(11) . ?
O78 C78 1.415(11) . ?
O78 C79 1.436(10) . ?
O80 C81 1.406(10) . ?
O80 C80 1.452(10) . ?
O84 C85 1.426(11) . ?
O84 C84 1.434(11) . ?
O86 C86 1.401(12) . ?
O86 C87 1.420(11) . ?
C71 C72 1.489(15) . ?
C71 H71A 0.9900 . ?
C71 H71B 0.9900 . ?
C72 H72A 0.9900 . ?
C72 H72B 0.9900 . ?
C73 C74 1.461(15) . ?
C73 H73A 0.9900 . ?
C73 H73B 0.9900 . ?
C74 H74A 0.9900 . ?
C74 H74B 0.9900 . ?
C75 C76 1.498(14) . ?
C75 H75A 0.9900 . ?
C75 H75B 0.9900 . ?
C76 H76A 0.9900 . ?
C76 H76B 0.9900 . ?
C77 C78 1.502(15) . ?
C77 H77A 0.9900 . ?
C77 H77B 0.9900 . ?
C78 H78A 0.9900 . ?
C78 H78B 0.9900 . ?
C79 C80 1.481(13) . ?
C79 H79A 0.9900 . ?
C79 H79B 0.9900 . ?
C80 H80A 0.9900 . ?
C80 H80B 0.9900 . ?
C81 C82 1.494(13) . ?
C81 H81A 0.9900 . ?
C81 H81B 0.9900 . ?
C82 H82A 0.9900 . ?
C82 H82B 0.9900 . ?
C83 C84 1.481(14) . ?
C83 H83A 0.9900 . ?
C83 H83B 0.9900 . ?
C84 H84A 0.9900 . ?
C84 H84B 0.9900 . ?
C85 C86 1.480(14) . ?
C85 H85A 0.9900 . ?
C85 H85B 0.9900 . ?
C86 H86A 0.9900 . ?
C86 H86B 0.9900 . ?
C87 C88 1.478(15) . ?
C87 H87A 0.9900 . ?
C87 H87B 0.9900 . ?
C88 H88A 0.9900 . ?
C88 H88B 0.9900 . ?
K91 O104 2.746(7) . ?
K91 O98 2.776(7) . ?
K91 O94 2.781(6) . ?
K91 O100 2.785(6) . ?
K91 O92 2.804(6) . ?
K91 O106 2.822(8) . ?
K91 N92 3.033(9) . ?
K91 N91 3.059(7) . ?
K91 C106 3.425(16) . ?
K91 C94 3.538(10) . ?
N91 C102 1.461(11) . ?
N91 C103 1.474(12) . ?
N91 C91 1.476(11) . ?
N92 C97 1.468(13) . ?
N92 C108 1.471(13) . ?
N92 C96 1.489(12) . ?
O92 C93 1.422(11) . ?
O92 C92 1.434(12) . ?
O94 C94 1.415(12) . ?
O94 C95 1.419(11) . ?
O98 C98 1.418(12) . ?
O98 C99 1.429(11) . ?
O100 C100 1.413(12) . ?
O100 C101 1.418(11) . ?
O104 C105 1.405(11) . ?
O104 C104 1.440(11) . ?
O106 C106 1.229(13) . ?
O106 C107 1.406(12) . ?
C91 C92 1.502(13) . ?
C91 H91A 0.9900 . ?
C91 H91B 0.9900 . ?
C92 H92A 0.9900 . ?
C92 H92B 0.9900 . ?
C93 C94 1.508(15) . ?
C93 H93A 0.9900 . ?
C93 H93B 0.9900 . ?
C94 H94A 0.9900 . ?
C94 H94B 0.9900 . ?
C95 C96 1.500(14) . ?
C95 H95A 0.9900 . ?
C95 H95B 0.9900 . ?
C96 H96A 0.9900 . ?
C96 H96B 0.9900 . ?
C97 C98 1.490(14) . ?
C97 H97A 0.9900 . ?
C97 H97B 0.9900 . ?
C98 H98A 0.9900 . ?
C98 H98B 0.9900 . ?
C99 C100 1.474(16) . ?
C99 H99A 0.9900 . ?
C99 H99B 0.9900 . ?
C100 H10A 0.9900 . ?
C100 H10B 0.9900 . ?
C101 C102 1.498(14) . ?
C101 H10C 0.9900 . ?
C101 H10D 0.9900 . ?
C102 H10E 0.9900 . ?
C102 H10F 0.9900 . ?
C103 C104 1.465(13) . ?
C103 H10G 0.9900 . ?
C103 H10H 0.9900 . ?
C104 H10I 0.9900 . ?
C104 H10J 0.9900 . ?
C105 C106 1.448(15) . ?
C105 H10K 0.9900 . ?
C105 H10L 0.9900 . ?
C106 H10M 0.9900 . ?
C106 H10N 0.9900 . ?
C107 C108 1.504(16) . ?
C107 H10O 0.9900 . ?
C107 H10P 0.9900 . ?
C108 H10Q 0.9900 . ?
C108 H10R 0.9900 . ?
N111 C111 1.475(18) . ?
N111 H11A 0.9100 . ?
N111 H11B 0.9100 . ?
N111 H11C 0.9100 . ?
N112 C112 1.340(16) . ?
N112 H11D 0.9100 . ?
N112 H11E 0.9100 . ?
N112 H11F 0.9100 . ?
C111 C112 1.477(17) . ?
C111 H11G 0.9900 . ?
C111 H11H 0.9900 . ?
C112 H11I 0.9900 . ?
C112 H11J 0.9900 . ?

loop_
_geom_torsion_atom_site_label_1
_geom_torsion_atom_site_label_2
_geom_torsion_atom_site_label_3
_geom_torsion_atom_site_label_4
_geom_torsion
_geom_torsion_site_symmetry_1
_geom_torsion_site_symmetry_2
_geom_torsion_site_symmetry_3
_geom_torsion_site_symmetry_4
_geom_torsion_publ_flag
Sb1 Ni4 Ni5 Sb17 126.42(7) . . . . ?
Sb4 Ni4 Ni5 Sb17 -126.55(7) . . . . ?
Sb15 Ni4 Ni5 Sb17 -93.77(13) . . . . ?
Sb16 Ni4 Ni5 Sb17 -0.32(10) . . . . ?
Sb5 Ni4 Ni5 Sb17 92.03(11) . . . . ?
Sb1 Ni4 Ni5 Ni2 124.67(13) . . . . ?
Sb4 Ni4 Ni5 Ni2 -128.30(13) . . . . ?
Sb15 Ni4 Ni5 Ni2 -95.52(17) . . . . ?
Sb16 Ni4 Ni5 Ni2 -2.07(18) . . . . ?
Sb5 Ni4 Ni5 Ni2 90.28(15) . . . . ?
Sb17 Ni4 Ni5 Ni2 -1.75(9) . . . . ?
Sb1 Ni4 Ni5 Ni1 57.71(5) . . . . ?
Sb4 Ni4 Ni5 Ni1 164.74(7) . . . . ?
Sb15 Ni4 Ni5 Ni1 -162.48(13) . . . . ?
Sb16 Ni4 Ni5 Ni1 -69.03(10) . . . . ?
Sb5 Ni4 Ni5 Ni1 23.32(11) . . . . ?
Sb17 Ni4 Ni5 Ni1 -68.71(5) . . . . ?
Sb1 Ni4 Ni5 Ni3 -164.71(7) . . . . ?
Sb4 Ni4 Ni5 Ni3 -57.68(6) . . . . ?
Sb15 Ni4 Ni5 Ni3 -24.90(13) . . . . ?
Sb16 Ni4 Ni5 Ni3 68.55(11) . . . . ?
Sb5 Ni4 Ni5 Ni3 160.90(11) . . . . ?
Sb17 Ni4 Ni5 Ni3 68.87(4) . . . . ?
Sb4 Ni4 Ni5 Sb1 107.03(6) . . . . ?
Sb15 Ni4 Ni5 Sb1 139.81(13) . . . . ?
Sb16 Ni4 Ni5 Sb1 -126.74(10) . . . . ?
Sb5 Ni4 Ni5 Sb1 -34.39(11) . . . . ?
Sb17 Ni4 Ni5 Sb1 -126.42(7) . . . . ?
Sb1 Ni4 Ni5 Sb3 -147.15(10) . . . . ?
Sb4 Ni4 Ni5 Sb3 -40.11(10) . . . . ?
Sb15 Ni4 Ni5 Sb3 -7.33(17) . . . . ?
Sb16 Ni4 Ni5 Sb3 86.11(14) . . . . ?
Sb5 Ni4 Ni5 Sb3 178.46(10) . . . . ?
Sb17 Ni4 Ni5 Sb3 86.44(9) . . . . ?
Sb1 Ni4 Ni5 Sb4 -107.03(6) . . . . ?
Sb15 Ni4 Ni5 Sb4 32.78(13) . . . . ?
Sb16 Ni4 Ni5 Sb4 126.23(11) . . . . ?
Sb5 Ni4 Ni5 Sb4 -141.42(12) . . . . ?
Sb17 Ni4 Ni5 Sb4 126.55(7) . . . . ?
Sb1 Ni4 Ni5 Sb2 37.22(9) . . . . ?
Sb4 Ni4 Ni5 Sb2 144.26(11) . . . . ?
Sb15 Ni4 Ni5 Sb2 177.03(13) . . . . ?
Sb16 Ni4 Ni5 Sb2 -89.52(13) . . . . ?
Sb5 Ni4 Ni5 Sb2 2.83(16) . . . . ?
Sb17 Ni4 Ni5 Sb2 -89.19(10) . . . . ?
Sb3 Ni2 Ni5 Ni4 127.48(13) . . . . ?
Sb2 Ni2 Ni5 Ni4 -126.33(14) . . . . ?
Sb11 Ni2 Ni5 Ni4 94.61(18) . . . . ?
Sb9 Ni2 Ni5 Ni4 -95.62(13) . . . . ?
Sb10 Ni2 Ni5 Ni4 -0.02(18) . . . . ?
Sb17 Ni2 Ni5 Ni4 1.76(9) . . . . ?
Sb3 Ni2 Ni5 Sb17 125.72(6) . . . . ?
Sb2 Ni2 Ni5 Sb17 -128.09(8) . . . . ?
Sb11 Ni2 Ni5 Sb17 92.85(14) . . . . ?
Sb9 Ni2 Ni5 Sb17 -97.38(10) . . . . ?
Sb10 Ni2 Ni5 Sb17 -1.78(10) . . . . ?
Sb3 Ni2 Ni5 Ni1 -164.67(6) . . . . ?
Sb2 Ni2 Ni5 Ni1 -58.48(7) . . . . ?
Sb11 Ni2 Ni5 Ni1 162.46(14) . . . . ?
Sb9 Ni2 Ni5 Ni1 -27.77(10) . . . . ?
Sb10 Ni2 Ni5 Ni1 67.83(10) . . . . ?
Sb17 Ni2 Ni5 Ni1 69.61(5) . . . . ?
Sb3 Ni2 Ni5 Ni3 57.14(5) . . . . ?
Sb2 Ni2 Ni5 Ni3 163.33(9) . . . . ?
Sb11 Ni2 Ni5 Ni3 24.27(14) . . . . ?
Sb9 Ni2 Ni5 Ni3 -165.96(9) . . . . ?
Sb10 Ni2 Ni5 Ni3 -70.37(11) . . . . ?
Sb17 Ni2 Ni5 Ni3 -68.58(5) . . . . ?
Sb3 Ni2 Ni5 Sb1 -146.21(11) . . . . ?
Sb2 Ni2 Ni5 Sb1 -40.02(11) . . . . ?
Sb11 Ni2 Ni5 Sb1 -179.08(14) . . . . ?
Sb9 Ni2 Ni5 Sb1 -9.31(16) . . . . ?
Sb10 Ni2 Ni5 Sb1 86.28(13) . . . . ?
Sb17 Ni2 Ni5 Sb1 88.07(11) . . . . ?
Sb2 Ni2 Ni5 Sb3 106.19(8) . . . . ?
Sb11 Ni2 Ni5 Sb3 -32.87(13) . . . . ?
Sb9 Ni2 Ni5 Sb3 136.90(10) . . . . ?
Sb10 Ni2 Ni5 Sb3 -127.50(10) . . . . ?
Sb17 Ni2 Ni5 Sb3 -125.72(6) . . . . ?
Sb3 Ni2 Ni5 Sb4 38.78(12) . . . . ?
Sb2 Ni2 Ni5 Sb4 144.97(14) . . . . ?
Sb11 Ni2 Ni5 Sb4 5.9(2) . . . . ?
Sb9 Ni2 Ni5 Sb4 175.68(11) . . . . ?
Sb10 Ni2 Ni5 Sb4 -88.72(15) . . . . ?
Sb17 Ni2 Ni5 Sb4 -86.94(12) . . . . ?
Sb3 Ni2 Ni5 Sb2 -106.19(8) . . . . ?
Sb11 Ni2 Ni5 Sb2 -139.06(15) . . . . ?
Sb9 Ni2 Ni5 Sb2 30.71(11) . . . . ?
Sb10 Ni2 Ni5 Sb2 126.31(11) . . . . ?
Sb17 Ni2 Ni5 Sb2 128.09(8) . . . . ?
Sb2 Ni1 Ni5 Ni4 -163.48(7) . . . . ?
Sb1 Ni1 Ni5 Ni4 -57.79(6) . . . . ?
Sb8 Ni1 Ni5 Ni4 162.99(16) . . . . ?
Sb6 Ni1 Ni5 Ni4 -22.07(10) . . . . ?
Sb7 Ni1 Ni5 Ni4 69.87(9) . . . . ?
Sb17 Ni1 Ni5 Ni4 68.89(5) . . . . ?
Sb2 Ni1 Ni5 Sb17 127.63(7) . . . . ?
Sb1 Ni1 Ni5 Sb17 -126.68(7) . . . . ?
Sb8 Ni1 Ni5 Sb17 94.10(16) . . . . ?
Sb6 Ni1 Ni5 Sb17 -90.96(9) . . . . ?
Sb7 Ni1 Ni5 Sb17 0.98(9) . . . . ?
Sb2 Ni1 Ni5 Ni2 59.17(6) . . . . ?
Sb1 Ni1 Ni5 Ni2 164.86(7) . . . . ?
Sb8 Ni1 Ni5 Ni2 25.65(16) . . . . ?
Sb6 Ni1 Ni5 Ni2 -159.42(9) . . . . ?
Sb7 Ni1 Ni5 Ni2 -67.48(9) . . . . ?
Sb17 Ni1 Ni5 Ni2 -68.46(4) . . . . ?
Sb2 Ni1 Ni5 Ni3 127.10(13) . . . . ?
Sb1 Ni1 Ni5 Ni3 -127.21(14) . . . . ?
Sb8 Ni1 Ni5 Ni3 93.57(19) . . . . ?
Sb6 Ni1 Ni5 Ni3 -91.49(14) . . . . ?
Sb7 Ni1 Ni5 Ni3 0.45(17) . . . . ?
Sb17 Ni1 Ni5 Ni3 -0.53(9) . . . . ?
Sb2 Ni1 Ni5 Sb1 -105.69(7) . . . . ?
Sb8 Ni1 Ni5 Sb1 -139.21(16) . . . . ?
Sb6 Ni1 Ni5 Sb1 35.72(10) . . . . ?
Sb7 Ni1 Ni5 Sb1 127.66(9) . . . . ?
Sb17 Ni1 Ni5 Sb1 126.68(7) . . . . ?
Sb2 Ni1 Ni5 Sb3 40.44(9) . . . . ?
Sb1 Ni1 Ni5 Sb3 146.13(10) . . . . ?
Sb8 Ni1 Ni5 Sb3 6.91(19) . . . . ?
Sb6 Ni1 Ni5 Sb3 -178.15(9) . . . . ?
Sb7 Ni1 Ni5 Sb3 -86.21(12) . . . . ?
Sb17 Ni1 Ni5 Sb3 -87.19(8) . . . . ?
Sb2 Ni1 Ni5 Sb4 -144.07(11) . . . . ?
Sb1 Ni1 Ni5 Sb4 -38.38(10) . . . . ?
Sb8 Ni1 Ni5 Sb4 -177.59(16) . . . . ?
Sb6 Ni1 Ni5 Sb4 -2.66(15) . . . . ?
Sb7 Ni1 Ni5 Sb4 89.28(12) . . . . ?
Sb17 Ni1 Ni5 Sb4 88.30(10) . . . . ?
Sb1 Ni1 Ni5 Sb2 105.69(7) . . . . ?
Sb8 Ni1 Ni5 Sb2 -33.53(16) . . . . ?
Sb6 Ni1 Ni5 Sb2 141.41(10) . . . . ?
Sb7 Ni1 Ni5 Sb2 -126.65(9) . . . . ?
Sb17 Ni1 Ni5 Sb2 -127.63(7) . . . . ?
Sb3 Ni3 Ni5 Ni4 166.08(7) . . . . ?
Sb4 Ni3 Ni5 Ni4 57.94(7) . . . . ?
Sb14 Ni3 Ni5 Ni4 24.90(10) . . . . ?
Sb12 Ni3 Ni5 Ni4 -159.07(10) . . . . ?
Sb13 Ni3 Ni5 Ni4 -67.06(12) . . . . ?
Sb17 Ni3 Ni5 Ni4 -68.99(5) . . . . ?
Sb3 Ni3 Ni5 Sb17 -124.93(6) . . . . ?
Sb4 Ni3 Ni5 Sb17 126.93(8) . . . . ?
Sb14 Ni3 Ni5 Sb17 93.90(9) . . . . ?
Sb12 Ni3 Ni5 Sb17 -90.08(11) . . . . ?
Sb13 Ni3 Ni5 Sb17 1.94(11) . . . . ?
Sb3 Ni3 Ni5 Ni2 -57.50(6) . . . . ?
Sb4 Ni3 Ni5 Ni2 -165.64(9) . . . . ?
Sb14 Ni3 Ni5 Ni2 161.32(9) . . . . ?
Sb12 Ni3 Ni5 Ni2 -22.65(11) . . . . ?
Sb13 Ni3 Ni5 Ni2 69.36(12) . . . . ?
Sb17 Ni3 Ni5 Ni2 67.42(5) . . . . ?
Sb3 Ni3 Ni5 Ni1 -124.40(13) . . . . ?
Sb4 Ni3 Ni5 Ni1 127.46(14) . . . . ?
Sb14 Ni3 Ni5 Ni1 94.42(13) . . . . ?
Sb12 Ni3 Ni5 Ni1 -89.55(15) . . . . ?
Sb13 Ni3 Ni5 Ni1 2.46(18) . . . . ?
Sb17 Ni3 Ni5 Ni1 0.53(9) . . . . ?
Sb3 Ni3 Ni5 Sb1 146.73(11) . . . . ?
Sb4 Ni3 Ni5 Sb1 38.59(11) . . . . ?
Sb14 Ni3 Ni5 Sb1 5.55(16) . . . . ?
Sb12 Ni3 Ni5 Sb1 -178.42(10) . . . . ?
Sb13 Ni3 Ni5 Sb1 -86.41(14) . . . . ?
Sb17 Ni3 Ni5 Sb1 -88.34(11) . . . . ?
Sb4 Ni3 Ni5 Sb3 -108.14(8) . . . . ?
Sb14 Ni3 Ni5 Sb3 -141.18(10) . . . . ?
Sb12 Ni3 Ni5 Sb3 34.85(10) . . . . ?
Sb13 Ni3 Ni5 Sb3 126.86(11) . . . . ?
Sb17 Ni3 Ni5 Sb3 124.93(6) . . . . ?
Sb3 Ni3 Ni5 Sb4 108.14(8) . . . . ?
Sb14 Ni3 Ni5 Sb4 -33.04(10) . . . . ?
Sb12 Ni3 Ni5 Sb4 142.99(12) . . . . ?
Sb13 Ni3 Ni5 Sb4 -125.00(12) . . . . ?
Sb17 Ni3 Ni5 Sb4 -126.93(8) . . . . ?
Sb3 Ni3 Ni5 Sb2 -36.27(11) . . . . ?
Sb4 Ni3 Ni5 Sb2 -144.41(14) . . . . ?
Sb14 Ni3 Ni5 Sb2 -177.45(10) . . . . ?
Sb12 Ni3 Ni5 Sb2 -1.42(18) . . . . ?
Sb13 Ni3 Ni5 Sb2 90.59(16) . . . . ?
Sb17 Ni3 Ni5 Sb2 88.66(12) . . . . ?
Sb4 Ni4 Sb1 Ni1 -116.73(7) . . . . ?
Sb15 Ni4 Sb1 Ni1 177.07(18) . . . . ?
Ni5 Ni4 Sb1 Ni1 -59.08(6) . . . . ?
Sb16 Ni4 Sb1 Ni1 58.07(10) . . . . ?
Sb5 Ni4 Sb1 Ni1 95.21(7) . . . . ?
Sb17 Ni4 Sb1 Ni1 -16.21(5) . . . . ?
Sb4 Ni4 Sb1 Ni5 -57.65(7) . . . . ?
Sb15 Ni4 Sb1 Ni5 -123.86(19) . . . . ?
Sb16 Ni4 Sb1 Ni5 117.15(10) . . . . ?
Sb5 Ni4 Sb1 Ni5 154.29(9) . . . . ?
Sb17 Ni4 Sb1 Ni5 42.86(5) . . . . ?
Sb4 Ni4 Sb1 Sb5 148.06(9) . . . . ?
Sb15 Ni4 Sb1 Sb5 81.86(19) . . . . ?
Ni5 Ni4 Sb1 Sb5 -154.29(9) . . . . ?
Sb16 Ni4 Sb1 Sb5 -37.14(10) . . . . ?
Sb17 Ni4 Sb1 Sb5 -111.42(8) . . . . ?
Sb4 Ni4 Sb1 Sb6 -168.50(7) . . . . ?
Sb15 Ni4 Sb1 Sb6 125.30(18) . . . . ?
Ni5 Ni4 Sb1 Sb6 -110.84(7) . . . . ?
Sb16 Ni4 Sb1 Sb6 6.31(10) . . . . ?
Sb5 Ni4 Sb1 Sb6 43.44(7) . . . . ?
Sb17 Ni4 Sb1 Sb6 -67.98(5) . . . . ?
Sb2 Ni1 Sb1 Ni4 117.29(7) . . . . ?
Sb8 Ni1 Sb1 Ni4 -175.31(16) . . . . ?
Sb6 Ni1 Sb1 Ni4 -94.51(6) . . . . ?
Sb7 Ni1 Sb1 Ni4 -57.17(9) . . . . ?
Ni5 Ni1 Sb1 Ni4 58.79(6) . . . . ?
Sb17 Ni1 Sb1 Ni4 16.20(5) . . . . ?
Sb2 Ni1 Sb1 Ni5 58.50(7) . . . . ?
Sb8 Ni1 Sb1 Ni5 125.90(17) . . . . ?
Sb6 Ni1 Sb1 Ni5 -153.30(7) . . . . ?
Sb7 Ni1 Sb1 Ni5 -115.96(10) . . . . ?
Sb17 Ni1 Sb1 Ni5 -42.59(6) . . . . ?
Sb2 Ni1 Sb1 Sb5 169.31(7) . . . . ?
Sb8 Ni1 Sb1 Sb5 -123.30(17) . . . . ?
Sb6 Ni1 Sb1 Sb5 -42.50(6) . . . . ?
Sb7 Ni1 Sb1 Sb5 -5.15(10) . . . . ?
Ni5 Ni1 Sb1 Sb5 110.80(7) . . . . ?
Sb17 Ni1 Sb1 Sb5 68.22(6) . . . . ?
Sb2 Ni1 Sb1 Sb6 -148.20(8) . . . . ?
Sb8 Ni1 Sb1 Sb6 -80.80(17) . . . . ?
Sb7 Ni1 Sb1 Sb6 37.34(8) . . . . ?
Ni5 Ni1 Sb1 Sb6 153.30(7) . . . . ?
Sb17 Ni1 Sb1 Sb6 110.71(6) . . . . ?
Sb17 Ni5 Sb1 Ni4 -50.42(6) . . . . ?
Ni2 Ni5 Sb1 Ni4 -121.97(11) . . . . ?
Ni1 Ni5 Sb1 Ni4 -100.51(6) . . . . ?
Ni3 Ni5 Sb1 Ni4 22.63(10) . . . . ?
Sb3 Ni5 Sb1 Ni4 131.9(2) . . . . ?
Sb4 Ni5 Sb1 Ni4 54.69(6) . . . . ?
Sb2 Ni5 Sb1 Ni4 -155.34(8) . . . . ?
Ni4 Ni5 Sb1 Ni1 100.51(6) . . . . ?
Sb17 Ni5 Sb1 Ni1 50.09(7) . . . . ?
Ni2 Ni5 Sb1 Ni1 -21.46(10) . . . . ?
Ni3 Ni5 Sb1 Ni1 123.14(11) . . . . ?
Sb3 Ni5 Sb1 Ni1 -127.57(19) . . . . ?
Sb4 Ni5 Sb1 Ni1 155.20(8) . . . . ?
Sb2 Ni5 Sb1 Ni1 -54.83(7) . . . . ?
Ni4 Ni5 Sb1 Sb5 21.16(7) . . . . ?
Sb17 Ni5 Sb1 Sb5 -29.26(9) . . . . ?
Ni2 Ni5 Sb1 Sb5 -100.81(12) . . . . ?
Ni1 Ni5 Sb1 Sb5 -79.35(7) . . . . ?
Ni3 Ni5 Sb1 Sb5 43.79(13) . . . . ?
Sb3 Ni5 Sb1 Sb5 153.08(17) . . . . ?
Sb4 Ni5 Sb1 Sb5 75.85(8) . . . . ?
Sb2 Ni5 Sb1 Sb5 -134.18(8) . . . . ?
Ni4 Ni5 Sb1 Sb6 78.70(7) . . . . ?
Sb17 Ni5 Sb1 Sb6 28.28(9) . . . . ?
Ni2 Ni5 Sb1 Sb6 -43.27(13) . . . . ?
Ni1 Ni5 Sb1 Sb6 -21.81(6) . . . . ?
Ni3 Ni5 Sb1 Sb6 101.33(11) . . . . ?
Sb3 Ni5 Sb1 Sb6 -149.38(16) . . . . ?
Sb4 Ni5 Sb1 Sb6 133.39(7) . . . . ?
Sb2 Ni5 Sb1 Sb6 -76.64(8) . . . . ?
Sb1 Ni1 Sb2 Ni2 -117.71(6) . . . . ?
Sb8 Ni1 Sb2 Ni2 95.92(12) . . . . ?
Sb6 Ni1 Sb2 Ni2 176.41(12) . . . . ?
Sb7 Ni1 Sb2 Ni2 56.86(10) . . . . ?
Ni5 Ni1 Sb2 Ni2 -59.83(6) . . . . ?
Sb17 Ni1 Sb2 Ni2 -17.71(5) . . . . ?
Sb1 Ni1 Sb2 Ni5 -57.88(5) . . . . ?
Sb8 Ni1 Sb2 Ni5 155.74(12) . . . . ?
Sb6 Ni1 Sb2 Ni5 -123.77(14) . . . . ?
Sb7 Ni1 Sb2 Ni5 116.69(10) . . . . ?
Sb17 Ni1 Sb2 Ni5 42.12(5) . . . . ?
Sb1 Ni1 Sb2 Sb9 -169.79(6) . . . . ?
Sb8 Ni1 Sb2 Sb9 43.83(11) . . . . ?
Sb6 Ni1 Sb2 Sb9 124.32(12) . . . . ?
Sb7 Ni1 Sb2 Sb9 4.77(11) . . . . ?
Ni5 Ni1 Sb2 Sb9 -111.91(7) . . . . ?
Sb17 Ni1 Sb2 Sb9 -69.79(6) . . . . ?
Sb1 Ni1 Sb2 Sb8 146.38(12) . . . . ?
Sb6 Ni1 Sb2 Sb8 80.49(17) . . . . ?
Sb7 Ni1 Sb2 Sb8 -39.06(13) . . . . ?
Ni5 Ni1 Sb2 Sb8 -155.74(12) . . . . ?
Sb17 Ni1 Sb2 Sb8 -113.62(12) . . . . ?
Sb3 Ni2 Sb2 Ni1 117.82(6) . . . . ?
Sb11 Ni2 Sb2 Ni1 -177.48(18) . . . . ?
Sb9 Ni2 Sb2 Ni1 -96.67(6) . . . . ?
Sb10 Ni2 Sb2 Ni1 -59.08(10) . . . . ?
Ni5 Ni2 Sb2 Ni1 60.17(7) . . . . ?
Sb17 Ni2 Sb2 Ni1 17.99(6) . . . . ?
Sb3 Ni2 Sb2 Ni5 57.65(6) . . . . ?
Sb11 Ni2 Sb2 Ni5 122.35(19) . . . . ?
Sb9 Ni2 Sb2 Ni5 -156.84(8) . . . . ?
Sb10 Ni2 Sb2 Ni5 -119.25(11) . . . . ?
Sb17 Ni2 Sb2 Ni5 -42.18(6) . . . . ?
Sb3 Ni2 Sb2 Sb9 -145.51(7) . . . . ?
Sb11 Ni2 Sb2 Sb9 -80.81(19) . . . . ?
Sb10 Ni2 Sb2 Sb9 37.59(10) . . . . ?
Ni5 Ni2 Sb2 Sb9 156.84(8) . . . . ?
Sb17 Ni2 Sb2 Sb9 114.66(6) . . . . ?
Sb3 Ni2 Sb2 Sb8 169.29(9) . . . . ?
Sb11 Ni2 Sb2 Sb8 -126.0(2) . . . . ?
Sb9 Ni2 Sb2 Sb8 -45.20(9) . . . . ?
Sb10 Ni2 Sb2 Sb8 -7.61(14) . . . . ?
Ni5 Ni2 Sb2 Sb8 111.64(11) . . . . ?
Sb17 Ni2 Sb2 Sb8 69.46(9) . . . . ?
Ni4 Ni5 Sb2 Ni1 24.17(9) . . . . ?
Sb17 Ni5 Sb2 Ni1 -49.33(7) . . . . ?
Ni2 Ni5 Sb2 Ni1 -97.75(7) . . . . ?
Ni3 Ni5 Sb2 Ni1 -122.65(12) . . . . ?
Sb1 Ni5 Sb2 Ni1 55.31(6) . . . . ?
Sb3 Ni5 Sb2 Ni1 -152.87(6) . . . . ?
Sb4 Ni5 Sb2 Ni1 130.1(2) . . . . ?
Ni4 Ni5 Sb2 Ni2 121.92(10) . . . . ?
Sb17 Ni5 Sb2 Ni2 48.42(7) . . . . ?
Ni1 Ni5 Sb2 Ni2 97.75(7) . . . . ?
Ni3 Ni5 Sb2 Ni2 -24.90(11) . . . . ?
Sb1 Ni5 Sb2 Ni2 153.06(8) . . . . ?
Sb3 Ni5 Sb2 Ni2 -55.12(6) . . . . ?
Sb4 Ni5 Sb2 Ni2 -132.1(2) . . . . ?
Ni4 Ni5 Sb2 Sb9 102.66(10) . . . . ?
Sb17 Ni5 Sb2 Sb9 29.15(11) . . . . ?
Ni2 Ni5 Sb2 Sb9 -19.27(7) . . . . ?
Ni1 Ni5 Sb2 Sb9 78.48(8) . . . . ?
Ni3 Ni5 Sb2 Sb9 -44.17(15) . . . . ?
Sb1 Ni5 Sb2 Sb9 133.79(8) . . . . ?
Sb3 Ni5 Sb2 Sb9 -74.38(8) . . . . ?
Sb4 Ni5 Sb2 Sb9 -151.39(17) . . . . ?
Ni4 Ni5 Sb2 Sb8 44.04(14) . . . . ?
Sb17 Ni5 Sb2 Sb8 -29.47(12) . . . . ?
Ni2 Ni5 Sb2 Sb8 -77.88(11) . . . . ?
Ni1 Ni5 Sb2 Sb8 19.87(10) . . . . ?
Ni3 Ni5 Sb2 Sb8 -102.78(15) . . . . ?
Sb1 Ni5 Sb2 Sb8 75.18(10) . . . . ?
Sb3 Ni5 Sb2 Sb8 -133.00(10) . . . . ?
Sb4 Ni5 Sb2 Sb8 149.99(19) . . . . ?
Sb2 Ni2 Sb3 Ni3 -117.42(7) . . . . ?
Sb11 Ni2 Sb3 Ni3 95.61(8) . . . . ?
Sb9 Ni2 Sb3 Ni3 177.79(10) . . . . ?
Sb10 Ni2 Sb3 Ni3 59.41(9) . . . . ?
Ni5 Ni2 Sb3 Ni3 -59.44(5) . . . . ?
Sb17 Ni2 Sb3 Ni3 -15.90(5) . . . . ?
Sb2 Ni2 Sb3 Ni5 -57.98(7) . . . . ?
Sb11 Ni2 Sb3 Ni5 155.05(9) . . . . ?
Sb9 Ni2 Sb3 Ni5 -122.77(11) . . . . ?
Sb10 Ni2 Sb3 Ni5 118.85(10) . . . . ?
Sb17 Ni2 Sb3 Ni5 43.54(5) . . . . ?
Sb2 Ni2 Sb3 Sb11 146.97(10) . . . . ?
Sb9 Ni2 Sb3 Sb11 82.18(12) . . . . ?
Sb10 Ni2 Sb3 Sb11 -36.20(10) . . . . ?
Ni5 Ni2 Sb3 Sb11 -155.05(9) . . . . ?
Sb17 Ni2 Sb3 Sb11 -111.51(9) . . . . ?
Sb2 Ni2 Sb3 Sb12 -169.20(7) . . . . ?
Sb11 Ni2 Sb3 Sb12 43.83(9) . . . . ?
Sb9 Ni2 Sb3 Sb12 126.01(10) . . . . ?
Sb10 Ni2 Sb3 Sb12 7.63(10) . . . . ?
Ni5 Ni2 Sb3 Sb12 -111.22(6) . . . . ?
Sb17 Ni2 Sb3 Sb12 -67.68(5) . . . . ?
Sb4 Ni3 Sb3 Ni2 114.93(6) . . . . ?
Sb14 Ni3 Sb3 Ni2 179.73(11) . . . . ?
Sb12 Ni3 Sb3 Ni2 -95.13(6) . . . . ?
Sb13 Ni3 Sb3 Ni2 -56.77(10) . . . . ?
Ni5 Ni3 Sb3 Ni2 58.54(5) . . . . ?
Sb17 Ni3 Sb3 Ni2 15.47(5) . . . . ?
Sb4 Ni3 Sb3 Ni5 56.39(6) . . . . ?
Sb14 Ni3 Sb3 Ni5 121.19(12) . . . . ?
Sb12 Ni3 Sb3 Ni5 -153.67(7) . . . . ?
Sb13 Ni3 Sb3 Ni5 -115.31(11) . . . . ?
Sb17 Ni3 Sb3 Ni5 -43.07(5) . . . . ?
Sb4 Ni3 Sb3 Sb11 166.90(9) . . . . ?
Sb14 Ni3 Sb3 Sb11 -128.30(13) . . . . ?
Sb12 Ni3 Sb3 Sb11 -43.16(9) . . . . ?
Sb13 Ni3 Sb3 Sb11 -4.80(12) . . . . ?
Ni5 Ni3 Sb3 Sb11 110.51(9) . . . . ?
Sb17 Ni3 Sb3 Sb11 67.44(8) . . . . ?
Sb4 Ni3 Sb3 Sb12 -149.94(8) . . . . ?
Sb14 Ni3 Sb3 Sb12 -85.14(12) . . . . ?
Sb13 Ni3 Sb3 Sb12 38.36(10) . . . . ?
Ni5 Ni3 Sb3 Sb12 153.67(7) . . . . ?
Sb17 Ni3 Sb3 Sb12 110.60(6) . . . . ?
Ni4 Ni5 Sb3 Ni2 -121.86(10) . . . . ?
Sb17 Ni5 Sb3 Ni2 -50.00(6) . . . . ?
Ni1 Ni5 Sb3 Ni2 21.76(8) . . . . ?
Ni3 Ni5 Sb3 Ni2 -101.26(6) . . . . ?
Sb1 Ni5 Sb3 Ni2 127.7(2) . . . . ?
Sb4 Ni5 Sb3 Ni2 -155.20(7) . . . . ?
Sb2 Ni5 Sb3 Ni2 55.14(6) . . . . ?
Ni4 Ni5 Sb3 Ni3 -20.60(9) . . . . ?
Sb17 Ni5 Sb3 Ni3 51.26(6) . . . . ?
Ni2 Ni5 Sb3 Ni3 101.26(6) . . . . ?
Ni1 Ni5 Sb3 Ni3 123.02(9) . . . . ?
Sb1 Ni5 Sb3 Ni3 -131.1(2) . . . . ?
Sb4 Ni5 Sb3 Ni3 -53.94(6) . . . . ?
Sb2 Ni5 Sb3 Ni3 156.40(7) . . . . ?
Ni4 Ni5 Sb3 Sb11 -101.26(11) . . . . ?
Sb17 Ni5 Sb3 Sb11 -29.41(9) . . . . ?
Ni2 Ni5 Sb3 Sb11 20.60(7) . . . . ?
Ni1 Ni5 Sb3 Sb11 42.35(11) . . . . ?
Ni3 Ni5 Sb3 Sb11 -80.66(7) . . . . ?
Sb1 Ni5 Sb3 Sb11 148.27(18) . . . . ?
Sb4 Ni5 Sb3 Sb11 -134.60(7) . . . . ?
Sb2 Ni5 Sb3 Sb11 75.73(8) . . . . ?
Ni4 Ni5 Sb3 Sb12 -42.26(11) . . . . ?
Sb17 Ni5 Sb3 Sb12 29.60(8) . . . . ?
Ni2 Ni5 Sb3 Sb12 79.60(6) . . . . ?
Ni1 Ni5 Sb3 Sb12 101.36(9) . . . . ?
Ni3 Ni5 Sb3 Sb12 -21.66(5) . . . . ?
Sb1 Ni5 Sb3 Sb12 -152.73(17) . . . . ?
Sb4 Ni5 Sb3 Sb12 -75.60(6) . . . . ?
Sb2 Ni5 Sb3 Sb12 134.73(6) . . . . ?
Sb1 Ni4 Sb4 Ni3 117.14(6) . . . . ?
Sb15 Ni4 Sb4 Ni3 -95.83(9) . . . . ?
Ni5 Ni4 Sb4 Ni3 59.70(6) . . . . ?
Sb16 Ni4 Sb4 Ni3 -57.71(10) . . . . ?
Sb5 Ni4 Sb4 Ni3 -176.40(14) . . . . ?
Sb17 Ni4 Sb4 Ni3 16.88(5) . . . . ?
Sb1 Ni4 Sb4 Ni5 57.44(6) . . . . ?
Sb15 Ni4 Sb4 Ni5 -155.52(9) . . . . ?
Sb16 Ni4 Sb4 Ni5 -117.41(10) . . . . ?
Sb5 Ni4 Sb4 Ni5 123.90(15) . . . . ?
Sb17 Ni4 Sb4 Ni5 -42.82(5) . . . . ?
Sb1 Ni4 Sb4 Sb15 -147.04(10) . . . . ?
Ni5 Ni4 Sb4 Sb15 155.52(9) . . . . ?
Sb16 Ni4 Sb4 Sb15 38.11(11) . . . . ?
Sb5 Ni4 Sb4 Sb15 -80.58(16) . . . . ?
Sb17 Ni4 Sb4 Sb15 112.71(9) . . . . ?
Sb1 Ni4 Sb4 Sb14 169.00(6) . . . . ?
Sb15 Ni4 Sb4 Sb14 -43.96(9) . . . . ?
Ni5 Ni4 Sb4 Sb14 111.56(7) . . . . ?
Sb16 Ni4 Sb4 Sb14 -5.85(11) . . . . ?
Sb5 Ni4 Sb4 Sb14 -124.54(14) . . . . ?
Sb17 Ni4 Sb4 Sb14 68.75(6) . . . . ?
Sb3 Ni3 Sb4 Ni4 -114.84(6) . . . . ?
Sb14 Ni3 Sb4 Ni4 96.26(6) . . . . ?
Sb12 Ni3 Sb4 Ni4 179.55(13) . . . . ?
Sb13 Ni3 Sb4 Ni4 57.08(10) . . . . ?
Ni5 Ni3 Sb4 Ni4 -58.61(6) . . . . ?
Sb17 Ni3 Sb4 Ni4 -16.69(6) . . . . ?
Sb3 Ni3 Sb4 Ni5 -56.24(6) . . . . ?
Sb14 Ni3 Sb4 Ni5 154.87(8) . . . . ?
Sb12 Ni3 Sb4 Ni5 -121.84(15) . . . . ?
Sb13 Ni3 Sb4 Ni5 115.69(11) . . . . ?
Sb17 Ni3 Sb4 Ni5 41.92(6) . . . . ?
Sb3 Ni3 Sb4 Sb15 -166.59(7) . . . . ?
Sb14 Ni3 Sb4 Sb15 44.51(7) . . . . ?
Sb12 Ni3 Sb4 Sb15 127.81(15) . . . . ?
Sb13 Ni3 Sb4 Sb15 5.33(12) . . . . ?
Ni5 Ni3 Sb4 Sb15 -110.35(9) . . . . ?
Sb17 Ni3 Sb4 Sb15 -68.43(7) . . . . ?
Sb3 Ni3 Sb4 Sb14 148.90(7) . . . . ?
Sb12 Ni3 Sb4 Sb14 83.29(14) . . . . ?
Sb13 Ni3 Sb4 Sb14 -39.18(9) . . . . ?
Ni5 Ni3 Sb4 Sb14 -154.87(8) . . . . ?
Sb17 Ni3 Sb4 Sb14 -112.95(6) . . . . ?
Sb17 Ni5 Sb4 Ni4 50.33(7) . . . . ?
Ni2 Ni5 Sb4 Ni4 121.81(12) . . . . ?
Ni1 Ni5 Sb4 Ni4 -22.72(10) . . . . ?
Ni3 Ni5 Sb4 Ni4 100.26(7) . . . . ?
Sb1 Ni5 Sb4 Ni4 -54.68(6) . . . . ?
Sb3 Ni5 Sb4 Ni4 154.12(6) . . . . ?
Sb2 Ni5 Sb4 Ni4 -129.1(2) . . . . ?
Ni4 Ni5 Sb4 Ni3 -100.26(7) . . . . ?
Sb17 Ni5 Sb4 Ni3 -49.93(7) . . . . ?
Ni2 Ni5 Sb4 Ni3 21.55(12) . . . . ?
Ni1 Ni5 Sb4 Ni3 -122.98(10) . . . . ?
Sb1 Ni5 Sb4 Ni3 -154.94(8) . . . . ?
Sb3 Ni5 Sb4 Ni3 53.86(6) . . . . ?
Sb2 Ni5 Sb4 Ni3 130.6(2) . . . . ?
Ni4 Ni5 Sb4 Sb15 -20.10(7) . . . . ?
Sb17 Ni5 Sb4 Sb15 30.23(10) . . . . ?
Ni2 Ni5 Sb4 Sb15 101.71(13) . . . . ?
Ni1 Ni5 Sb4 Sb15 -42.82(13) . . . . ?
Ni3 Ni5 Sb4 Sb15 80.16(8) . . . . ?
Sb1 Ni5 Sb4 Sb15 -74.78(8) . . . . ?
Sb3 Ni5 Sb4 Sb15 134.02(8) . . . . ?
Sb2 Ni5 Sb4 Sb15 -149.23(18) . . . . ?
Ni4 Ni5 Sb4 Sb14 -79.45(8) . . . . ?
Sb17 Ni5 Sb4 Sb14 -29.12(10) . . . . ?
Ni2 Ni5 Sb4 Sb14 42.36(15) . . . . ?
Ni1 Ni5 Sb4 Sb14 -102.17(10) . . . . ?
Ni3 Ni5 Sb4 Sb14 20.81(6) . . . . ?
Sb1 Ni5 Sb4 Sb14 -134.13(7) . . . . ?
Sb3 Ni5 Sb4 Sb14 74.67(7) . . . . ?
Sb2 Ni5 Sb4 Sb14 151.42(17) . . . . ?
Sb1 Ni4 Sb5 Sb16 -152.40(8) . . . . ?
Sb4 Ni4 Sb5 Sb16 137.21(14) . . . . ?
Sb15 Ni4 Sb5 Sb16 62.70(10) . . . . ?
Ni5 Ni4 Sb5 Sb16 -121.63(10) . . . . ?
Sb17 Ni4 Sb5 Sb16 -57.01(7) . . . . ?
Sb1 Ni4 Sb5 Sb6 -49.03(7) . . . . ?
Sb4 Ni4 Sb5 Sb6 -119.43(14) . . . . ?
Sb15 Ni4 Sb5 Sb6 166.06(11) . . . . ?
Ni5 Ni4 Sb5 Sb6 -18.27(14) . . . . ?
Sb16 Ni4 Sb5 Sb6 103.36(9) . . . . ?
Sb17 Ni4 Sb5 Sb6 46.35(9) . . . . ?
Sb4 Ni4 Sb5 Sb1 -70.40(14) . . . . ?
Sb15 Ni4 Sb5 Sb1 -144.90(10) . . . . ?
Ni5 Ni4 Sb5 Sb1 30.77(9) . . . . ?
Sb16 Ni4 Sb5 Sb1 152.40(8) . . . . ?
Sb17 Ni4 Sb5 Sb1 95.39(7) . . . . ?
Ni1 Sb1 Sb5 Ni4 -81.62(7) . . . . ?
Ni5 Sb1 Sb5 Ni4 -23.21(8) . . . . ?
Sb6 Sb1 Sb5 Ni4 -122.42(9) . . . . ?
Ni4 Sb1 Sb5 Sb16 23.32(7) . . . . ?
Ni1 Sb1 Sb5 Sb16 -58.30(8) . . . . ?
Ni5 Sb1 Sb5 Sb16 0.10(10) . . . . ?
Sb6 Sb1 Sb5 Sb16 -99.10(10) . . . . ?
Ni4 Sb1 Sb5 Sb6 122.42(9) . . . . ?
Ni1 Sb1 Sb5 Sb6 40.80(7) . . . . ?
Ni5 Sb1 Sb5 Sb6 99.21(8) . . . . ?
Sb2 Ni1 Sb6 Sb7 -137.90(13) . . . . ?
Sb1 Ni1 Sb6 Sb7 152.72(7) . . . . ?
Sb8 Ni1 Sb6 Sb7 -62.75(11) . . . . ?
Ni5 Ni1 Sb6 Sb7 120.94(9) . . . . ?
Sb17 Ni1 Sb6 Sb7 57.08(6) . . . . ?
Sb2 Ni1 Sb6 Sb5 116.95(13) . . . . ?
Sb1 Ni1 Sb6 Sb5 47.57(8) . . . . ?
Sb8 Ni1 Sb6 Sb5 -167.90(12) . . . . ?
Sb7 Ni1 Sb6 Sb5 -105.14(8) . . . . ?
Ni5 Ni1 Sb6 Sb5 15.79(12) . . . . ?
Sb17 Ni1 Sb6 Sb5 -48.06(9) . . . . ?
Sb2 Ni1 Sb6 Sb1 69.38(13) . . . . ?
Sb8 Ni1 Sb6 Sb1 144.53(12) . . . . ?
Sb7 Ni1 Sb6 Sb1 -152.72(7) . . . . ?
Ni5 Ni1 Sb6 Sb1 -31.78(8) . . . . ?
Sb17 Ni1 Sb6 Sb1 -95.63(7) . . . . ?
Ni4 Sb5 Sb6 Ni1 0.97(9) . . . . ?
Sb16 Sb5 Sb6 Ni1 57.50(9) . . . . ?
Sb1 Sb5 Sb6 Ni1 -40.20(6) . . . . ?
Ni4 Sb5 Sb6 Sb7 -55.49(10) . . . . ?
Sb16 Sb5 Sb6 Sb7 1.04(10) . . . . ?
Sb1 Sb5 Sb6 Sb7 -96.65(8) . . . . ?
Ni4 Sb5 Sb6 Sb1 41.17(6) . . . . ?
Sb16 Sb5 Sb6 Sb1 97.70(8) . . . . ?
Ni4 Sb1 Sb6 Ni1 82.05(6) . . . . ?
Ni5 Sb1 Sb6 Ni1 24.12(7) . . . . ?
Sb5 Sb1 Sb6 Ni1 123.97(9) . . . . ?
Ni4 Sb1 Sb6 Sb7 59.03(7) . . . . ?
Ni1 Sb1 Sb6 Sb7 -23.03(6) . . . . ?
Ni5 Sb1 Sb6 Sb7 1.09(9) . . . . ?
Sb5 Sb1 Sb6 Sb7 100.94(9) . . . . ?
Ni4 Sb1 Sb6 Sb5 -41.92(8) . . . . ?
Ni1 Sb1 Sb6 Sb5 -123.97(9) . . . . ?
Ni5 Sb1 Sb6 Sb5 -99.85(9) . . . . ?
Sb2 Ni1 Sb7 Sb8 41.86(14) . . . . ?
Sb1 Ni1 Sb7 Sb8 -145.94(14) . . . . ?
Sb6 Ni1 Sb7 Sb8 -106.13(12) . . . . ?
Ni5 Ni1 Sb7 Sb8 128.14(14) . . . . ?
Sb17 Ni1 Sb7 Sb8 129.00(11) . . . . ?
Sb2 Ni1 Sb7 Sb6 147.99(11) . . . . ?
Sb1 Ni1 Sb7 Sb6 -39.81(9) . . . . ?
Sb8 Ni1 Sb7 Sb6 106.13(12) . . . . ?
Ni5 Ni1 Sb7 Sb6 -125.73(10) . . . . ?
Sb17 Ni1 Sb7 Sb6 -124.87(6) . . . . ?
Sb2 Ni1 Sb7 Sb17 -87.14(10) . . . . ?
Sb1 Ni1 Sb7 Sb17 85.07(9) . . . . ?
Sb8 Ni1 Sb7 Sb17 -129.00(11) . . . . ?
Sb6 Ni1 Sb7 Sb17 124.87(6) . . . . ?
Ni5 Ni1 Sb7 Sb17 -0.86(8) . . . . ?
Sb5 Sb6 Sb7 Ni1 85.94(8) . . . . ?
Sb1 Sb6 Sb7 Ni1 21.37(5) . . . . ?
Ni1 Sb6 Sb7 Sb8 53.48(10) . . . . ?
Sb5 Sb6 Sb7 Sb8 139.42(11) . . . . ?
Sb1 Sb6 Sb7 Sb8 74.85(10) . . . . ?
Ni1 Sb6 Sb7 Sb17 -44.66(5) . . . . ?
Sb5 Sb6 Sb7 Sb17 41.28(8) . . . . ?
Sb1 Sb6 Sb7 Sb17 -23.28(6) . . . . ?
Sb2 Ni1 Sb8 Sb7 -150.88(9) . . . . ?
Sb1 Ni1 Sb8 Sb7 138.10(14) . . . . ?
Sb6 Ni1 Sb8 Sb7 63.00(8) . . . . ?
Ni5 Ni1 Sb8 Sb7 -120.81(11) . . . . ?
Sb17 Ni1 Sb8 Sb7 -54.44(8) . . . . ?
Sb2 Ni1 Sb8 Sb9 -47.76(9) . . . . ?
Sb1 Ni1 Sb8 Sb9 -118.78(16) . . . . ?
Sb6 Ni1 Sb8 Sb9 166.12(10) . . . . ?
Sb7 Ni1 Sb8 Sb9 103.11(12) . . . . ?
Ni5 Ni1 Sb8 Sb9 -17.7(2) . . . . ?
Sb17 Ni1 Sb8 Sb9 48.67(12) . . . . ?
Sb1 Ni1 Sb8 Sb2 -71.02(16) . . . . ?
Sb6 Ni1 Sb8 Sb2 -146.12(8) . . . . ?
Sb7 Ni1 Sb8 Sb2 150.88(9) . . . . ?
Ni5 Ni1 Sb8 Sb2 30.07(14) . . . . ?
Sb17 Ni1 Sb8 Sb2 96.43(8) . . . . ?
Sb6 Sb7 Sb8 Ni1 -53.49(8) . . . . ?
Sb17 Sb7 Sb8 Ni1 42.02(8) . . . . ?
Ni1 Sb7 Sb8 Sb9 -85.75(13) . . . . ?
Sb6 Sb7 Sb8 Sb9 -139.24(13) . . . . ?
Sb17 Sb7 Sb8 Sb9 -43.73(14) . . . . ?
Ni1 Sb7 Sb8 Sb2 -22.68(7) . . . . ?
Sb6 Sb7 Sb8 Sb2 -76.17(12) . . . . ?
Sb17 Sb7 Sb8 Sb2 19.35(13) . . . . ?
Ni2 Sb2 Sb8 Ni1 -79.41(10) . . . . ?
Ni5 Sb2 Sb8 Ni1 -21.95(11) . . . . ?
Sb9 Sb2 Sb8 Ni1 -122.66(13) . . . . ?
Ni1 Sb2 Sb8 Sb7 24.60(8) . . . . ?
Ni2 Sb2 Sb8 Sb7 -54.81(13) . . . . ?
Ni5 Sb2 Sb8 Sb7 2.64(15) . . . . ?
Sb9 Sb2 Sb8 Sb7 -98.06(15) . . . . ?
Ni1 Sb2 Sb8 Sb9 122.66(13) . . . . ?
Ni2 Sb2 Sb8 Sb9 43.25(8) . . . . ?
Ni5 Sb2 Sb8 Sb9 100.71(10) . . . . ?
Sb3 Ni2 Sb9 Sb10 -138.63(12) . . . . ?
Sb2 Ni2 Sb9 Sb10 152.14(9) . . . . ?
Sb11 Ni2 Sb9 Sb10 -63.38(11) . . . . ?
Ni5 Ni2 Sb9 Sb10 124.37(11) . . . . ?
Sb17 Ni2 Sb9 Sb10 56.48(6) . . . . ?
Sb3 Ni2 Sb9 Sb8 119.85(12) . . . . ?
Sb2 Ni2 Sb9 Sb8 50.62(11) . . . . ?
Sb11 Ni2 Sb9 Sb8 -164.90(13) . . . . ?
Sb10 Ni2 Sb9 Sb8 -101.52(10) . . . . ?
Ni5 Ni2 Sb9 Sb8 22.84(14) . . . . ?
Sb17 Ni2 Sb9 Sb8 -45.05(11) . . . . ?
Sb3 Ni2 Sb9 Sb2 69.23(11) . . . . ?
Sb11 Ni2 Sb9 Sb2 144.48(12) . . . . ?
Sb10 Ni2 Sb9 Sb2 -152.14(9) . . . . ?
Ni5 Ni2 Sb9 Sb2 -27.77(10) . . . . ?
Sb17 Ni2 Sb9 Sb2 -95.66(8) . . . . ?
Ni1 Sb8 Sb9 Ni2 -2.28(12) . . . . ?
Sb7 Sb8 Sb9 Ni2 54.28(14) . . . . ?
Sb2 Sb8 Sb9 Ni2 -43.01(8) . . . . ?
Ni1 Sb8 Sb9 Sb10 -58.30(12) . . . . ?
Sb7 Sb8 Sb9 Sb10 -1.74(15) . . . . ?
Sb2 Sb8 Sb9 Sb10 -99.03(9) . . . . ?
Ni1 Sb8 Sb9 Sb2 40.73(9) . . . . ?
Sb7 Sb8 Sb9 Sb2 97.29(15) . . . . ?
Ni1 Sb2 Sb9 Ni2 78.95(7) . . . . ?
Ni5 Sb2 Sb9 Ni2 20.98(8) . . . . ?
Sb8 Sb2 Sb9 Ni2 120.40(12) . . . . ?
Ni1 Sb2 Sb9 Sb10 55.53(8) . . . . ?
Ni2 Sb2 Sb9 Sb10 -23.42(7) . . . . ?
Ni5 Sb2 Sb9 Sb10 -2.44(11) . . . . ?
Sb8 Sb2 Sb9 Sb10 96.98(12) . . . . ?
Ni1 Sb2 Sb9 Sb8 -41.46(11) . . . . ?
Ni2 Sb2 Sb9 Sb8 -120.40(12) . . . . ?
Ni5 Sb2 Sb9 Sb8 -99.42(13) . . . . ?
Sb3 Ni2 Sb10 Sb11 38.09(11) . . . . ?
Sb2 Ni2 Sb10 Sb11 -146.36(13) . . . . ?
Sb9 Ni2 Sb10 Sb11 -106.94(9) . . . . ?
Ni5 Ni2 Sb10 Sb11 125.98(12) . . . . ?
Sb17 Ni2 Sb10 Sb11 124.42(8) . . . . ?
Sb3 Ni2 Sb10 Sb9 145.03(10) . . . . ?
Sb2 Ni2 Sb10 Sb9 -39.42(10) . . . . ?
Sb11 Ni2 Sb10 Sb9 106.94(9) . . . . ?
Ni5 Ni2 Sb10 Sb9 -127.08(10) . . . . ?
Sb17 Ni2 Sb10 Sb9 -128.64(6) . . . . ?
Sb3 Ni2 Sb10 Sb17 -86.33(9) . . . . ?
Sb2 Ni2 Sb10 Sb17 89.22(10) . . . . ?
Sb11 Ni2 Sb10 Sb17 -124.42(8) . . . . ?
Sb9 Ni2 Sb10 Sb17 128.64(6) . . . . ?
Ni5 Ni2 Sb10 Sb17 1.56(9) . . . . ?
Sb8 Sb9 Sb10 Ni2 87.32(11) . . . . ?
Sb2 Sb9 Sb10 Ni2 22.25(7) . . . . ?
Ni2 Sb9 Sb10 Sb11 52.70(9) . . . . ?
Sb8 Sb9 Sb10 Sb11 140.01(13) . . . . ?
Sb2 Sb9 Sb10 Sb11 74.95(10) . . . . ?
Ni2 Sb9 Sb10 Sb17 -41.39(5) . . . . ?
Sb8 Sb9 Sb10 Sb17 45.93(11) . . . . ?
Sb2 Sb9 Sb10 Sb17 -19.14(8) . . . . ?
Sb3 Ni2 Sb11 Sb10 -153.63(7) . . . . ?
Sb2 Ni2 Sb11 Sb10 137.57(16) . . . . ?
Sb9 Ni2 Sb11 Sb10 63.52(7) . . . . ?
Ni5 Ni2 Sb11 Sb10 -124.13(12) . . . . ?
Sb17 Ni2 Sb11 Sb10 -58.93(8) . . . . ?
Sb3 Ni2 Sb11 Sb12 -48.75(10) . . . . ?
Sb2 Ni2 Sb11 Sb12 -117.55(14) . . . . ?
Sb9 Ni2 Sb11 Sb12 168.40(11) . . . . ?
Sb10 Ni2 Sb11 Sb12 104.88(12) . . . . ?
Ni5 Ni2 Sb11 Sb12 -19.25(19) . . . . ?
Sb17 Ni2 Sb11 Sb12 45.95(15) . . . . ?
Sb2 Ni2 Sb11 Sb3 -68.80(16) . . . . ?
Sb9 Ni2 Sb11 Sb3 -142.85(7) . . . . ?
Sb10 Ni2 Sb11 Sb3 153.63(7) . . . . ?
Ni5 Ni2 Sb11 Sb3 29.50(11) . . . . ?
Sb17 Ni2 Sb11 Sb3 94.69(7) . . . . ?
Sb9 Sb10 Sb11 Ni2 -52.82(6) . . . . ?
Sb17 Sb10 Sb11 Ni2 44.03(6) . . . . ?
Ni2 Sb10 Sb11 Sb12 -86.61(13) . . . . ?
Sb9 Sb10 Sb11 Sb12 -139.43(12) . . . . ?
Sb17 Sb10 Sb11 Sb12 -42.58(11) . . . . ?
Ni2 Sb10 Sb11 Sb3 -21.09(6) . . . . ?
Sb9 Sb10 Sb11 Sb3 -73.91(8) . . . . ?
Sb17 Sb10 Sb11 Sb3 22.94(8) . . . . ?
Ni3 Sb3 Sb11 Ni2 -82.24(7) . . . . ?
Ni5 Sb3 Sb11 Ni2 -22.64(8) . . . . ?
Sb12 Sb3 Sb11 Ni2 -123.02(11) . . . . ?
Ni2 Sb3 Sb11 Sb10 22.34(6) . . . . ?
Ni3 Sb3 Sb11 Sb10 -59.90(8) . . . . ?
Ni5 Sb3 Sb11 Sb10 -0.30(10) . . . . ?
Sb12 Sb3 Sb11 Sb10 -100.68(11) . . . . ?
Ni2 Sb3 Sb11 Sb12 123.02(11) . . . . ?
Ni3 Sb3 Sb11 Sb12 40.78(8) . . . . ?
Ni5 Sb3 Sb11 Sb12 100.39(9) . . . . ?
Sb3 Ni3 Sb12 Sb13 151.91(7) . . . . ?
Sb4 Ni3 Sb12 Sb13 -138.89(15) . . . . ?
Sb14 Ni3 Sb12 Sb13 -62.00(7) . . . . ?
Ni5 Ni3 Sb12 Sb13 121.03(11) . . . . ?
Sb17 Ni3 Sb12 Sb13 58.40(6) . . . . ?
Sb3 Ni3 Sb12 Sb11 46.71(10) . . . . ?
Sb4 Ni3 Sb12 Sb11 115.91(15) . . . . ?
Sb14 Ni3 Sb12 Sb11 -167.20(11) . . . . ?
Sb13 Ni3 Sb12 Sb11 -105.20(11) . . . . ?
Ni5 Ni3 Sb12 Sb11 15.83(15) . . . . ?
Sb17 Ni3 Sb12 Sb11 -46.80(12) . . . . ?
Sb4 Ni3 Sb12 Sb3 69.20(13) . . . . ?
Sb14 Ni3 Sb12 Sb3 146.09(7) . . . . ?
Sb13 Ni3 Sb12 Sb3 -151.91(7) . . . . ?
Ni5 Ni3 Sb12 Sb3 -30.87(9) . . . . ?
Sb17 Ni3 Sb12 Sb3 -93.51(6) . . . . ?
Ni2 Sb11 Sb12 Ni3 1.31(13) . . . . ?
Sb10 Sb11 Sb12 Ni3 57.77(13) . . . . ?
Sb3 Sb11 Sb12 Ni3 -40.20(8) . . . . ?
Ni2 Sb11 Sb12 Sb13 -54.73(14) . . . . ?
Sb10 Sb11 Sb12 Sb13 1.73(15) . . . . ?
Sb3 Sb11 Sb12 Sb13 -96.23(10) . . . . ?
Ni2 Sb11 Sb12 Sb3 41.50(9) . . . . ?
Sb10 Sb11 Sb12 Sb3 97.96(12) . . . . ?
Ni2 Sb3 Sb12 Ni3 82.53(6) . . . . ?
Ni5 Sb3 Sb12 Ni3 24.14(7) . . . . ?
Sb11 Sb3 Sb12 Ni3 124.10(12) . . . . ?
Ni2 Sb3 Sb12 Sb13 58.94(7) . . . . ?
Ni3 Sb3 Sb12 Sb13 -23.60(6) . . . . ?
Ni5 Sb3 Sb12 Sb13 0.55(8) . . . . ?
Sb11 Sb3 Sb12 Sb13 100.51(12) . . . . ?
Ni2 Sb3 Sb12 Sb11 -41.57(11) . . . . ?
Ni3 Sb3 Sb12 Sb11 -124.10(12) . . . . ?
Ni5 Sb3 Sb12 Sb11 -99.96(12) . . . . ?
Sb3 Ni3 Sb13 Sb14 -150.07(10) . . . . ?
Sb4 Ni3 Sb13 Sb14 41.46(10) . . . . ?
Sb12 Ni3 Sb13 Sb14 -109.34(7) . . . . ?
Ni5 Ni3 Sb13 Sb14 125.32(10) . . . . ?
Sb17 Ni3 Sb13 Sb14 127.00(7) . . . . ?
Sb3 Ni3 Sb13 Sb12 -40.73(9) . . . . ?
Sb4 Ni3 Sb13 Sb12 150.80(11) . . . . ?
Sb14 Ni3 Sb13 Sb12 109.34(7) . . . . ?
Ni5 Ni3 Sb13 Sb12 -125.34(10) . . . . ?
Sb17 Ni3 Sb13 Sb12 -123.66(6) . . . . ?
Sb3 Ni3 Sb13 Sb17 82.93(10) . . . . ?
Sb4 Ni3 Sb13 Sb17 -85.54(10) . . . . ?
Sb14 Ni3 Sb13 Sb17 -127.00(7) . . . . ?
Sb12 Ni3 Sb13 Sb17 123.66(6) . . . . ?
Ni5 Ni3 Sb13 Sb17 -1.68(10) . . . . ?
Sb11 Sb12 Sb13 Ni3 85.20(11) . . . . ?
Sb3 Sb12 Sb13 Ni3 22.01(5) . . . . ?
Ni3 Sb12 Sb13 Sb14 51.71(6) . . . . ?
Sb11 Sb12 Sb13 Sb14 136.91(10) . . . . ?
Sb3 Sb12 Sb13 Sb14 73.72(7) . . . . ?
Ni3 Sb12 Sb13 Sb17 -45.38(6) . . . . ?
Sb11 Sb12 Sb13 Sb17 39.82(11) . . . . ?
Sb3 Sb12 Sb13 Sb17 -23.36(7) . . . . ?
Sb3 Ni3 Sb14 Sb13 140.73(14) . . . . ?
Sb4 Ni3 Sb14 Sb13 -150.49(9) . . . . ?
Sb12 Ni3 Sb14 Sb13 62.03(9) . . . . ?
Ni5 Ni3 Sb14 Sb13 -121.01(11) . . . . ?
Sb17 Ni3 Sb14 Sb13 -56.42(8) . . . . ?
Sb3 Ni3 Sb14 Sb15 -117.02(13) . . . . ?
Sb4 Ni3 Sb14 Sb15 -48.25(10) . . . . ?
Sb12 Ni3 Sb14 Sb15 164.27(10) . . . . ?
Sb13 Ni3 Sb14 Sb15 102.25(11) . . . . ?
Ni5 Ni3 Sb14 Sb15 -18.76(13) . . . . ?
Sb17 Ni3 Sb14 Sb15 45.83(10) . . . . ?
Sb3 Ni3 Sb14 Sb4 -68.78(12) . . . . ?
Sb12 Ni3 Sb14 Sb4 -147.48(9) . . . . ?
Sb13 Ni3 Sb14 Sb4 150.49(9) . . . . ?
Ni5 Ni3 Sb14 Sb4 29.49(9) . . . . ?
Sb17 Ni3 Sb14 Sb4 94.07(7) . . . . ?
Sb12 Sb13 Sb14 Ni3 -51.76(7) . . . . ?
Sb17 Sb13 Sb14 Ni3 43.28(6) . . . . ?
Ni3 Sb13 Sb14 Sb15 -86.69(9) . . . . ?
Sb12 Sb13 Sb14 Sb15 -138.46(9) . . . . ?
Sb17 Sb13 Sb14 Sb15 -43.41(10) . . . . ?
Ni3 Sb13 Sb14 Sb4 -23.32(7) . . . . ?
Sb12 Sb13 Sb14 Sb4 -75.08(8) . . . . ?
Sb17 Sb13 Sb14 Sb4 19.96(9) . . . . ?
Ni4 Sb4 Sb14 Ni3 -80.96(7) . . . . ?
Ni5 Sb4 Sb14 Ni3 -23.04(8) . . . . ?
Sb15 Sb4 Sb14 Ni3 -122.30(11) . . . . ?
Ni4 Sb4 Sb14 Sb13 -56.15(9) . . . . ?
Ni3 Sb4 Sb14 Sb13 24.80(8) . . . . ?
Ni5 Sb4 Sb14 Sb13 1.77(11) . . . . ?
Sb15 Sb4 Sb14 Sb13 -97.50(11) . . . . ?
Ni4 Sb4 Sb14 Sb15 41.35(10) . . . . ?
Ni3 Sb4 Sb14 Sb15 122.30(11) . . . . ?
Ni5 Sb4 Sb14 Sb15 99.27(12) . . . . ?
Sb1 Ni4 Sb15 Sb16 -138.02(16) . . . . ?
Sb4 Ni4 Sb15 Sb16 151.56(8) . . . . ?
Ni5 Ni4 Sb15 Sb16 122.05(11) . . . . ?
Sb5 Ni4 Sb15 Sb16 -62.31(8) . . . . ?
Sb17 Ni4 Sb15 Sb16 56.35(8) . . . . ?
Sb1 Ni4 Sb15 Sb14 118.50(14) . . . . ?
Sb4 Ni4 Sb15 Sb14 48.08(9) . . . . ?
Ni5 Ni4 Sb15 Sb14 18.57(17) . . . . ?
Sb16 Ni4 Sb15 Sb14 -103.48(10) . . . . ?
Sb5 Ni4 Sb15 Sb14 -165.79(10) . . . . ?
Sb17 Ni4 Sb15 Sb14 -47.13(13) . . . . ?
Sb1 Ni4 Sb15 Sb4 70.42(17) . . . . ?
Ni5 Ni4 Sb15 Sb4 -29.51(11) . . . . ?
Sb16 Ni4 Sb15 Sb4 -151.56(8) . . . . ?
Sb5 Ni4 Sb15 Sb4 146.13(9) . . . . ?
Sb17 Ni4 Sb15 Sb4 -95.21(8) . . . . ?
Ni3 Sb14 Sb15 Ni4 0.38(11) . . . . ?
Sb13 Sb14 Sb15 Ni4 56.64(12) . . . . ?
Sb4 Sb14 Sb15 Ni4 -41.25(8) . . . . ?
Ni3 Sb14 Sb15 Sb16 -56.39(10) . . . . ?
Sb13 Sb14 Sb15 Sb16 -0.12(12) . . . . ?
Sb4 Sb14 Sb15 Sb16 -98.02(10) . . . . ?
Ni3 Sb14 Sb15 Sb4 41.63(7) . . . . ?
Sb13 Sb14 Sb15 Sb4 97.90(9) . . . . ?
Ni3 Sb4 Sb15 Ni4 81.22(8) . . . . ?
Ni5 Sb4 Sb15 Ni4 22.04(8) . . . . ?
Sb14 Sb4 Sb15 Ni4 123.19(11) . . . . ?
Ni4 Sb4 Sb15 Sb16 -24.11(7) . . . . ?
Ni3 Sb4 Sb15 Sb16 57.11(9) . . . . ?
Ni5 Sb4 Sb15 Sb16 -2.07(11) . . . . ?
Sb14 Sb4 Sb15 Sb16 99.08(11) . . . . ?
Ni4 Sb4 Sb15 Sb14 -123.19(11) . . . . ?
Ni3 Sb4 Sb15 Sb14 -41.97(7) . . . . ?
Ni5 Sb4 Sb15 Sb14 -101.15(9) . . . . ?
Sb1 Ni4 Sb16 Sb5 39.58(10) . . . . ?
Sb4 Ni4 Sb16 Sb5 -147.71(12) . . . . ?
Sb15 Ni4 Sb16 Sb5 -107.35(11) . . . . ?
Ni5 Ni4 Sb16 Sb5 125.92(11) . . . . ?
Sb17 Ni4 Sb16 Sb5 125.63(8) . . . . ?
Sb1 Ni4 Sb16 Sb15 146.93(13) . . . . ?
Sb4 Ni4 Sb16 Sb15 -40.36(12) . . . . ?
Ni5 Ni4 Sb16 Sb15 -126.73(13) . . . . ?
Sb5 Ni4 Sb16 Sb15 107.35(11) . . . . ?
Sb17 Ni4 Sb16 Sb15 -127.02(9) . . . . ?
Sb1 Ni4 Sb16 Sb17 -86.06(9) . . . . ?
Sb4 Ni4 Sb16 Sb17 86.66(10) . . . . ?
Sb15 Ni4 Sb16 Sb17 127.02(9) . . . . ?
Ni5 Ni4 Sb16 Sb17 0.28(9) . . . . ?
Sb5 Ni4 Sb16 Sb17 -125.63(8) . . . . ?
Sb6 Sb5 Sb16 Ni4 -86.68(9) . . . . ?
Sb1 Sb5 Sb16 Ni4 -21.68(6) . . . . ?
Ni4 Sb5 Sb16 Sb15 -52.50(9) . . . . ?
Sb6 Sb5 Sb16 Sb15 -139.18(10) . . . . ?
Sb1 Sb5 Sb16 Sb15 -74.18(10) . . . . ?
Ni4 Sb5 Sb16 Sb17 44.01(6) . . . . ?
Sb6 Sb5 Sb16 Sb17 -42.67(9) . . . . ?
Sb1 Sb5 Sb16 Sb17 22.33(8) . . . . ?
Sb14 Sb15 Sb16 Ni4 86.97(11) . . . . ?
Sb4 Sb15 Sb16 Ni4 22.60(6) . . . . ?
Ni4 Sb15 Sb16 Sb5 53.08(8) . . . . ?
Sb14 Sb15 Sb16 Sb5 140.05(10) . . . . ?
Sb4 Sb15 Sb16 Sb5 75.68(9) . . . . ?
Ni4 Sb15 Sb16 Sb17 -43.08(7) . . . . ?
Sb14 Sb15 Sb16 Sb17 43.89(9) . . . . ?
Sb4 Sb15 Sb16 Sb17 -20.48(9) . . . . ?
Ni4 Ni5 Sb17 Ni2 -178.62(7) . . . . ?
Ni1 Ni5 Sb17 Ni2 -88.25(6) . . . . ?
Ni3 Ni5 Sb17 Ni2 91.34(6) . . . . ?
Sb1 Ni5 Sb17 Ni2 -133.31(9) . . . . ?
Sb3 Ni5 Sb17 Ni2 45.50(6) . . . . ?
Sb4 Ni5 Sb17 Ni2 136.14(10) . . . . ?
Sb2 Ni5 Sb17 Ni2 -44.15(7) . . . . ?
Ni2 Ni5 Sb17 Ni4 178.62(7) . . . . ?
Ni1 Ni5 Sb17 Ni4 90.37(6) . . . . ?
Ni3 Ni5 Sb17 Ni4 -90.04(6) . . . . ?
Sb1 Ni5 Sb17 Ni4 45.31(6) . . . . ?
Sb3 Ni5 Sb17 Ni4 -135.88(9) . . . . ?
Sb4 Ni5 Sb17 Ni4 -45.24(7) . . . . ?
Sb2 Ni5 Sb17 Ni4 134.46(10) . . . . ?
Ni4 Ni5 Sb17 Ni1 -90.37(6) . . . . ?
Ni2 Ni5 Sb17 Ni1 88.25(6) . . . . ?
Ni3 Ni5 Sb17 Ni1 179.59(7) . . . . ?
Sb1 Ni5 Sb17 Ni1 -45.06(6) . . . . ?
Sb3 Ni5 Sb17 Ni1 133.75(9) . . . . ?
Sb4 Ni5 Sb17 Ni1 -135.61(10) . . . . ?
Sb2 Ni5 Sb17 Ni1 44.10(7) . . . . ?
Ni4 Ni5 Sb17 Ni3 90.04(6) . . . . ?
Ni2 Ni5 Sb17 Ni3 -91.34(6) . . . . ?
Ni1 Ni5 Sb17 Ni3 -179.59(7) . . . . ?
Sb1 Ni5 Sb17 Ni3 135.35(9) . . . . ?
Sb3 Ni5 Sb17 Ni3 -45.84(6) . . . . ?
Sb4 Ni5 Sb17 Ni3 44.80(7) . . . . ?
Sb2 Ni5 Sb17 Ni3 -135.50(10) . . . . ?
Ni4 Ni5 Sb17 Sb7 -91.03(6) . . . . ?
Ni2 Ni5 Sb17 Sb7 87.59(6) . . . . ?
Ni1 Ni5 Sb17 Sb7 -0.66(6) . . . . ?
Ni3 Ni5 Sb17 Sb7 178.93(5) . . . . ?
Sb1 Ni5 Sb17 Sb7 -45.72(8) . . . . ?
Sb3 Ni5 Sb17 Sb7 133.10(7) . . . . ?
Sb4 Ni5 Sb17 Sb7 -136.27(7) . . . . ?
Sb2 Ni5 Sb17 Sb7 43.44(9) . . . . ?
Ni4 Ni5 Sb17 Sb16 0.21(7) . . . . ?
Ni2 Ni5 Sb17 Sb16 178.83(6) . . . . ?
Ni1 Ni5 Sb17 Sb16 90.58(7) . . . . ?
Ni3 Ni5 Sb17 Sb16 -89.83(7) . . . . ?
Sb1 Ni5 Sb17 Sb16 45.52(9) . . . . ?
Sb3 Ni5 Sb17 Sb16 -135.66(7) . . . . ?
Sb4 Ni5 Sb17 Sb16 -45.03(9) . . . . ?
Sb2 Ni5 Sb17 Sb16 134.68(8) . . . . ?
Ni4 Ni5 Sb17 Sb10 -177.46(6) . . . . ?
Ni2 Ni5 Sb17 Sb10 1.15(7) . . . . ?
Ni1 Ni5 Sb17 Sb10 -87.10(6) . . . . ?
Ni3 Ni5 Sb17 Sb10 92.50(6) . . . . ?
Sb1 Ni5 Sb17 Sb10 -132.15(7) . . . . ?
Sb3 Ni5 Sb17 Sb10 46.66(8) . . . . ?
Sb4 Ni5 Sb17 Sb10 137.29(8) . . . . ?
Sb2 Ni5 Sb17 Sb10 -43.00(9) . . . . ?
Ni4 Ni5 Sb17 Sb13 88.75(8) . . . . ?
Ni2 Ni5 Sb17 Sb13 -92.63(7) . . . . ?
Ni1 Ni5 Sb17 Sb13 179.12(7) . . . . ?
Ni3 Ni5 Sb17 Sb13 -1.29(8) . . . . ?
Sb1 Ni5 Sb17 Sb13 134.06(9) . . . . ?
Sb3 Ni5 Sb17 Sb13 -47.13(9) . . . . ?
Sb4 Ni5 Sb17 Sb13 43.50(10) . . . . ?
Sb2 Ni5 Sb17 Sb13 -136.79(9) . . . . ?
Sb3 Ni2 Sb17 Ni5 -46.43(6) . . . . ?
Sb2 Ni2 Sb17 Ni5 45.15(7) . . . . ?
Sb11 Ni2 Sb17 Ni5 -125.10(13) . . . . ?
Sb9 Ni2 Sb17 Ni5 124.36(8) . . . . ?
Sb10 Ni2 Sb17 Ni5 178.56(8) . . . . ?
Sb3 Ni2 Sb17 Ni4 -47.68(6) . . . . ?
Sb2 Ni2 Sb17 Ni4 43.90(7) . . . . ?
Sb11 Ni2 Sb17 Ni4 -126.35(12) . . . . ?
Sb9 Ni2 Sb17 Ni4 123.11(6) . . . . ?
Sb10 Ni2 Sb17 Ni4 177.31(6) . . . . ?
Ni5 Ni2 Sb17 Ni4 -1.25(7) . . . . ?
Sb3 Ni2 Sb17 Ni1 -108.14(5) . . . . ?
Sb2 Ni2 Sb17 Ni1 -16.56(5) . . . . ?
Sb11 Ni2 Sb17 Ni1 173.19(12) . . . . ?
Sb9 Ni2 Sb17 Ni1 62.65(6) . . . . ?
Sb10 Ni2 Sb17 Ni1 116.85(6) . . . . ?
Ni5 Ni2 Sb17 Ni1 -61.71(6) . . . . ?
Sb3 Ni2 Sb17 Ni3 14.54(4) . . . . ?
Sb2 Ni2 Sb17 Ni3 106.12(6) . . . . ?
Sb11 Ni2 Sb17 Ni3 -64.13(12) . . . . ?
Sb9 Ni2 Sb17 Ni3 -174.67(7) . . . . ?
Sb10 Ni2 Sb17 Ni3 -120.47(6) . . . . ?
Ni5 Ni2 Sb17 Ni3 60.97(6) . . . . ?
Sb3 Ni2 Sb17 Sb7 -151.93(5) . . . . ?
Sb2 Ni2 Sb17 Sb7 -60.36(6) . . . . ?
Sb11 Ni2 Sb17 Sb7 129.40(12) . . . . ?
Sb9 Ni2 Sb17 Sb7 18.86(7) . . . . ?
Sb10 Ni2 Sb17 Sb7 73.06(6) . . . . ?
Ni5 Ni2 Sb17 Sb7 -105.50(6) . . . . ?
Sb3 Ni2 Sb17 Sb16 -50.3(2) . . . . ?
Sb2 Ni2 Sb17 Sb16 41.2(2) . . . . ?
Sb11 Ni2 Sb17 Sb16 -129.0(2) . . . . ?
Sb9 Ni2 Sb17 Sb16 120.46(19) . . . . ?
Sb10 Ni2 Sb17 Sb16 174.7(2) . . . . ?
Ni5 Ni2 Sb17 Sb16 -3.9(2) . . . . ?
Sb3 Ni2 Sb17 Sb10 135.01(7) . . . . ?
Sb2 Ni2 Sb17 Sb10 -133.41(8) . . . . ?
Sb11 Ni2 Sb17 Sb10 56.34(12) . . . . ?
Sb9 Ni2 Sb17 Sb10 -54.20(7) . . . . ?
Ni5 Ni2 Sb17 Sb10 -178.56(8) . . . . ?
Sb3 Ni2 Sb17 Sb13 56.55(6) . . . . ?
Sb2 Ni2 Sb17 Sb13 148.13(6) . . . . ?
Sb11 Ni2 Sb17 Sb13 -22.12(12) . . . . ?
Sb9 Ni2 Sb17 Sb13 -132.66(7) . . . . ?
Sb10 Ni2 Sb17 Sb13 -78.46(7) . . . . ?
Ni5 Ni2 Sb17 Sb13 102.98(7) . . . . ?
Sb1 Ni4 Sb17 Ni5 -46.08(6) . . . . ?
Sb4 Ni4 Sb17 Ni5 46.17(7) . . . . ?
Sb15 Ni4 Sb17 Ni5 125.55(13) . . . . ?
Sb16 Ni4 Sb17 Ni5 179.73(9) . . . . ?
Sb5 Ni4 Sb17 Ni5 -125.77(9) . . . . ?
Sb1 Ni4 Sb17 Ni2 -44.82(6) . . . . ?
Sb4 Ni4 Sb17 Ni2 47.43(7) . . . . ?
Sb15 Ni4 Sb17 Ni2 126.81(11) . . . . ?
Ni5 Ni4 Sb17 Ni2 1.26(7) . . . . ?
Sb16 Ni4 Sb17 Ni2 -179.01(7) . . . . ?
Sb5 Ni4 Sb17 Ni2 -124.51(7) . . . . ?
Sb1 Ni4 Sb17 Ni1 14.98(5) . . . . ?
Sb4 Ni4 Sb17 Ni1 107.22(6) . . . . ?
Sb15 Ni4 Sb17 Ni1 -173.39(11) . . . . ?
Ni5 Ni4 Sb17 Ni1 61.05(6) . . . . ?
Sb16 Ni4 Sb17 Ni1 -119.21(7) . . . . ?
Sb5 Ni4 Sb17 Ni1 -64.72(7) . . . . ?
Sb1 Ni4 Sb17 Ni3 -107.82(5) . . . . ?
Sb4 Ni4 Sb17 Ni3 -15.57(5) . . . . ?
Sb15 Ni4 Sb17 Ni3 63.81(11) . . . . ?
Ni5 Ni4 Sb17 Ni3 -61.74(6) . . . . ?
Sb16 Ni4 Sb17 Ni3 117.99(7) . . . . ?
Sb5 Ni4 Sb17 Ni3 172.49(8) . . . . ?
Sb1 Ni4 Sb17 Sb7 57.53(5) . . . . ?
Sb4 Ni4 Sb17 Sb7 149.77(5) . . . . ?
Sb15 Ni4 Sb17 Sb7 -130.84(11) . . . . ?
Ni5 Ni4 Sb17 Sb7 103.60(6) . . . . ?
Sb16 Ni4 Sb17 Sb7 -76.66(6) . . . . ?
Sb5 Ni4 Sb17 Sb7 -22.17(8) . . . . ?
Sb1 Ni4 Sb17 Sb16 134.19(8) . . . . ?
Sb4 Ni4 Sb17 Sb16 -133.56(8) . . . . ?
Sb15 Ni4 Sb17 Sb16 -54.18(12) . . . . ?
Ni5 Ni4 Sb17 Sb16 -179.73(9) . . . . ?
Sb5 Ni4 Sb17 Sb16 54.49(8) . . . . ?
Sb1 Ni4 Sb17 Sb10 -37.7(2) . . . . ?
Sb4 Ni4 Sb17 Sb10 54.6(2) . . . . ?
Sb15 Ni4 Sb17 Sb10 134.0(2) . . . . ?
Ni5 Ni4 Sb17 Sb10 8.4(2) . . . . ?
Sb16 Ni4 Sb17 Sb10 -171.86(19) . . . . ?
Sb5 Ni4 Sb17 Sb10 -117.37(19) . . . . ?
Sb1 Ni4 Sb17 Sb13 -150.93(6) . . . . ?
Sb4 Ni4 Sb17 Sb13 -58.68(7) . . . . ?
Sb15 Ni4 Sb17 Sb13 20.70(12) . . . . ?
Ni5 Ni4 Sb17 Sb13 -104.85(8) . . . . ?
Sb16 Ni4 Sb17 Sb13 74.88(8) . . . . ?
Sb5 Ni4 Sb17 Sb13 129.38(9) . . . . ?
Sb2 Ni1 Sb17 Ni5 -45.61(7) . . . . ?
Sb1 Ni1 Sb17 Ni5 45.74(7) . . . . ?
Sb8 Ni1 Sb17 Ni5 -126.84(11) . . . . ?
Sb6 Ni1 Sb17 Ni5 125.86(9) . . . . ?
Sb7 Ni1 Sb17 Ni5 -179.18(8) . . . . ?
Sb2 Ni1 Sb17 Ni2 16.72(5) . . . . ?
Sb1 Ni1 Sb17 Ni2 108.07(6) . . . . ?
Sb8 Ni1 Sb17 Ni2 -64.51(10) . . . . ?
Sb6 Ni1 Sb17 Ni2 -171.81(7) . . . . ?
Sb7 Ni1 Sb17 Ni2 -116.85(5) . . . . ?
Ni5 Ni1 Sb17 Ni2 62.33(6) . . . . ?
Sb2 Ni1 Sb17 Ni4 -106.30(6) . . . . ?
Sb1 Ni1 Sb17 Ni4 -14.96(5) . . . . ?
Sb8 Ni1 Sb17 Ni4 172.46(10) . . . . ?
Sb6 Ni1 Sb17 Ni4 65.17(7) . . . . ?
Sb7 Ni1 Sb17 Ni4 120.12(6) . . . . ?
Ni5 Ni1 Sb17 Ni4 -60.69(6) . . . . ?
Sb2 Ni1 Sb17 Ni3 -45.24(7) . . . . ?
Sb1 Ni1 Sb17 Ni3 46.11(6) . . . . ?
Sb8 Ni1 Sb17 Ni3 -126.47(10) . . . . ?
Sb6 Ni1 Sb17 Ni3 126.24(7) . . . . ?
Sb7 Ni1 Sb17 Ni3 -178.81(6) . . . . ?
Ni5 Ni1 Sb17 Ni3 0.37(7) . . . . ?
Sb2 Ni1 Sb17 Sb7 133.57(7) . . . . ?
Sb1 Ni1 Sb17 Sb7 -135.08(7) . . . . ?
Sb8 Ni1 Sb17 Sb7 52.34(10) . . . . ?
Sb6 Ni1 Sb17 Sb7 -54.96(7) . . . . ?
Ni5 Ni1 Sb17 Sb7 179.18(8) . . . . ?
Sb2 Ni1 Sb17 Sb16 -149.03(6) . . . . ?
Sb1 Ni1 Sb17 Sb16 -57.68(6) . . . . ?
Sb8 Ni1 Sb17 Sb16 129.74(10) . . . . ?
Sb6 Ni1 Sb17 Sb16 22.44(8) . . . . ?
Sb7 Ni1 Sb17 Sb16 77.40(6) . . . . ?
Ni5 Ni1 Sb17 Sb16 -103.42(7) . . . . ?
Sb2 Ni1 Sb17 Sb10 60.30(6) . . . . ?
Sb1 Ni1 Sb17 Sb10 151.65(6) . . . . ?
Sb8 Ni1 Sb17 Sb10 -20.93(11) . . . . ?
Sb6 Ni1 Sb17 Sb10 -128.23(7) . . . . ?
Sb7 Ni1 Sb17 Sb10 -73.27(6) . . . . ?
Ni5 Ni1 Sb17 Sb10 105.91(7) . . . . ?
Sb2 Ni1 Sb17 Sb13 -48.6(2) . . . . ?
Sb1 Ni1 Sb17 Sb13 42.8(2) . . . . ?
Sb8 Ni1 Sb17 Sb13 -129.8(2) . . . . ?
Sb6 Ni1 Sb17 Sb13 122.9(2) . . . . ?
Sb7 Ni1 Sb17 Sb13 177.8(2) . . . . ?
Ni5 Ni1 Sb17 Sb13 -3.0(2) . . . . ?
Sb3 Ni3 Sb17 Ni5 46.41(6) . . . . ?
Sb4 Ni3 Sb17 Ni5 -45.23(7) . . . . ?
Sb14 Ni3 Sb17 Ni5 -124.09(8) . . . . ?
Sb12 Ni3 Sb17 Ni5 125.49(9) . . . . ?
Sb13 Ni3 Sb17 Ni5 -178.38(10) . . . . ?
Sb3 Ni3 Sb17 Ni2 -14.45(4) . . . . ?
Sb4 Ni3 Sb17 Ni2 -106.08(6) . . . . ?
Sb14 Ni3 Sb17 Ni2 175.05(6) . . . . ?
Sb12 Ni3 Sb17 Ni2 64.63(7) . . . . ?
Sb13 Ni3 Sb17 Ni2 120.76(8) . . . . ?
Ni5 Ni3 Sb17 Ni2 -60.86(6) . . . . ?
Sb3 Ni3 Sb17 Ni4 107.08(5) . . . . ?
Sb4 Ni3 Sb17 Ni4 15.44(5) . . . . ?
Sb14 Ni3 Sb17 Ni4 -63.43(6) . . . . ?
Sb12 Ni3 Sb17 Ni4 -173.85(8) . . . . ?
Sb13 Ni3 Sb17 Ni4 -117.72(8) . . . . ?
Ni5 Ni3 Sb17 Ni4 60.67(6) . . . . ?
Sb3 Ni3 Sb17 Ni1 46.04(6) . . . . ?
Sb4 Ni3 Sb17 Ni1 -45.60(7) . . . . ?
Sb14 Ni3 Sb17 Ni1 -124.46(6) . . . . ?
Sb12 Ni3 Sb17 Ni1 125.12(7) . . . . ?
Sb13 Ni3 Sb17 Ni1 -178.75(8) . . . . ?
Ni5 Ni3 Sb17 Ni1 -0.37(7) . . . . ?
Sb3 Ni3 Sb17 Sb7 42.71(19) . . . . ?
Sb4 Ni3 Sb17 Sb7 -48.92(19) . . . . ?
Sb14 Ni3 Sb17 Sb7 -127.79(17) . . . . ?
Sb12 Ni3 Sb17 Sb7 121.79(18) . . . . ?
Sb13 Ni3 Sb17 Sb7 177.92(18) . . . . ?
Ni5 Ni3 Sb17 Sb7 -3.70(19) . . . . ?
Sb3 Ni3 Sb17 Sb16 150.31(5) . . . . ?
Sb4 Ni3 Sb17 Sb16 58.67(6) . . . . ?
Sb14 Ni3 Sb17 Sb16 -20.19(7) . . . . ?
Sb12 Ni3 Sb17 Sb16 -130.61(8) . . . . ?
Sb13 Ni3 Sb17 Sb16 -74.48(8) . . . . ?
Ni5 Ni3 Sb17 Sb16 103.90(7) . . . . ?
Sb3 Ni3 Sb17 Sb10 -56.82(5) . . . . ?
Sb4 Ni3 Sb17 Sb10 -148.46(6) . . . . ?
Sb14 Ni3 Sb17 Sb10 132.68(6) . . . . ?
Sb12 Ni3 Sb17 Sb10 22.26(8) . . . . ?
Sb13 Ni3 Sb17 Sb10 78.39(8) . . . . ?
Ni5 Ni3 Sb17 Sb10 -103.23(6) . . . . ?
Sb3 Ni3 Sb17 Sb13 -135.21(9) . . . . ?
Sb4 Ni3 Sb17 Sb13 133.16(9) . . . . ?
Sb14 Ni3 Sb17 Sb13 54.29(9) . . . . ?
Sb12 Ni3 Sb17 Sb13 -56.13(10) . . . . ?
Ni5 Ni3 Sb17 Sb13 178.38(10) . . . . ?
Ni1 Sb7 Sb17 Ni5 0.71(7) . . . . ?
Sb8 Sb7 Sb17 Ni5 -40.08(11) . . . . ?
Sb6 Sb7 Sb17 Ni5 44.02(7) . . . . ?
Ni1 Sb7 Sb17 Ni2 58.36(5) . . . . ?
Sb8 Sb7 Sb17 Ni2 17.57(10) . . . . ?
Sb6 Sb7 Sb17 Ni2 101.68(5) . . . . ?
Ni1 Sb7 Sb17 Ni4 -56.88(5) . . . . ?
Sb8 Sb7 Sb17 Ni4 -97.67(11) . . . . ?
Sb6 Sb7 Sb17 Ni4 -13.57(6) . . . . ?
Sb8 Sb7 Sb17 Ni1 -40.79(10) . . . . ?
Sb6 Sb7 Sb17 Ni1 43.31(5) . . . . ?
Ni1 Sb7 Sb17 Ni3 3.96(19) . . . . ?
Sb8 Sb7 Sb17 Ni3 -36.8(2) . . . . ?
Sb6 Sb7 Sb17 Ni3 47.27(19) . . . . ?
Ni1 Sb7 Sb17 Sb16 -105.27(6) . . . . ?
Sb8 Sb7 Sb17 Sb16 -146.06(11) . . . . ?
Sb6 Sb7 Sb17 Sb16 -61.96(6) . . . . ?
Ni1 Sb7 Sb17 Sb10 106.20(5) . . . . ?
Sb8 Sb7 Sb17 Sb10 65.41(10) . . . . ?
Sb6 Sb7 Sb17 Sb10 149.51(5) . . . . ?
Ni1 Sb7 Sb17 Sb13 -178.90(12) . . . . ?
Sb8 Sb7 Sb17 Sb13 140.31(14) . . . . ?
Sb6 Sb7 Sb17 Sb13 -135.59(12) . . . . ?
Ni4 Sb16 Sb17 Ni5 -0.23(7) . . . . ?
Sb5 Sb16 Sb17 Ni5 -43.21(9) . . . . ?
Sb15 Sb16 Sb17 Ni5 41.45(9) . . . . ?
Ni4 Sb16 Sb17 Ni2 3.2(2) . . . . ?
Sb5 Sb16 Sb17 Ni2 -39.8(2) . . . . ?
Sb15 Sb16 Sb17 Ni2 44.9(2) . . . . ?
Sb5 Sb16 Sb17 Ni4 -42.98(6) . . . . ?
Sb15 Sb16 Sb17 Ni4 41.68(6) . . . . ?
Ni4 Sb16 Sb17 Ni1 57.49(6) . . . . ?
Sb5 Sb16 Sb17 Ni1 14.51(7) . . . . ?
Sb15 Sb16 Sb17 Ni1 99.18(7) . . . . ?
Ni4 Sb16 Sb17 Ni3 -58.39(6) . . . . ?
Sb5 Sb16 Sb17 Ni3 -101.37(7) . . . . ?
Sb15 Sb16 Sb17 Ni3 -16.71(7) . . . . ?
Ni4 Sb16 Sb17 Sb7 106.31(6) . . . . ?
Sb5 Sb16 Sb17 Sb7 63.33(7) . . . . ?
Sb15 Sb16 Sb17 Sb7 147.99(7) . . . . ?
Ni4 Sb16 Sb17 Sb10 175.75(10) . . . . ?
Sb5 Sb16 Sb17 Sb10 132.77(10) . . . . ?
Sb15 Sb16 Sb17 Sb10 -142.57(10) . . . . ?
Ni4 Sb16 Sb17 Sb13 -106.13(6) . . . . ?
Sb5 Sb16 Sb17 Sb13 -149.11(8) . . . . ?
Sb15 Sb16 Sb17 Sb13 -64.45(7) . . . . ?
Ni2 Sb10 Sb17 Ni5 -1.26(7) . . . . ?
Sb11 Sb10 Sb17 Ni5 -44.39(9) . . . . ?
Sb9 Sb10 Sb17 Ni5 39.38(8) . . . . ?
Sb11 Sb10 Sb17 Ni2 -43.13(7) . . . . ?
Sb9 Sb10 Sb17 Ni2 40.64(5) . . . . ?
Ni2 Sb10 Sb17 Ni4 -8.6(2) . . . . ?
Sb11 Sb10 Sb17 Ni4 -51.7(2) . . . . ?
Sb9 Sb10 Sb17 Ni4 32.1(2) . . . . ?
Ni2 Sb10 Sb17 Ni1 -58.34(6) . . . . ?
Sb11 Sb10 Sb17 Ni1 -101.47(7) . . . . ?
Sb9 Sb10 Sb17 Ni1 -17.70(7) . . . . ?
Ni2 Sb10 Sb17 Ni3 57.55(5) . . . . ?
Sb11 Sb10 Sb17 Ni3 14.42(7) . . . . ?
Sb9 Sb10 Sb17 Ni3 98.19(6) . . . . ?
Ni2 Sb10 Sb17 Sb7 -106.47(5) . . . . ?
Sb11 Sb10 Sb17 Sb7 -149.60(7) . . . . ?
Sb9 Sb10 Sb17 Sb7 -65.83(6) . . . . ?
Ni2 Sb10 Sb17 Sb16 -177.22(10) . . . . ?
Sb11 Sb10 Sb17 Sb16 139.65(11) . . . . ?
Sb9 Sb10 Sb17 Sb16 -136.58(10) . . . . ?
Ni2 Sb10 Sb17 Sb13 106.01(6) . . . . ?
Sb11 Sb10 Sb17 Sb13 62.88(8) . . . . ?
Sb9 Sb10 Sb17 Sb13 146.65(7) . . . . ?
Ni3 Sb13 Sb17 Ni5 1.42(8) . . . . ?
Sb14 Sb13 Sb17 Ni5 -40.46(10) . . . . ?
Sb12 Sb13 Sb17 Ni5 45.34(9) . . . . ?
Ni3 Sb13 Sb17 Ni2 -57.29(7) . . . . ?
Sb14 Sb13 Sb17 Ni2 -99.18(8) . . . . ?
Sb12 Sb13 Sb17 Ni2 -13.37(7) . . . . ?
Ni3 Sb13 Sb17 Ni4 58.55(7) . . . . ?
Sb14 Sb13 Sb17 Ni4 16.67(8) . . . . ?
Sb12 Sb13 Sb17 Ni4 102.47(7) . . . . ?
Ni3 Sb13 Sb17 Ni1 4.0(3) . . . . ?
Sb14 Sb13 Sb17 Ni1 -37.9(3) . . . . ?
Sb12 Sb13 Sb17 Ni1 47.9(3) . . . . ?
Sb14 Sb13 Sb17 Ni3 -41.88(5) . . . . ?
Sb12 Sb13 Sb17 Ni3 43.92(6) . . . . ?
Ni3 Sb13 Sb17 Sb7 -178.97(9) . . . . ?
Sb14 Sb13 Sb17 Sb7 139.15(8) . . . . ?
Sb12 Sb13 Sb17 Sb7 -135.05(9) . . . . ?
Ni3 Sb13 Sb17 Sb16 106.67(7) . . . . ?
Sb14 Sb13 Sb17 Sb16 64.79(8) . . . . ?
Sb12 Sb13 Sb17 Sb16 150.59(7) . . . . ?
Ni3 Sb13 Sb17 Sb10 -106.03(7) . . . . ?
Sb14 Sb13 Sb17 Sb10 -147.92(8) . . . . ?
Sb12 Sb13 Sb17 Sb10 -62.11(7) . . . . ?
Sb37 Ni21 Ni22 Sb28 89.0(5) . . . . ?
Ni23 Ni21 Ni22 Sb28 21.2(6) . . . . ?
Ni24 Ni21 Ni22 Sb28 92.5(7) . . . . ?
Ni25 Ni21 Ni22 Sb28 159.0(5) . . . . ?
Sb24 Ni21 Ni22 Sb28 177.0(5) . . . . ?
Sb22 Ni21 Ni22 Sb28 -34.5(5) . . . . ?
Sb23 Ni21 Ni22 Sb28 2.1(9) . . . . ?
Sb21 Ni21 Ni22 Sb28 -142.9(6) . . . . ?
Sb37 Ni21 Ni22 Sb21 -128.0(3) . . . . ?
Ni23 Ni21 Ni22 Sb21 164.2(3) . . . . ?
Ni24 Ni21 Ni22 Sb21 -124.6(6) . . . . ?
Ni25 Ni21 Ni22 Sb21 -58.1(3) . . . . ?
Sb24 Ni21 Ni22 Sb21 -40.0(5) . . . . ?
Sb22 Ni21 Ni22 Sb21 108.4(3) . . . . ?
Sb23 Ni21 Ni22 Sb21 145.0(7) . . . . ?
Sb37 Ni21 Ni22 Sb26 -97.7(5) . . . . ?
Ni23 Ni21 Ni22 Sb26 -165.5(5) . . . . ?
Ni24 Ni21 Ni22 Sb26 -94.2(7) . . . . ?
Ni25 Ni21 Ni22 Sb26 -27.7(6) . . . . ?
Sb24 Ni21 Ni22 Sb26 -9.7(8) . . . . ?
Sb22 Ni21 Ni22 Sb26 138.8(6) . . . . ?
Sb23 Ni21 Ni22 Sb26 175.3(6) . . . . ?
Sb21 Ni21 Ni22 Sb26 30.4(5) . . . . ?
Sb37 Ni21 Ni22 Sb22 123.6(3) . . . . ?
Ni23 Ni21 Ni22 Sb22 55.8(3) . . . . ?
Ni24 Ni21 Ni22 Sb22 127.0(6) . . . . ?
Ni25 Ni21 Ni22 Sb22 -166.5(4) . . . . ?
Sb24 Ni21 Ni22 Sb22 -148.5(6) . . . . ?
Sb23 Ni21 Ni22 Sb22 36.6(6) . . . . ?
Sb21 Ni21 Ni22 Sb22 -108.4(3) . . . . ?
Sb37 Ni21 Ni22 Sb27 -2.3(4) . . . . ?
Ni23 Ni21 Ni22 Sb27 -70.1(5) . . . . ?
Ni24 Ni21 Ni22 Sb27 1.1(8) . . . . ?
Ni25 Ni21 Ni22 Sb27 67.6(5) . . . . ?
Sb24 Ni21 Ni22 Sb27 85.6(6) . . . . ?
Sb22 Ni21 Ni22 Sb27 -125.9(5) . . . . ?
Sb23 Ni21 Ni22 Sb27 -89.3(7) . . . . ?
Sb21 Ni21 Ni22 Sb27 125.7(5) . . . . ?
Ni23 Ni21 Ni22 Sb37 -67.8(3) . . . . ?
Ni24 Ni21 Ni22 Sb37 3.4(4) . . . . ?
Ni25 Ni21 Ni22 Sb37 69.9(2) . . . . ?
Sb24 Ni21 Ni22 Sb37 88.0(5) . . . . ?
Sb22 Ni21 Ni22 Sb37 -123.6(3) . . . . ?
Sb23 Ni21 Ni22 Sb37 -87.0(6) . . . . ?
Sb21 Ni21 Ni22 Sb37 128.0(3) . . . . ?
Sb37 Ni21 Ni23 Sb22 -123.7(3) . . . . ?
Ni22 Ni21 Ni23 Sb22 -56.1(3) . . . . ?
Ni24 Ni21 Ni23 Sb22 167.1(3) . . . . ?
Ni25 Ni21 Ni23 Sb22 -121.5(6) . . . . ?
Sb24 Ni21 Ni23 Sb22 150.0(6) . . . . ?
Sb23 Ni21 Ni23 Sb22 109.4(4) . . . . ?
Sb21 Ni21 Ni23 Sb22 -36.2(5) . . . . ?
Sb37 Ni21 Ni23 Sb29 -87.5(6) . . . . ?
Ni22 Ni21 Ni23 Sb29 -19.9(6) . . . . ?
Ni24 Ni21 Ni23 Sb29 -156.7(6) . . . . ?
Ni25 Ni21 Ni23 Sb29 -85.3(8) . . . . ?
Sb24 Ni21 Ni23 Sb29 -173.7(6) . . . . ?
Sb22 Ni21 Ni23 Sb29 36.2(6) . . . . ?
Sb23 Ni21 Ni23 Sb29 145.6(7) . . . . ?
Sb21 Ni21 Ni23 Sb29 0.1(8) . . . . ?
Sb37 Ni21 Ni23 Sb23 126.9(4) . . . . ?
Ni22 Ni21 Ni23 Sb23 -165.5(4) . . . . ?
Ni24 Ni21 Ni23 Sb23 57.7(4) . . . . ?
Ni25 Ni21 Ni23 Sb23 129.1(7) . . . . ?
Sb24 Ni21 Ni23 Sb23 40.6(6) . . . . ?
Sb22 Ni21 Ni23 Sb23 -109.4(4) . . . . ?
Sb21 Ni21 Ni23 Sb23 -145.6(6) . . . . ?
Sb37 Ni21 Ni23 Sb31 93.0(5) . . . . ?
Ni22 Ni21 Ni23 Sb31 160.6(4) . . . . ?
Ni24 Ni21 Ni23 Sb31 23.8(5) . . . . ?
Ni25 Ni21 Ni23 Sb31 95.2(6) . . . . ?
Sb24 Ni21 Ni23 Sb31 6.7(8) . . . . ?
Sb22 Ni21 Ni23 Sb31 -143.3(5) . . . . ?
Sb23 Ni21 Ni23 Sb31 -33.9(5) . . . . ?
Sb21 Ni21 Ni23 Sb31 -179.5(4) . . . . ?
Sb37 Ni21 Ni23 Sb30 2.7(5) . . . . ?
Ni22 Ni21 Ni23 Sb30 70.3(5) . . . . ?
Ni24 Ni21 Ni23 Sb30 -66.5(5) . . . . ?
Ni25 Ni21 Ni23 Sb30 4.9(8) . . . . ?
Sb24 Ni21 Ni23 Sb30 -83.6(6) . . . . ?
Sb22 Ni21 Ni23 Sb30 126.4(5) . . . . ?
Sb23 Ni21 Ni23 Sb30 -124.2(6) . . . . ?
Sb21 Ni21 Ni23 Sb30 90.3(6) . . . . ?
Ni22 Ni21 Ni23 Sb37 67.6(3) . . . . ?
Ni24 Ni21 Ni23 Sb37 -69.2(2) . . . . ?
Ni25 Ni21 Ni23 Sb37 2.2(5) . . . . ?
Sb24 Ni21 Ni23 Sb37 -86.2(5) . . . . ?
Sb22 Ni21 Ni23 Sb37 123.7(3) . . . . ?
Sb23 Ni21 Ni23 Sb37 -126.9(4) . . . . ?
Sb21 Ni21 Ni23 Sb37 87.6(5) . . . . ?
Sb37 Ni21 Ni24 Sb24 124.8(3) . . . . ?
Ni22 Ni21 Ni24 Sb24 121.4(6) . . . . ?
Ni23 Ni21 Ni24 Sb24 -166.5(3) . . . . ?
Ni25 Ni21 Ni24 Sb24 57.1(3) . . . . ?
Sb22 Ni21 Ni24 Sb24 -150.3(6) . . . . ?
Sb23 Ni21 Ni24 Sb24 -108.5(3) . . . . ?
Sb21 Ni21 Ni24 Sb24 36.0(4) . . . . ?
Sb37 Ni21 Ni24 Sb32 -93.1(5) . . . . ?
Ni22 Ni21 Ni24 Sb32 -96.6(6) . . . . ?
Ni23 Ni21 Ni24 Sb32 -24.4(5) . . . . ?
Ni25 Ni21 Ni24 Sb32 -160.9(4) . . . . ?
Sb24 Ni21 Ni24 Sb32 142.1(5) . . . . ?
Sb22 Ni21 Ni24 Sb32 -8.2(8) . . . . ?
Sb23 Ni21 Ni24 Sb32 33.6(5) . . . . ?
Sb21 Ni21 Ni24 Sb32 178.0(4) . . . . ?
Sb37 Ni21 Ni24 Sb23 -126.7(4) . . . . ?
Ni22 Ni21 Ni24 Sb23 -130.1(6) . . . . ?
Ni23 Ni21 Ni24 Sb23 -58.0(3) . . . . ?
Ni25 Ni21 Ni24 Sb23 165.6(4) . . . . ?
Sb24 Ni21 Ni24 Sb23 108.5(3) . . . . ?
Sb22 Ni21 Ni24 Sb23 -41.8(5) . . . . ?
Sb21 Ni21 Ni24 Sb23 144.5(5) . . . . ?
Sb37 Ni21 Ni24 Sb34 87.6(6) . . . . ?
Ni22 Ni21 Ni24 Sb34 84.2(8) . . . . ?
Ni23 Ni21 Ni24 Sb34 156.4(6) . . . . ?
Ni25 Ni21 Ni24 Sb34 19.9(6) . . . . ?
Sb24 Ni21 Ni24 Sb34 -37.2(6) . . . . ?
Sb22 Ni21 Ni24 Sb34 172.6(6) . . . . ?
Sb23 Ni21 Ni24 Sb34 -145.7(6) . . . . ?
Sb21 Ni21 Ni24 Sb34 -1.2(8) . . . . ?
Sb37 Ni21 Ni24 Sb33 -1.6(4) . . . . ?
Ni22 Ni21 Ni24 Sb33 -5.0(7) . . . . ?
Ni23 Ni21 Ni24 Sb33 67.1(4) . . . . ?
Ni25 Ni21 Ni24 Sb33 -69.3(4) . . . . ?
Sb24 Ni21 Ni24 Sb33 -126.4(4) . . . . ?
Sb22 Ni21 Ni24 Sb33 83.3(6) . . . . ?
Sb23 Ni21 Ni24 Sb33 125.1(4) . . . . ?
Sb21 Ni21 Ni24 Sb33 -90.4(6) . . . . ?
Ni22 Ni21 Ni24 Sb37 -3.4(4) . . . . ?
Ni23 Ni21 Ni24 Sb37 68.7(2) . . . . ?
Ni25 Ni21 Ni24 Sb37 -67.7(2) . . . . ?
Sb24 Ni21 Ni24 Sb37 -124.8(3) . . . . ?
Sb22 Ni21 Ni24 Sb37 84.9(5) . . . . ?
Sb23 Ni21 Ni24 Sb37 126.7(4) . . . . ?
Sb21 Ni21 Ni24 Sb37 -88.8(5) . . . . ?
Sb37 Ni21 Ni25 Sb21 128.9(3) . . . . ?
Ni22 Ni21 Ni25 Sb21 58.7(3) . . . . ?
Ni23 Ni21 Ni25 Sb21 126.6(6) . . . . ?
Ni24 Ni21 Ni25 Sb21 -162.6(3) . . . . ?
Sb24 Ni21 Ni25 Sb21 -105.9(3) . . . . ?
Sb22 Ni21 Ni25 Sb21 42.9(5) . . . . ?
Sb23 Ni21 Ni25 Sb21 -143.9(6) . . . . ?
Sb37 Ni21 Ni25 Sb25 91.7(8) . . . . ?
Ni22 Ni21 Ni25 Sb25 21.6(8) . . . . ?
Ni23 Ni21 Ni25 Sb25 89.5(10) . . . . ?
Ni24 Ni21 Ni25 Sb25 160.3(8) . . . . ?
Sb24 Ni21 Ni25 Sb25 -143.1(8) . . . . ?
Sb22 Ni21 Ni25 Sb25 5.7(10) . . . . ?
Sb23 Ni21 Ni25 Sb25 178.9(8) . . . . ?
Sb21 Ni21 Ni25 Sb25 -37.2(8) . . . . ?
Sb37 Ni21 Ni25 Sb35 -90.8(5) . . . . ?
Ni22 Ni21 Ni25 Sb35 -160.9(4) . . . . ?
Ni23 Ni21 Ni25 Sb35 -93.0(6) . . . . ?
Ni24 Ni21 Ni25 Sb35 -22.2(5) . . . . ?
Sb24 Ni21 Ni25 Sb35 34.4(5) . . . . ?
Sb22 Ni21 Ni25 Sb35 -176.8(5) . . . . ?
Sb23 Ni21 Ni25 Sb35 -3.6(8) . . . . ?
Sb21 Ni21 Ni25 Sb35 140.3(5) . . . . ?
Sb37 Ni21 Ni25 Sb36 -1.7(5) . . . . ?
Ni22 Ni21 Ni25 Sb36 -71.9(5) . . . . ?
Ni23 Ni21 Ni25 Sb36 -4.0(8) . . . . ?
Ni24 Ni21 Ni25 Sb36 66.8(5) . . . . ?
Sb24 Ni21 Ni25 Sb36 123.4(5) . . . . ?
Sb22 Ni21 Ni25 Sb36 -87.7(7) . . . . ?
Sb23 Ni21 Ni25 Sb36 85.5(7) . . . . ?
Sb21 Ni21 Ni25 Sb36 -130.6(5) . . . . ?
Sb37 Ni21 Ni25 Sb24 -125.2(4) . . . . ?
Ni22 Ni21 Ni25 Sb24 164.7(4) . . . . ?
Ni23 Ni21 Ni25 Sb24 -127.4(6) . . . . ?
Ni24 Ni21 Ni25 Sb24 -56.6(3) . . . . ?
Sb22 Ni21 Ni25 Sb24 148.8(6) . . . . ?
Sb23 Ni21 Ni25 Sb24 -38.0(6) . . . . ?
Sb21 Ni21 Ni25 Sb24 105.9(3) . . . . ?
Ni22 Ni21 Ni25 Sb37 -70.2(3) . . . . ?
Ni23 Ni21 Ni25 Sb37 -2.3(5) . . . . ?
Ni24 Ni21 Ni25 Sb37 68.5(3) . . . . ?
Sb24 Ni21 Ni25 Sb37 125.2(4) . . . . ?
Sb22 Ni21 Ni25 Sb37 -86.0(5) . . . . ?
Sb23 Ni21 Ni25 Sb37 87.2(6) . . . . ?
Sb21 Ni21 Ni25 Sb37 -128.9(3) . . . . ?
Sb25 Ni25 Sb21 Ni22 95.9(5) . . . . ?
Sb35 Ni25 Sb21 Ni22 176.2(5) . . . . ?
Sb36 Ni25 Sb21 Ni22 53.8(5) . . . . ?
Sb24 Ni25 Sb21 Ni22 -117.8(3) . . . . ?
Ni21 Ni25 Sb21 Ni22 -60.1(3) . . . . ?
Sb37 Ni25 Sb21 Ni22 -18.7(2) . . . . ?
Sb25 Ni25 Sb21 Ni21 156.1(6) . . . . ?
Sb35 Ni25 Sb21 Ni21 -123.7(6) . . . . ?
Sb36 Ni25 Sb21 Ni21 113.9(5) . . . . ?
Sb24 Ni25 Sb21 Ni21 -57.7(3) . . . . ?
Sb37 Ni25 Sb21 Ni21 41.4(3) . . . . ?
Sb25 Ni25 Sb21 Sb26 44.3(5) . . . . ?
Sb35 Ni25 Sb21 Sb26 124.5(5) . . . . ?
Sb36 Ni25 Sb21 Sb26 2.2(6) . . . . ?
Sb24 Ni25 Sb21 Sb26 -169.4(3) . . . . ?
Ni21 Ni25 Sb21 Sb26 -111.8(3) . . . . ?
Sb37 Ni25 Sb21 Sb26 -70.4(3) . . . . ?
Sb35 Ni25 Sb21 Sb25 80.2(7) . . . . ?
Sb36 Ni25 Sb21 Sb25 -42.1(7) . . . . ?
Sb24 Ni25 Sb21 Sb25 146.3(6) . . . . ?
Ni21 Ni25 Sb21 Sb25 -156.1(6) . . . . ?
Sb37 Ni25 Sb21 Sb25 -114.6(5) . . . . ?
Sb28 Ni22 Sb21 Ni25 -173.3(8) . . . . ?
Sb26 Ni22 Sb21 Ni25 -97.4(3) . . . . ?
Sb22 Ni22 Sb21 Ni25 117.7(3) . . . . ?
Sb27 Ni22 Sb21 Ni25 -55.9(5) . . . . ?
Ni21 Ni22 Sb21 Ni25 60.6(3) . . . . ?
Sb37 Ni22 Sb21 Ni25 18.6(2) . . . . ?
Sb28 Ni22 Sb21 Ni21 126.2(8) . . . . ?
Sb26 Ni22 Sb21 Ni21 -158.0(4) . . . . ?
Sb22 Ni22 Sb21 Ni21 57.1(3) . . . . ?
Sb27 Ni22 Sb21 Ni21 -116.5(5) . . . . ?
Sb37 Ni22 Sb21 Ni21 -41.9(3) . . . . ?
Sb28 Ni22 Sb21 Sb26 -75.8(8) . . . . ?
Sb22 Ni22 Sb21 Sb26 -144.9(4) . . . . ?
Sb27 Ni22 Sb21 Sb26 41.5(4) . . . . ?
Ni21 Ni22 Sb21 Sb26 158.0(4) . . . . ?
Sb37 Ni22 Sb21 Sb26 116.1(3) . . . . ?
Sb28 Ni22 Sb21 Sb25 -124.3(8) . . . . ?
Sb26 Ni22 Sb21 Sb25 -48.4(4) . . . . ?
Sb22 Ni22 Sb21 Sb25 166.7(4) . . . . ?
Sb27 Ni22 Sb21 Sb25 -6.9(6) . . . . ?
Ni21 Ni22 Sb21 Sb25 109.6(4) . . . . ?
Sb37 Ni22 Sb21 Sb25 67.7(4) . . . . ?
Sb37 Ni21 Sb21 Ni25 -47.8(3) . . . . ?
Ni22 Ni21 Sb21 Ni25 -96.5(3) . . . . ?
Ni23 Ni21 Sb21 Ni25 -120.4(5) . . . . ?
Ni24 Ni21 Sb21 Ni25 25.4(4) . . . . ?
Sb24 Ni21 Sb21 Ni25 55.4(3) . . . . ?
Sb22 Ni21 Sb21 Ni25 -150.4(3) . . . . ?
Sb23 Ni21 Sb21 Ni25 130.3(10) . . . . ?
Sb37 Ni21 Sb21 Ni22 48.7(3) . . . . ?
Ni23 Ni21 Sb21 Ni22 -23.8(5) . . . . ?
Ni24 Ni21 Sb21 Ni22 121.9(5) . . . . ?
Ni25 Ni21 Sb21 Ni22 96.5(3) . . . . ?
Sb24 Ni21 Sb21 Ni22 152.0(3) . . . . ?
Sb22 Ni21 Sb21 Ni22 -53.8(3) . . . . ?
Sb23 Ni21 Sb21 Ni22 -133.2(10) . . . . ?
Sb37 Ni21 Sb21 Sb26 30.5(4) . . . . ?
Ni22 Ni21 Sb21 Sb26 -18.2(3) . . . . ?
Ni23 Ni21 Sb21 Sb26 -42.1(6) . . . . ?
Ni24 Ni21 Sb21 Sb26 103.7(5) . . . . ?
Ni25 Ni21 Sb21 Sb26 78.3(3) . . . . ?
Sb24 Ni21 Sb21 Sb26 133.7(3) . . . . ?
Sb22 Ni21 Sb21 Sb26 -72.1(3) . . . . ?
Sb23 Ni21 Sb21 Sb26 -151.4(9) . . . . ?
Sb37 Ni21 Sb21 Sb25 -29.2(5) . . . . ?
Ni22 Ni21 Sb21 Sb25 -77.9(5) . . . . ?
Ni23 Ni21 Sb21 Sb25 -101.7(6) . . . . ?
Ni24 Ni21 Sb21 Sb25 44.0(6) . . . . ?
Ni25 Ni21 Sb21 Sb25 18.6(4) . . . . ?
Sb24 Ni21 Sb21 Sb25 74.1(5) . . . . ?
Sb22 Ni21 Sb21 Sb25 -131.7(5) . . . . ?
Sb23 Ni21 Sb21 Sb25 149.0(9) . . . . ?
Sb29 Ni23 Sb22 Ni22 -94.8(3) . . . . ?
Sb23 Ni23 Sb22 Ni22 113.8(3) . . . . ?
Sb31 Ni23 Sb22 Ni22 -178.9(6) . . . . ?
Ni21 Ni23 Sb22 Ni22 57.3(3) . . . . ?
Sb30 Ni23 Sb22 Ni22 -56.4(5) . . . . ?
Sb37 Ni23 Sb22 Ni22 13.2(2) . . . . ?
Sb29 Ni23 Sb22 Ni21 -152.1(4) . . . . ?
Sb23 Ni23 Sb22 Ni21 56.5(4) . . . . ?
Sb31 Ni23 Sb22 Ni21 123.8(6) . . . . ?
Sb30 Ni23 Sb22 Ni21 -113.7(5) . . . . ?
Sb37 Ni23 Sb22 Ni21 -44.1(3) . . . . ?
Sb23 Ni23 Sb22 Sb29 -151.4(4) . . . . ?
Sb31 Ni23 Sb22 Sb29 -84.1(6) . . . . ?
Ni21 Ni23 Sb22 Sb29 152.1(4) . . . . ?
Sb30 Ni23 Sb22 Sb29 38.3(5) . . . . ?
Sb37 Ni23 Sb22 Sb29 108.0(3) . . . . ?
Sb29 Ni23 Sb22 Sb28 -44.3(4) . . . . ?
Sb23 Ni23 Sb22 Sb28 164.2(4) . . . . ?
Sb31 Ni23 Sb22 Sb28 -128.5(6) . . . . ?
Ni21 Ni23 Sb22 Sb28 107.7(4) . . . . ?
Sb30 Ni23 Sb22 Sb28 -6.0(6) . . . . ?
Sb37 Ni23 Sb22 Sb28 63.6(3) . . . . ?
Sb28 Ni22 Sb22 Ni23 96.6(3) . . . . ?
Sb21 Ni22 Sb22 Ni23 -115.9(3) . . . . ?
Sb26 Ni22 Sb22 Ni23 175.1(6) . . . . ?
Sb27 Ni22 Sb22 Ni23 57.6(5) . . . . ?
Ni21 Ni22 Sb22 Ni23 -57.5(3) . . . . ?
Sb37 Ni22 Sb22 Ni23 -13.2(3) . . . . ?
Sb28 Ni22 Sb22 Ni21 154.1(4) . . . . ?
Sb21 Ni22 Sb22 Ni21 -58.4(3) . . . . ?
Sb26 Ni22 Sb22 Ni21 -127.4(6) . . . . ?
Sb27 Ni22 Sb22 Ni21 115.1(5) . . . . ?
Sb37 Ni22 Sb22 Ni21 44.3(3) . . . . ?
Sb28 Ni22 Sb22 Sb29 44.6(4) . . . . ?
Sb21 Ni22 Sb22 Sb29 -167.9(4) . . . . ?
Sb26 Ni22 Sb22 Sb29 123.0(6) . . . . ?
Sb27 Ni22 Sb22 Sb29 5.6(6) . . . . ?
Ni21 Ni22 Sb22 Sb29 -109.5(4) . . . . ?
Sb37 Ni22 Sb22 Sb29 -65.3(4) . . . . ?
Sb21 Ni22 Sb22 Sb28 147.5(4) . . . . ?
Sb26 Ni22 Sb22 Sb28 78.5(6) . . . . ?
Sb27 Ni22 Sb22 Sb28 -39.0(5) . . . . ?
Ni21 Ni22 Sb22 Sb28 -154.1(4) . . . . ?
Sb37 Ni22 Sb22 Sb28 -109.8(3) . . . . ?
Sb37 Ni21 Sb22 Ni23 51.8(3) . . . . ?
Ni22 Ni21 Sb22 Ni23 103.7(3) . . . . ?
Ni24 Ni21 Sb22 Ni23 -19.0(5) . . . . ?
Ni25 Ni21 Sb22 Ni23 122.0(5) . . . . ?
Sb24 Ni21 Sb22 Ni23 -132.4(10) . . . . ?
Sb23 Ni21 Sb22 Ni23 -53.5(3) . . . . ?
Sb21 Ni21 Sb22 Ni23 156.6(3) . . . . ?
Sb37 Ni21 Sb22 Ni22 -51.9(3) . . . . ?
Ni23 Ni21 Sb22 Ni22 -103.7(3) . . . . ?
Ni24 Ni21 Sb22 Ni22 -122.8(5) . . . . ?
Ni25 Ni21 Sb22 Ni22 18.3(5) . . . . ?
Sb24 Ni21 Sb22 Ni22 123.8(10) . . . . ?
Sb23 Ni21 Sb22 Ni22 -157.2(4) . . . . ?
Sb21 Ni21 Sb22 Ni22 52.9(3) . . . . ?
Sb37 Ni21 Sb22 Sb29 29.0(5) . . . . ?
Ni22 Ni21 Sb22 Sb29 80.9(4) . . . . ?
Ni23 Ni21 Sb22 Sb29 -22.8(3) . . . . ?
Ni24 Ni21 Sb22 Sb29 -41.9(6) . . . . ?
Ni25 Ni21 Sb22 Sb29 99.2(6) . . . . ?
Sb24 Ni21 Sb22 Sb29 -155.3(9) . . . . ?
Sb23 Ni21 Sb22 Sb29 -76.3(4) . . . . ?
Sb21 Ni21 Sb22 Sb29 133.8(4) . . . . ?
Sb37 Ni21 Sb22 Sb28 -31.2(5) . . . . ?
Ni22 Ni21 Sb22 Sb28 20.7(3) . . . . ?
Ni23 Ni21 Sb22 Sb28 -83.1(4) . . . . ?
Ni24 Ni21 Sb22 Sb28 -102.1(5) . . . . ?
Ni25 Ni21 Sb22 Sb28 38.9(6) . . . . ?
Sb24 Ni21 Sb22 Sb28 144.5(9) . . . . ?
Sb23 Ni21 Sb22 Sb28 -136.6(4) . . . . ?
Sb21 Ni21 Sb22 Sb28 73.6(4) . . . . ?
Sb24 Ni24 Sb23 Ni23 115.6(3) . . . . ?
Sb32 Ni24 Sb23 Ni23 -95.8(3) . . . . ?
Sb34 Ni24 Sb23 Ni23 -176.2(9) . . . . ?
Sb33 Ni24 Sb23 Ni23 -54.9(5) . . . . ?
Ni21 Ni24 Sb23 Ni23 58.8(3) . . . . ?
Sb37 Ni24 Sb23 Ni23 16.6(3) . . . . ?
Sb24 Ni24 Sb23 Ni21 56.7(3) . . . . ?
Sb32 Ni24 Sb23 Ni21 -154.7(4) . . . . ?
Sb34 Ni24 Sb23 Ni21 125.0(10) . . . . ?
Sb33 Ni24 Sb23 Ni21 -113.7(5) . . . . ?
Sb37 Ni24 Sb23 Ni21 -42.2(3) . . . . ?
Sb24 Ni24 Sb23 Sb32 -148.6(4) . . . . ?
Sb34 Ni24 Sb23 Sb32 -80.3(10) . . . . ?
Sb33 Ni24 Sb23 Sb32 41.0(5) . . . . ?
Ni21 Ni24 Sb23 Sb32 154.7(4) . . . . ?
Sb37 Ni24 Sb23 Sb32 112.4(3) . . . . ?
Sb24 Ni24 Sb23 Sb31 167.7(3) . . . . ?
Sb32 Ni24 Sb23 Sb31 -43.7(3) . . . . ?
Sb34 Ni24 Sb23 Sb31 -124.0(9) . . . . ?
Sb33 Ni24 Sb23 Sb31 -2.7(6) . . . . ?
Ni21 Ni24 Sb23 Sb31 111.0(4) . . . . ?
Sb37 Ni24 Sb23 Sb31 68.7(3) . . . . ?
Sb22 Ni23 Sb23 Ni24 -115.7(3) . . . . ?
Sb29 Ni23 Sb23 Ni24 179.1(9) . . . . ?
Sb31 Ni23 Sb23 Ni24 95.3(3) . . . . ?
Ni21 Ni23 Sb23 Ni24 -59.0(3) . . . . ?
Sb30 Ni23 Sb23 Ni24 54.9(5) . . . . ?
Sb37 Ni23 Sb23 Ni24 -16.7(3) . . . . ?
Sb22 Ni23 Sb23 Ni21 -56.7(3) . . . . ?
Sb29 Ni23 Sb23 Ni21 -121.9(10) . . . . ?
Sb31 Ni23 Sb23 Ni21 154.3(4) . . . . ?
Sb30 Ni23 Sb23 Ni21 113.8(5) . . . . ?
Sb37 Ni23 Sb23 Ni21 42.3(3) . . . . ?
Sb22 Ni23 Sb23 Sb32 -167.4(3) . . . . ?
Sb29 Ni23 Sb23 Sb32 127.4(10) . . . . ?
Sb31 Ni23 Sb23 Sb32 43.6(3) . . . . ?
Ni21 Ni23 Sb23 Sb32 -110.7(4) . . . . ?
Sb30 Ni23 Sb23 Sb32 3.2(6) . . . . ?
Sb37 Ni23 Sb23 Sb32 -68.4(3) . . . . ?
Sb22 Ni23 Sb23 Sb31 149.0(4) . . . . ?
Sb29 Ni23 Sb23 Sb31 83.8(10) . . . . ?
Ni21 Ni23 Sb23 Sb31 -154.3(4) . . . . ?
Sb30 Ni23 Sb23 Sb31 -40.5(5) . . . . ?
Sb37 Ni23 Sb23 Sb31 -112.0(3) . . . . ?
Sb37 Ni21 Sb23 Ni24 50.2(3) . . . . ?
Ni22 Ni21 Sb23 Ni24 122.7(7) . . . . ?
Ni23 Ni21 Sb23 Ni24 100.1(3) . . . . ?
Ni25 Ni21 Sb23 Ni24 -22.0(5) . . . . ?
Sb24 Ni21 Sb23 Ni24 -53.7(3) . . . . ?
Sb22 Ni21 Sb23 Ni24 153.1(4) . . . . ?
Sb21 Ni21 Sb23 Ni24 -127.9(9) . . . . ?
Sb37 Ni21 Sb23 Ni23 -49.9(4) . . . . ?
Ni22 Ni21 Sb23 Ni23 22.5(6) . . . . ?
Ni24 Ni21 Sb23 Ni23 -100.1(3) . . . . ?
Ni25 Ni21 Sb23 Ni23 -122.1(6) . . . . ?
Sb24 Ni21 Sb23 Ni23 -153.8(4) . . . . ?
Sb22 Ni21 Sb23 Ni23 53.0(3) . . . . ?
Sb21 Ni21 Sb23 Ni23 132.0(9) . . . . ?
Sb37 Ni21 Sb23 Sb32 29.5(5) . . . . ?
Ni22 Ni21 Sb23 Sb32 101.9(7) . . . . ?
Ni23 Ni21 Sb23 Sb32 79.4(3) . . . . ?
Ni24 Ni21 Sb23 Sb32 -20.8(3) . . . . ?
Ni25 Ni21 Sb23 Sb32 -42.7(7) . . . . ?
Sb24 Ni21 Sb23 Sb32 -74.4(4) . . . . ?
Sb22 Ni21 Sb23 Sb32 132.3(4) . . . . ?
Sb21 Ni21 Sb23 Sb32 -148.7(8) . . . . ?
Sb37 Ni21 Sb23 Sb31 -28.7(6) . . . . ?
Ni22 Ni21 Sb23 Sb31 43.7(8) . . . . ?
Ni23 Ni21 Sb23 Sb31 21.2(3) . . . . ?
Ni24 Ni21 Sb23 Sb31 -79.0(4) . . . . ?
Ni25 Ni21 Sb23 Sb31 -100.9(6) . . . . ?
Sb24 Ni21 Sb23 Sb31 -132.6(4) . . . . ?
Sb22 Ni21 Sb23 Sb31 74.1(4) . . . . ?
Sb21 Ni21 Sb23 Sb31 153.1(7) . . . . ?
Sb32 Ni24 Sb24 Ni25 178.5(6) . . . . ?
Sb23 Ni24 Sb24 Ni25 -115.2(4) . . . . ?
Sb34 Ni24 Sb24 Ni25 94.2(4) . . . . ?
Sb33 Ni24 Sb24 Ni25 55.0(5) . . . . ?
Ni21 Ni24 Sb24 Ni25 -58.2(3) . . . . ?
Sb37 Ni24 Sb24 Ni25 -14.9(3) . . . . ?
Sb32 Ni24 Sb24 Ni21 -123.3(7) . . . . ?
Sb23 Ni24 Sb24 Ni21 -57.1(4) . . . . ?
Sb34 Ni24 Sb24 Ni21 152.4(4) . . . . ?
Sb33 Ni24 Sb24 Ni21 113.2(4) . . . . ?
Sb37 Ni24 Sb24 Ni21 43.3(3) . . . . ?
Sb32 Ni24 Sb24 Sb35 127.2(6) . . . . ?
Sb23 Ni24 Sb24 Sb35 -166.6(4) . . . . ?
Sb34 Ni24 Sb24 Sb35 42.8(4) . . . . ?
Sb33 Ni24 Sb24 Sb35 3.7(5) . . . . ?
Ni21 Ni24 Sb24 Sb35 -109.5(3) . . . . ?
Sb37 Ni24 Sb24 Sb35 -66.2(3) . . . . ?
Sb32 Ni24 Sb24 Sb34 84.3(7) . . . . ?
Sb23 Ni24 Sb24 Sb34 150.6(5) . . . . ?
Sb33 Ni24 Sb24 Sb34 -39.2(5) . . . . ?
Ni21 Ni24 Sb24 Sb34 -152.4(4) . . . . ?
Sb37 Ni24 Sb24 Sb34 -109.1(4) . . . . ?
Sb21 Ni25 Sb24 Ni24 118.0(3) . . . . ?
Sb25 Ni25 Sb24 Ni24 -166.4(9) . . . . ?
Sb35 Ni25 Sb24 Ni24 -95.4(3) . . . . ?
Sb36 Ni25 Sb24 Ni24 -54.3(5) . . . . ?
Ni21 Ni25 Sb24 Ni24 58.3(3) . . . . ?
Sb37 Ni25 Sb24 Ni24 15.0(3) . . . . ?
Sb21 Ni25 Sb24 Ni21 59.7(3) . . . . ?
Sb25 Ni25 Sb24 Ni21 135.3(10) . . . . ?
Sb35 Ni25 Sb24 Ni21 -153.7(4) . . . . ?
Sb36 Ni25 Sb24 Ni21 -112.6(5) . . . . ?
Sb37 Ni25 Sb24 Ni21 -43.3(3) . . . . ?
Sb21 Ni25 Sb24 Sb35 -146.6(3) . . . . ?
Sb25 Ni25 Sb24 Sb35 -71.0(9) . . . . ?
Sb36 Ni25 Sb24 Sb35 41.1(4) . . . . ?
Ni21 Ni25 Sb24 Sb35 153.7(4) . . . . ?
Sb37 Ni25 Sb24 Sb35 110.4(3) . . . . ?
Sb21 Ni25 Sb24 Sb34 169.3(4) . . . . ?
Sb25 Ni25 Sb24 Sb34 -115.1(10) . . . . ?
Sb35 Ni25 Sb24 Sb34 -44.1(3) . . . . ?
Sb36 Ni25 Sb24 Sb34 -3.0(5) . . . . ?
Ni21 Ni25 Sb24 Sb34 109.6(4) . . . . ?
Sb37 Ni25 Sb24 Sb34 66.3(3) . . . . ?
Sb37 Ni21 Sb24 Ni24 -51.5(3) . . . . ?
Ni22 Ni21 Sb24 Ni24 -123.1(5) . . . . ?
Ni23 Ni21 Sb24 Ni24 20.0(5) . . . . ?
Ni25 Ni21 Sb24 Ni24 -102.3(3) . . . . ?
Sb22 Ni21 Sb24 Ni24 132.7(10) . . . . ?
Sb23 Ni21 Sb24 Ni24 53.7(3) . . . . ?
Sb21 Ni21 Sb24 Ni24 -155.9(3) . . . . ?
Sb37 Ni21 Sb24 Ni25 50.8(3) . . . . ?
Ni22 Ni21 Sb24 Ni25 -20.8(5) . . . . ?
Ni23 Ni21 Sb24 Ni25 122.2(6) . . . . ?
Ni24 Ni21 Sb24 Ni25 102.3(3) . . . . ?
Sb22 Ni21 Sb24 Ni25 -125.0(10) . . . . ?
Sb23 Ni21 Sb24 Ni25 156.0(4) . . . . ?
Sb21 Ni21 Sb24 Ni25 -53.6(3) . . . . ?
Sb37 Ni21 Sb24 Sb35 29.4(5) . . . . ?
Ni22 Ni21 Sb24 Sb35 -42.1(6) . . . . ?
Ni23 Ni21 Sb24 Sb35 100.9(5) . . . . ?
Ni24 Ni21 Sb24 Sb35 80.9(3) . . . . ?
Ni25 Ni21 Sb24 Sb35 -21.4(3) . . . . ?
Sb22 Ni21 Sb24 Sb35 -146.3(9) . . . . ?
Sb23 Ni21 Sb24 Sb35 134.6(4) . . . . ?
Sb21 Ni21 Sb24 Sb35 -75.0(3) . . . . ?
Sb37 Ni21 Sb24 Sb34 -29.2(5) . . . . ?
Ni22 Ni21 Sb24 Sb34 -100.7(6) . . . . ?
Ni23 Ni21 Sb24 Sb34 42.3(6) . . . . ?
Ni24 Ni21 Sb24 Sb34 22.3(3) . . . . ?
Ni25 Ni21 Sb24 Sb34 -80.0(4) . . . . ?
Sb22 Ni21 Sb24 Sb34 155.1(9) . . . . ?
Sb23 Ni21 Sb24 Sb34 76.0(4) . . . . ?
Sb21 Ni21 Sb24 Sb34 -133.6(4) . . . . ?
Sb21 Ni25 Sb25 Sb36 -150.2(4) . . . . ?
Sb35 Ni25 Sb25 Sb36 65.0(4) . . . . ?
Sb24 Ni25 Sb25 Sb36 131.6(8) . . . . ?
Ni21 Ni25 Sb25 Sb36 -116.9(7) . . . . ?
Sb37 Ni25 Sb25 Sb36 -50.0(5) . . . . ?
Sb21 Ni25 Sb25 Sb26 -45.4(4) . . . . ?
Sb35 Ni25 Sb25 Sb26 169.8(5) . . . . ?
Sb36 Ni25 Sb25 Sb26 104.8(6) . . . . ?
Sb24 Ni25 Sb25 Sb26 -123.6(8) . . . . ?
Ni21 Ni25 Sb25 Sb26 -12.1(10) . . . . ?
Sb37 Ni25 Sb25 Sb26 54.8(6) . . . . ?
Sb35 Ni25 Sb25 Sb21 -144.9(4) . . . . ?
Sb36 Ni25 Sb25 Sb21 150.2(4) . . . . ?
Sb24 Ni25 Sb25 Sb21 -78.3(8) . . . . ?
Ni21 Ni25 Sb25 Sb21 33.3(7) . . . . ?
Sb37 Ni25 Sb25 Sb21 100.2(4) . . . . ?
Ni22 Sb21 Sb25 Ni25 -78.6(4) . . . . ?
Ni21 Sb21 Sb25 Ni25 -21.3(5) . . . . ?
Sb26 Sb21 Sb25 Ni25 -123.5(6) . . . . ?
Ni25 Sb21 Sb25 Sb36 25.2(4) . . . . ?
Ni22 Sb21 Sb25 Sb36 -53.3(6) . . . . ?
Ni21 Sb21 Sb25 Sb36 3.9(7) . . . . ?
Sb26 Sb21 Sb25 Sb36 -98.3(6) . . . . ?
Ni25 Sb21 Sb25 Sb26 123.5(6) . . . . ?
Ni22 Sb21 Sb25 Sb26 45.0(4) . . . . ?
Ni21 Sb21 Sb25 Sb26 102.2(4) . . . . ?
Sb28 Ni22 Sb26 Sb27 -64.1(4) . . . . ?
Sb21 Ni22 Sb26 Sb27 148.8(3) . . . . ?
Sb22 Ni22 Sb26 Sb27 -136.8(6) . . . . ?
Ni21 Ni22 Sb26 Sb27 120.9(6) . . . . ?
Sb37 Ni22 Sb26 Sb27 52.5(3) . . . . ?
Sb28 Ni22 Sb26 Sb25 -159.1(5) . . . . ?
Sb21 Ni22 Sb26 Sb25 53.8(5) . . . . ?
Sb22 Ni22 Sb26 Sb25 128.2(6) . . . . ?
Sb27 Ni22 Sb26 Sb25 -95.0(5) . . . . ?
Ni21 Ni22 Sb26 Sb25 25.9(7) . . . . ?
Sb37 Ni22 Sb26 Sb25 -42.5(5) . . . . ?
Sb28 Ni22 Sb26 Sb21 147.1(4) . . . . ?
Sb22 Ni22 Sb26 Sb21 74.4(5) . . . . ?
Sb27 Ni22 Sb26 Sb21 -148.8(3) . . . . ?
Ni21 Ni22 Sb26 Sb21 -27.9(5) . . . . ?
Sb37 Ni22 Sb26 Sb21 -96.4(3) . . . . ?
Ni25 Sb25 Sb26 Ni22 -5.8(6) . . . . ?
Sb36 Sb25 Sb26 Ni22 50.6(7) . . . . ?
Sb21 Sb25 Sb26 Ni22 -44.9(3) . . . . ?
Ni25 Sb25 Sb26 Sb27 -62.1(6) . . . . ?
Sb36 Sb25 Sb26 Sb27 -5.7(7) . . . . ?
Sb21 Sb25 Sb26 Sb27 -101.1(4) . . . . ?
Ni25 Sb25 Sb26 Sb21 39.1(4) . . . . ?
Sb36 Sb25 Sb26 Sb21 95.5(7) . . . . ?
Ni25 Sb21 Sb26 Ni22 77.6(3) . . . . ?
Ni21 Sb21 Sb26 Ni22 19.9(3) . . . . ?
Sb25 Sb21 Sb26 Ni22 116.8(5) . . . . ?
Ni25 Sb21 Sb26 Sb27 51.4(3) . . . . ?
Ni22 Sb21 Sb26 Sb27 -26.2(3) . . . . ?
Ni21 Sb21 Sb26 Sb27 -6.3(4) . . . . ?
Sb25 Sb21 Sb26 Sb27 90.6(5) . . . . ?
Ni25 Sb21 Sb26 Sb25 -39.2(5) . . . . ?
Ni22 Sb21 Sb26 Sb25 -116.8(5) . . . . ?
Ni21 Sb21 Sb26 Sb25 -96.9(5) . . . . ?
Sb21 Ni22 Sb27 Sb28 -147.5(6) . . . . ?
Sb26 Ni22 Sb27 Sb28 -104.1(4) . . . . ?
Sb22 Ni22 Sb27 Sb28 41.4(5) . . . . ?
Ni21 Ni22 Sb27 Sb28 126.0(5) . . . . ?
Sb37 Ni22 Sb27 Sb28 123.9(4) . . . . ?
Sb28 Ni22 Sb27 Sb26 104.1(4) . . . . ?
Sb21 Ni22 Sb27 Sb26 -43.4(4) . . . . ?
Sb22 Ni22 Sb27 Sb26 145.5(5) . . . . ?
Ni21 Ni22 Sb27 Sb26 -129.9(5) . . . . ?
Sb37 Ni22 Sb27 Sb26 -132.0(3) . . . . ?
Sb28 Ni22 Sb27 Sb37 -123.9(4) . . . . ?
Sb21 Ni22 Sb27 Sb37 88.6(4) . . . . ?
Sb26 Ni22 Sb27 Sb37 132.0(3) . . . . ?
Sb22 Ni22 Sb27 Sb37 -82.5(5) . . . . ?
Ni21 Ni22 Sb27 Sb37 2.1(4) . . . . ?
Sb25 Sb26 Sb27 Ni22 89.9(5) . . . . ?
Sb21 Sb26 Sb27 Ni22 24.7(3) . . . . ?
Ni22 Sb26 Sb27 Sb28 53.4(4) . . . . ?
Sb25 Sb26 Sb27 Sb28 143.3(6) . . . . ?
Sb21 Sb26 Sb27 Sb28 78.1(4) . . . . ?
Ni22 Sb26 Sb27 Sb37 -40.2(3) . . . . ?
Sb25 Sb26 Sb27 Sb37 49.8(5) . . . . ?
Sb21 Sb26 Sb27 Sb37 -15.4(3) . . . . ?
Sb21 Ni22 Sb28 Sb27 135.5(7) . . . . ?
Sb26 Ni22 Sb28 Sb27 65.1(3) . . . . ?
Sb22 Ni22 Sb28 Sb27 -150.7(4) . . . . ?
Ni21 Ni22 Sb28 Sb27 -119.7(5) . . . . ?
Sb37 Ni22 Sb28 Sb27 -57.0(3) . . . . ?
Sb21 Ni22 Sb28 Sb29 -121.0(7) . . . . ?
Sb26 Ni22 Sb28 Sb29 168.6(5) . . . . ?
Sb22 Ni22 Sb28 Sb29 -47.2(5) . . . . ?
Sb27 Ni22 Sb28 Sb29 103.5(4) . . . . ?
Ni21 Ni22 Sb28 Sb29 -16.2(7) . . . . ?
Sb37 Ni22 Sb28 Sb29 46.5(5) . . . . ?
Sb21 Ni22 Sb28 Sb22 -73.8(7) . . . . ?
Sb26 Ni22 Sb28 Sb22 -144.1(4) . . . . ?
Sb27 Ni22 Sb28 Sb22 150.7(4) . . . . ?
Ni21 Ni22 Sb28 Sb22 31.0(5) . . . . ?
Sb37 Ni22 Sb28 Sb22 93.7(4) . . . . ?
Sb26 Sb27 Sb28 Ni22 -53.7(3) . . . . ?
Sb37 Sb27 Sb28 Ni22 45.4(3) . . . . ?
Ni22 Sb27 Sb28 Sb29 -87.5(6) . . . . ?
Sb26 Sb27 Sb28 Sb29 -141.2(5) . . . . ?
Sb37 Sb27 Sb28 Sb29 -42.0(5) . . . . ?
Ni22 Sb27 Sb28 Sb22 -23.8(3) . . . . ?
Sb26 Sb27 Sb28 Sb22 -77.5(4) . . . . ?
Sb37 Sb27 Sb28 Sb22 21.6(4) . . . . ?
Ni23 Sb22 Sb28 Ni22 -82.5(3) . . . . ?
Ni21 Sb22 Sb28 Ni22 -23.2(4) . . . . ?
Sb29 Sb22 Sb28 Ni22 -123.6(5) . . . . ?
Ni23 Sb22 Sb28 Sb27 -57.1(4) . . . . ?
Ni22 Sb22 Sb28 Sb27 25.4(3) . . . . ?
Ni21 Sb22 Sb28 Sb27 2.2(5) . . . . ?
Sb29 Sb22 Sb28 Sb27 -98.2(5) . . . . ?
Ni23 Sb22 Sb28 Sb29 41.0(5) . . . . ?
Ni22 Sb22 Sb28 Sb29 123.6(5) . . . . ?
Ni21 Sb22 Sb28 Sb29 100.4(5) . . . . ?
Sb22 Ni23 Sb29 Sb30 151.4(4) . . . . ?
Sb23 Ni23 Sb29 Sb30 -139.0(9) . . . . ?
Sb31 Ni23 Sb29 Sb30 -61.6(3) . . . . ?
Ni21 Ni23 Sb29 Sb30 118.7(5) . . . . ?
Sb37 Ni23 Sb29 Sb30 57.5(3) . . . . ?
Sb22 Ni23 Sb29 Sb28 47.0(5) . . . . ?
Sb23 Ni23 Sb29 Sb28 116.5(8) . . . . ?
Sb31 Ni23 Sb29 Sb28 -166.1(4) . . . . ?
Ni21 Ni23 Sb29 Sb28 14.3(8) . . . . ?
Sb30 Ni23 Sb29 Sb28 -104.5(5) . . . . ?
Sb37 Ni23 Sb29 Sb28 -47.0(6) . . . . ?
Sb23 Ni23 Sb29 Sb22 69.5(9) . . . . ?
Sb31 Ni23 Sb29 Sb22 147.0(4) . . . . ?
Ni21 Ni23 Sb29 Sb22 -32.7(5) . . . . ?
Sb30 Ni23 Sb29 Sb22 -151.4(4) . . . . ?
Sb37 Ni23 Sb29 Sb22 -94.0(4) . . . . ?
Ni22 Sb28 Sb29 Ni23 0.7(6) . . . . ?
Sb27 Sb28 Sb29 Ni23 58.7(6) . . . . ?
Sb22 Sb28 Sb29 Ni23 -41.1(4) . . . . ?
Ni22 Sb28 Sb29 Sb30 -56.5(6) . . . . ?
Sb27 Sb28 Sb29 Sb30 1.5(7) . . . . ?
Sb22 Sb28 Sb29 Sb30 -98.3(6) . . . . ?
Ni22 Sb28 Sb29 Sb22 41.8(4) . . . . ?
Sb27 Sb28 Sb29 Sb22 99.8(5) . . . . ?
Ni22 Sb22 Sb29 Ni23 83.7(3) . . . . ?
Ni21 Sb22 Sb29 Ni23 25.2(4) . . . . ?
Sb28 Sb22 Sb29 Ni23 124.0(5) . . . . ?
Ni23 Sb22 Sb29 Sb30 -24.4(3) . . . . ?
Ni22 Sb22 Sb29 Sb30 59.3(4) . . . . ?
Ni21 Sb22 Sb29 Sb30 0.7(5) . . . . ?
Sb28 Sb22 Sb29 Sb30 99.5(4) . . . . ?
Ni23 Sb22 Sb29 Sb28 -124.0(5) . . . . ?
Ni22 Sb22 Sb29 Sb28 -40.2(4) . . . . ?
Ni21 Sb22 Sb29 Sb28 -98.8(5) . . . . ?
Sb22 Ni23 Sb30 Sb29 -40.3(5) . . . . ?
Sb23 Ni23 Sb30 Sb29 153.0(6) . . . . ?
Sb31 Ni23 Sb30 Sb29 110.1(4) . . . . ?
Ni21 Ni23 Sb30 Sb29 -124.3(5) . . . . ?
Sb37 Ni23 Sb30 Sb29 -122.0(4) . . . . ?
Sb22 Ni23 Sb30 Sb31 -150.4(5) . . . . ?
Sb29 Ni23 Sb30 Sb31 -110.1(4) . . . . ?
Sb23 Ni23 Sb30 Sb31 42.9(5) . . . . ?
Ni21 Ni23 Sb30 Sb31 125.5(5) . . . . ?
Sb37 Ni23 Sb30 Sb31 127.9(3) . . . . ?
Sb22 Ni23 Sb30 Sb37 81.7(5) . . . . ?
Sb29 Ni23 Sb30 Sb37 122.0(4) . . . . ?
Sb23 Ni23 Sb30 Sb37 -85.0(5) . . . . ?
Sb31 Ni23 Sb30 Sb37 -127.9(3) . . . . ?
Ni21 Ni23 Sb30 Sb37 -2.4(4) . . . . ?
Sb28 Sb29 Sb30 Ni23 86.6(6) . . . . ?
Sb22 Sb29 Sb30 Ni23 22.9(3) . . . . ?
Ni23 Sb29 Sb30 Sb31 51.3(3) . . . . ?
Sb28 Sb29 Sb30 Sb31 137.9(5) . . . . ?
Sb22 Sb29 Sb30 Sb31 74.2(4) . . . . ?
Ni23 Sb29 Sb30 Sb37 -46.8(3) . . . . ?
Sb28 Sb29 Sb30 Sb37 39.8(6) . . . . ?
Sb22 Sb29 Sb30 Sb37 -23.8(4) . . . . ?
Sb22 Ni23 Sb31 Sb30 139.3(7) . . . . ?
Sb29 Ni23 Sb31 Sb30 62.0(5) . . . . ?
Sb23 Ni23 Sb31 Sb30 -148.9(5) . . . . ?
Ni21 Ni23 Sb31 Sb30 -118.3(5) . . . . ?
Sb37 Ni23 Sb31 Sb30 -53.8(3) . . . . ?
Sb22 Ni23 Sb31 Sb32 -119.9(6) . . . . ?
Sb29 Ni23 Sb31 Sb32 162.8(4) . . . . ?
Sb23 Ni23 Sb31 Sb32 -48.1(4) . . . . ?
Ni21 Ni23 Sb31 Sb32 -17.5(5) . . . . ?
Sb30 Ni23 Sb31 Sb32 100.8(4) . . . . ?
Sb37 Ni23 Sb31 Sb32 47.0(4) . . . . ?
Sb22 Ni23 Sb31 Sb23 -71.9(6) . . . . ?
Sb29 Ni23 Sb31 Sb23 -149.1(5) . . . . ?
Ni21 Ni23 Sb31 Sb23 30.5(5) . . . . ?
Sb30 Ni23 Sb31 Sb23 148.9(5) . . . . ?
Sb37 Ni23 Sb31 Sb23 95.1(4) . . . . ?
Sb29 Sb30 Sb31 Ni23 -50.4(4) . . . . ?
Sb37 Sb30 Sb31 Ni23 43.1(3) . . . . ?
Ni23 Sb30 Sb31 Sb32 -87.9(4) . . . . ?
Sb29 Sb30 Sb31 Sb32 -138.2(5) . . . . ?
Sb37 Sb30 Sb31 Sb32 -44.8(4) . . . . ?
Ni23 Sb30 Sb31 Sb23 -24.5(4) . . . . ?
Sb29 Sb30 Sb31 Sb23 -74.9(5) . . . . ?
Sb37 Sb30 Sb31 Sb23 18.6(4) . . . . ?
Ni24 Sb23 Sb31 Ni23 -81.1(4) . . . . ?
Ni21 Sb23 Sb31 Ni23 -23.1(4) . . . . ?
Sb32 Sb23 Sb31 Ni23 -122.7(4) . . . . ?
Ni24 Sb23 Sb31 Sb30 -55.0(4) . . . . ?
Ni23 Sb23 Sb31 Sb30 26.1(4) . . . . ?
Ni21 Sb23 Sb31 Sb30 3.0(6) . . . . ?
Sb32 Sb23 Sb31 Sb30 -96.6(4) . . . . ?
Ni24 Sb23 Sb31 Sb32 41.6(4) . . . . ?
Ni23 Sb23 Sb31 Sb32 122.7(4) . . . . ?
Ni21 Sb23 Sb31 Sb32 99.6(5) . . . . ?
Sb24 Ni24 Sb32 Sb33 -140.2(7) . . . . ?
Sb23 Ni24 Sb32 Sb33 149.1(4) . . . . ?
Sb34 Ni24 Sb32 Sb33 -61.8(4) . . . . ?
Ni21 Ni24 Sb32 Sb33 118.8(5) . . . . ?
Sb37 Ni24 Sb32 Sb33 54.3(3) . . . . ?
Sb24 Ni24 Sb32 Sb31 119.7(6) . . . . ?
Sb23 Ni24 Sb32 Sb31 49.0(4) . . . . ?
Sb34 Ni24 Sb32 Sb31 -161.9(5) . . . . ?
Sb33 Ni24 Sb32 Sb31 -100.1(3) . . . . ?
Ni21 Ni24 Sb32 Sb31 18.7(6) . . . . ?
Sb37 Ni24 Sb32 Sb31 -45.8(4) . . . . ?
Sb24 Ni24 Sb32 Sb23 70.7(7) . . . . ?
Sb34 Ni24 Sb32 Sb23 149.1(5) . . . . ?
Sb33 Ni24 Sb32 Sb23 -149.1(4) . . . . ?
Ni21 Ni24 Sb32 Sb23 -30.3(5) . . . . ?
Sb37 Ni24 Sb32 Sb23 -94.8(4) . . . . ?
Ni23 Sb31 Sb32 Ni24 -0.5(4) . . . . ?
Sb30 Sb31 Sb32 Ni24 56.1(4) . . . . ?
Sb23 Sb31 Sb32 Ni24 -41.9(3) . . . . ?
Ni23 Sb31 Sb32 Sb33 -57.2(4) . . . . ?
Sb30 Sb31 Sb32 Sb33 -0.6(4) . . . . ?
Sb23 Sb31 Sb32 Sb33 -98.6(4) . . . . ?
Ni23 Sb31 Sb32 Sb23 41.4(3) . . . . ?
Sb30 Sb31 Sb32 Sb23 98.0(4) . . . . ?
Ni23 Sb23 Sb32 Ni24 80.8(4) . . . . ?
Ni21 Sb23 Sb32 Ni24 22.9(3) . . . . ?
Sb31 Sb23 Sb32 Ni24 122.6(4) . . . . ?
Ni24 Sb23 Sb32 Sb33 -26.0(3) . . . . ?
Ni23 Sb23 Sb32 Sb33 54.8(4) . . . . ?
Ni21 Sb23 Sb32 Sb33 -3.1(5) . . . . ?
Sb31 Sb23 Sb32 Sb33 96.7(3) . . . . ?
Ni24 Sb23 Sb32 Sb31 -122.6(4) . . . . ?
Ni23 Sb23 Sb32 Sb31 -41.8(3) . . . . ?
Ni21 Sb23 Sb32 Sb31 -99.8(5) . . . . ?
Sb24 Ni24 Sb33 Sb34 42.1(5) . . . . ?
Sb32 Ni24 Sb33 Sb34 -108.3(5) . . . . ?
Sb23 Ni24 Sb33 Sb34 -151.3(7) . . . . ?
Ni21 Ni24 Sb33 Sb34 125.4(5) . . . . ?
Sb37 Ni24 Sb33 Sb34 124.0(4) . . . . ?
Sb24 Ni24 Sb33 Sb32 150.4(5) . . . . ?
Sb23 Ni24 Sb33 Sb32 -43.1(5) . . . . ?
Sb34 Ni24 Sb33 Sb32 108.3(5) . . . . ?
Ni21 Ni24 Sb33 Sb32 -126.3(5) . . . . ?
Sb37 Ni24 Sb33 Sb32 -127.7(3) . . . . ?
Sb24 Ni24 Sb33 Sb37 -81.9(4) . . . . ?
Sb32 Ni24 Sb33 Sb37 127.7(3) . . . . ?
Sb23 Ni24 Sb33 Sb37 84.6(5) . . . . ?
Sb34 Ni24 Sb33 Sb37 -124.0(4) . . . . ?
Ni21 Ni24 Sb33 Sb37 1.4(3) . . . . ?
Sb31 Sb32 Sb33 Ni24 89.2(4) . . . . ?
Sb23 Sb32 Sb33 Ni24 24.6(3) . . . . ?
Ni24 Sb32 Sb33 Sb34 52.5(5) . . . . ?
Sb31 Sb32 Sb33 Sb34 141.7(5) . . . . ?
Sb23 Sb32 Sb33 Sb34 77.0(5) . . . . ?
Ni24 Sb32 Sb33 Sb37 -43.5(2) . . . . ?
Sb31 Sb32 Sb33 Sb37 45.7(3) . . . . ?
Sb23 Sb32 Sb33 Sb37 -19.0(3) . . . . ?
Sb24 Ni24 Sb34 Sb33 -150.6(4) . . . . ?
Sb32 Ni24 Sb34 Sb33 63.0(3) . . . . ?
Sb23 Ni24 Sb34 Sb33 137.4(9) . . . . ?
Ni21 Ni24 Sb34 Sb33 -117.6(5) . . . . ?
Sb37 Ni24 Sb34 Sb33 -56.0(3) . . . . ?
Sb24 Ni24 Sb34 Sb35 -46.2(4) . . . . ?
Sb32 Ni24 Sb34 Sb35 167.4(4) . . . . ?
Sb23 Ni24 Sb34 Sb35 -118.2(8) . . . . ?
Sb33 Ni24 Sb34 Sb35 104.4(4) . . . . ?
Ni21 Ni24 Sb34 Sb35 -13.2(8) . . . . ?
Sb37 Ni24 Sb34 Sb35 48.4(6) . . . . ?
Sb32 Ni24 Sb34 Sb24 -146.4(4) . . . . ?
Sb23 Ni24 Sb34 Sb24 -71.9(9) . . . . ?
Sb33 Ni24 Sb34 Sb24 150.6(4) . . . . ?
Ni21 Ni24 Sb34 Sb24 33.0(5) . . . . ?
Sb37 Ni24 Sb34 Sb24 94.7(3) . . . . ?
Sb32 Sb33 Sb34 Ni24 -51.6(3) . . . . ?
Sb37 Sb33 Sb34 Ni24 45.9(3) . . . . ?
Ni24 Sb33 Sb34 Sb35 -86.0(6) . . . . ?
Sb32 Sb33 Sb34 Sb35 -137.6(5) . . . . ?
Sb37 Sb33 Sb34 Sb35 -40.1(5) . . . . ?
Ni24 Sb33 Sb34 Sb24 -23.0(3) . . . . ?
Sb32 Sb33 Sb34 Sb24 -74.6(4) . . . . ?
Sb37 Sb33 Sb34 Sb24 23.0(4) . . . . ?
Ni25 Sb24 Sb34 Ni24 -83.4(3) . . . . ?
Ni21 Sb24 Sb34 Ni24 -24.9(4) . . . . ?
Sb35 Sb24 Sb34 Ni24 -124.7(5) . . . . ?
Ni24 Sb24 Sb34 Sb33 24.9(3) . . . . ?
Ni25 Sb24 Sb34 Sb33 -58.5(4) . . . . ?
Ni21 Sb24 Sb34 Sb33 0.0(5) . . . . ?
Sb35 Sb24 Sb34 Sb33 -99.8(5) . . . . ?
Ni24 Sb24 Sb34 Sb35 124.7(5) . . . . ?
Ni25 Sb24 Sb34 Sb35 41.3(3) . . . . ?
Ni21 Sb24 Sb34 Sb35 99.8(4) . . . . ?
Sb21 Ni25 Sb35 Sb36 -141.5(6) . . . . ?
Sb25 Ni25 Sb35 Sb36 -64.3(5) . . . . ?
Sb24 Ni25 Sb35 Sb36 148.2(4) . . . . ?
Ni21 Ni25 Sb35 Sb36 117.4(5) . . . . ?
Sb37 Ni25 Sb35 Sb36 54.2(3) . . . . ?
Sb21 Ni25 Sb35 Sb34 119.4(6) . . . . ?
Sb25 Ni25 Sb35 Sb34 -163.4(6) . . . . ?
Sb36 Ni25 Sb35 Sb34 -99.2(5) . . . . ?
Sb24 Ni25 Sb35 Sb34 49.0(4) . . . . ?
Ni21 Ni25 Sb35 Sb34 18.2(6) . . . . ?
Sb37 Ni25 Sb35 Sb34 -45.0(5) . . . . ?
Sb21 Ni25 Sb35 Sb24 70.4(5) . . . . ?
Sb25 Ni25 Sb35 Sb24 147.6(6) . . . . ?
Sb36 Ni25 Sb35 Sb24 -148.2(4) . . . . ?
Ni21 Ni25 Sb35 Sb24 -30.8(4) . . . . ?
Sb37 Ni25 Sb35 Sb24 -94.0(3) . . . . ?
Ni24 Sb34 Sb35 Ni25 -2.3(5) . . . . ?
Sb33 Sb34 Sb35 Ni25 54.7(5) . . . . ?
Sb24 Sb34 Sb35 Ni25 -42.1(3) . . . . ?
Ni24 Sb34 Sb35 Sb36 -59.2(6) . . . . ?
Sb33 Sb34 Sb35 Sb36 -2.3(6) . . . . ?
Sb24 Sb34 Sb35 Sb36 -99.0(4) . . . . ?
Ni24 Sb34 Sb35 Sb24 39.8(4) . . . . ?
Sb33 Sb34 Sb35 Sb24 96.7(5) . . . . ?
Ni24 Sb24 Sb35 Ni25 82.7(3) . . . . ?
Ni21 Sb24 Sb35 Ni25 23.7(3) . . . . ?
Sb34 Sb24 Sb35 Ni25 122.7(5) . . . . ?
Ni24 Sb24 Sb35 Sb36 55.9(4) . . . . ?
Ni25 Sb24 Sb35 Sb36 -26.8(3) . . . . ?
Ni21 Sb24 Sb35 Sb36 -3.1(5) . . . . ?
Sb34 Sb24 Sb35 Sb36 95.9(5) . . . . ?
Ni24 Sb24 Sb35 Sb34 -40.1(4) . . . . ?
Ni25 Sb24 Sb35 Sb34 -122.7(5) . . . . ?
Ni21 Sb24 Sb35 Sb34 -99.0(5) . . . . ?
Sb21 Ni25 Sb36 Sb25 46.2(7) . . . . ?
Sb35 Ni25 Sb36 Sb25 -101.6(6) . . . . ?
Sb24 Ni25 Sb36 Sb25 -145.2(7) . . . . ?
Ni21 Ni25 Sb36 Sb25 133.8(7) . . . . ?
Sb37 Ni25 Sb36 Sb25 132.3(6) . . . . ?
Sb21 Ni25 Sb36 Sb35 147.8(5) . . . . ?
Sb25 Ni25 Sb36 Sb35 101.6(6) . . . . ?
Sb24 Ni25 Sb36 Sb35 -43.6(4) . . . . ?
Ni21 Ni25 Sb36 Sb35 -124.6(4) . . . . ?
Sb37 Ni25 Sb36 Sb35 -126.1(3) . . . . ?
Sb21 Ni25 Sb36 Sb37 -86.1(5) . . . . ?
Sb25 Ni25 Sb36 Sb37 -132.3(6) . . . . ?
Sb35 Ni25 Sb36 Sb37 126.1(3) . . . . ?
Sb24 Ni25 Sb36 Sb37 82.5(4) . . . . ?
Ni21 Ni25 Sb36 Sb37 1.5(4) . . . . ?
Sb26 Sb25 Sb36 Ni25 -82.6(6) . . . . ?
Sb21 Sb25 Sb36 Ni25 -22.5(3) . . . . ?
Ni25 Sb25 Sb36 Sb35 -55.5(4) . . . . ?
Sb26 Sb25 Sb36 Sb35 -138.1(6) . . . . ?
Sb21 Sb25 Sb36 Sb35 -78.1(5) . . . . ?
Ni25 Sb25 Sb36 Sb37 40.9(4) . . . . ?
Sb26 Sb25 Sb36 Sb37 -41.7(7) . . . . ?
Sb21 Sb25 Sb36 Sb37 18.4(6) . . . . ?
Sb34 Sb35 Sb36 Ni25 90.0(5) . . . . ?
Sb24 Sb35 Sb36 Ni25 25.4(3) . . . . ?
Ni25 Sb35 Sb36 Sb25 55.6(5) . . . . ?
Sb34 Sb35 Sb36 Sb25 145.7(6) . . . . ?
Sb24 Sb35 Sb36 Sb25 81.0(5) . . . . ?
Ni25 Sb35 Sb36 Sb37 -45.0(3) . . . . ?
Sb34 Sb35 Sb36 Sb37 45.0(5) . . . . ?
Sb24 Sb35 Sb36 Sb37 -19.6(4) . . . . ?
Ni22 Ni21 Sb37 Ni25 85.4(3) . . . . ?
Ni23 Ni21 Sb37 Ni25 178.2(4) . . . . ?
Ni24 Ni21 Sb37 Ni25 -91.9(3) . . . . ?
Sb24 Ni21 Sb37 Ni25 -46.0(3) . . . . ?
Sb22 Ni21 Sb37 Ni25 132.0(4) . . . . ?
Sb23 Ni21 Sb37 Ni25 -136.8(5) . . . . ?
Sb21 Ni21 Sb37 Ni25 42.2(3) . . . . ?
Ni23 Ni21 Sb37 Ni22 92.8(3) . . . . ?
Ni24 Ni21 Sb37 Ni22 -177.3(3) . . . . ?
Ni25 Ni21 Sb37 Ni22 -85.4(3) . . . . ?
Sb24 Ni21 Sb37 Ni22 -131.4(4) . . . . ?
Sb22 Ni21 Sb37 Ni22 46.6(3) . . . . ?
Sb23 Ni21 Sb37 Ni22 137.8(5) . . . . ?
Sb21 Ni21 Sb37 Ni22 -43.2(3) . . . . ?
Ni22 Ni21 Sb37 Ni23 -92.8(3) . . . . ?
Ni24 Ni21 Sb37 Ni23 89.9(3) . . . . ?
Ni25 Ni21 Sb37 Ni23 -178.2(4) . . . . ?
Sb24 Ni21 Sb37 Ni23 135.8(4) . . . . ?
Sb22 Ni21 Sb37 Ni23 -46.2(3) . . . . ?
Sb23 Ni21 Sb37 Ni23 45.0(4) . . . . ?
Sb21 Ni21 Sb37 Ni23 -136.0(4) . . . . ?
Ni22 Ni21 Sb37 Ni24 177.3(3) . . . . ?
Ni23 Ni21 Sb37 Ni24 -89.9(3) . . . . ?
Ni25 Ni21 Sb37 Ni24 91.9(3) . . . . ?
Sb24 Ni21 Sb37 Ni24 45.9(3) . . . . ?
Sb22 Ni21 Sb37 Ni24 -136.1(4) . . . . ?
Sb23 Ni21 Sb37 Ni24 -44.9(4) . . . . ?
Sb21 Ni21 Sb37 Ni24 134.1(4) . . . . ?
Ni22 Ni21 Sb37 Sb36 86.7(3) . . . . ?
Ni23 Ni21 Sb37 Sb36 179.5(3) . . . . ?
Ni24 Ni21 Sb37 Sb36 -90.7(3) . . . . ?
Ni25 Ni21 Sb37 Sb36 1.2(3) . . . . ?
Sb24 Ni21 Sb37 Sb36 -44.7(4) . . . . ?
Sb22 Ni21 Sb37 Sb36 133.3(4) . . . . ?
Sb23 Ni21 Sb37 Sb36 -135.5(4) . . . . ?
Sb21 Ni21 Sb37 Sb36 43.5(4) . . . . ?
Ni22 Ni21 Sb37 Sb30 -94.7(3) . . . . ?
Ni23 Ni21 Sb37 Sb30 -1.9(3) . . . . ?
Ni24 Ni21 Sb37 Sb30 87.9(3) . . . . ?
Ni25 Ni21 Sb37 Sb30 179.8(3) . . . . ?
Sb24 Ni21 Sb37 Sb30 133.9(4) . . . . ?
Sb22 Ni21 Sb37 Sb30 -48.1(4) . . . . ?
Sb23 Ni21 Sb37 Sb30 43.1(5) . . . . ?
Sb21 Ni21 Sb37 Sb30 -137.9(4) . . . . ?
Ni22 Ni21 Sb37 Sb33 178.5(3) . . . . ?
Ni23 Ni21 Sb37 Sb33 -88.7(3) . . . . ?
Ni24 Ni21 Sb37 Sb33 1.1(3) . . . . ?
Ni25 Ni21 Sb37 Sb33 93.0(3) . . . . ?
Sb24 Ni21 Sb37 Sb33 47.1(4) . . . . ?
Sb22 Ni21 Sb37 Sb33 -134.9(3) . . . . ?
Sb23 Ni21 Sb37 Sb33 -43.8(5) . . . . ?
Sb21 Ni21 Sb37 Sb33 135.3(3) . . . . ?
Ni22 Ni21 Sb37 Sb27 1.6(3) . . . . ?
Ni23 Ni21 Sb37 Sb27 94.4(3) . . . . ?
Ni24 Ni21 Sb37 Sb27 -175.7(3) . . . . ?
Ni25 Ni21 Sb37 Sb27 -83.8(3) . . . . ?
Sb24 Ni21 Sb37 Sb27 -129.8(4) . . . . ?
Sb22 Ni21 Sb37 Sb27 48.2(4) . . . . ?
Sb23 Ni21 Sb37 Sb27 139.4(4) . . . . ?
Sb21 Ni21 Sb37 Sb27 -41.6(4) . . . . ?
Sb21 Ni25 Sb37 Ni21 -45.8(3) . . . . ?
Sb25 Ni25 Sb37 Ni21 -132.5(6) . . . . ?
Sb35 Ni25 Sb37 Ni21 124.9(4) . . . . ?
Sb36 Ni25 Sb37 Ni21 178.5(4) . . . . ?
Sb24 Ni25 Sb37 Ni21 46.6(3) . . . . ?
Sb21 Ni25 Sb37 Ni22 17.5(2) . . . . ?
Sb25 Ni25 Sb37 Ni22 -69.3(6) . . . . ?
Sb35 Ni25 Sb37 Ni22 -171.8(3) . . . . ?
Sb36 Ni25 Sb37 Ni22 -118.3(3) . . . . ?
Sb24 Ni25 Sb37 Ni22 109.8(3) . . . . ?
Ni21 Ni25 Sb37 Ni22 63.2(3) . . . . ?
Sb21 Ni25 Sb37 Ni23 -44.1(3) . . . . ?
Sb25 Ni25 Sb37 Ni23 -130.9(6) . . . . ?
Sb35 Ni25 Sb37 Ni23 126.6(3) . . . . ?
Sb36 Ni25 Sb37 Ni23 -179.9(4) . . . . ?
Sb24 Ni25 Sb37 Ni23 48.2(4) . . . . ?
Ni21 Ni25 Sb37 Ni23 1.6(3) . . . . ?
Sb21 Ni25 Sb37 Ni24 -106.1(3) . . . . ?
Sb25 Ni25 Sb37 Ni24 167.2(6) . . . . ?
Sb35 Ni25 Sb37 Ni24 64.6(3) . . . . ?
Sb36 Ni25 Sb37 Ni24 118.1(3) . . . . ?
Sb24 Ni25 Sb37 Ni24 -13.7(3) . . . . ?
Ni21 Ni25 Sb37 Ni24 -60.4(3) . . . . ?
Sb21 Ni25 Sb37 Sb36 135.8(4) . . . . ?
Sb25 Ni25 Sb37 Sb36 49.0(6) . . . . ?
Sb35 Ni25 Sb37 Sb36 -53.5(4) . . . . ?
Sb24 Ni25 Sb37 Sb36 -131.9(4) . . . . ?
Ni21 Ni25 Sb37 Sb36 -178.5(4) . . . . ?
Sb21 Ni25 Sb37 Sb30 -46.4(13) . . . . ?
Sb25 Ni25 Sb37 Sb30 -133.1(13) . . . . ?
Sb35 Ni25 Sb37 Sb30 124.3(12) . . . . ?
Sb36 Ni25 Sb37 Sb30 177.9(13) . . . . ?
Sb24 Ni25 Sb37 Sb30 46.0(13) . . . . ?
Ni21 Ni25 Sb37 Sb30 -0.6(13) . . . . ?
Sb21 Ni25 Sb37 Sb33 -149.2(2) . . . . ?
Sb25 Ni25 Sb37 Sb33 124.1(5) . . . . ?
Sb35 Ni25 Sb37 Sb33 21.5(3) . . . . ?
Sb36 Ni25 Sb37 Sb33 75.0(3) . . . . ?
Sb24 Ni25 Sb37 Sb33 -56.8(3) . . . . ?
Ni21 Ni25 Sb37 Sb33 -103.5(3) . . . . ?
Sb21 Ni25 Sb37 Sb27 62.4(3) . . . . ?
Sb25 Ni25 Sb37 Sb27 -24.3(6) . . . . ?
Sb35 Ni25 Sb37 Sb27 -126.9(3) . . . . ?
Sb36 Ni25 Sb37 Sb27 -73.3(3) . . . . ?
Sb24 Ni25 Sb37 Sb27 154.8(3) . . . . ?
Ni21 Ni25 Sb37 Sb27 108.2(3) . . . . ?
Sb28 Ni22 Sb37 Ni21 -126.6(5) . . . . ?
Sb21 Ni22 Sb37 Ni21 46.3(3) . . . . ?
Sb26 Ni22 Sb37 Ni21 126.3(4) . . . . ?
Sb22 Ni22 Sb37 Ni21 -48.1(3) . . . . ?
Sb27 Ni22 Sb37 Ni21 178.0(4) . . . . ?
Sb28 Ni22 Sb37 Ni25 169.8(5) . . . . ?
Sb21 Ni22 Sb37 Ni25 -17.3(2) . . . . ?
Sb26 Ni22 Sb37 Ni25 62.8(3) . . . . ?
Sb22 Ni22 Sb37 Ni25 -111.6(3) . . . . ?
Sb27 Ni22 Sb37 Ni25 114.5(3) . . . . ?
Ni21 Ni22 Sb37 Ni25 -63.5(3) . . . . ?
Sb28 Ni22 Sb37 Ni23 -66.4(4) . . . . ?
Sb21 Ni22 Sb37 Ni23 106.5(3) . . . . ?
Sb26 Ni22 Sb37 Ni23 -173.5(4) . . . . ?
Sb22 Ni22 Sb37 Ni23 12.1(2) . . . . ?
Sb27 Ni22 Sb37 Ni23 -121.8(3) . . . . ?
Ni21 Ni22 Sb37 Ni23 60.2(3) . . . . ?
Sb28 Ni22 Sb37 Ni24 -129.1(4) . . . . ?
Sb21 Ni22 Sb37 Ni24 43.8(3) . . . . ?
Sb26 Ni22 Sb37 Ni24 123.9(4) . . . . ?
Sb22 Ni22 Sb37 Ni24 -50.5(3) . . . . ?
Sb27 Ni22 Sb37 Ni24 175.6(3) . . . . ?
Ni21 Ni22 Sb37 Ni24 -2.4(3) . . . . ?
Sb28 Ni22 Sb37 Sb36 126.1(4) . . . . ?
Sb21 Ni22 Sb37 Sb36 -61.0(3) . . . . ?
Sb26 Ni22 Sb37 Sb36 19.1(4) . . . . ?
Sb22 Ni22 Sb37 Sb36 -155.4(2) . . . . ?
Sb27 Ni22 Sb37 Sb36 70.7(3) . . . . ?
Ni21 Ni22 Sb37 Sb36 -107.3(3) . . . . ?
Sb28 Ni22 Sb37 Sb30 -23.3(5) . . . . ?
Sb21 Ni22 Sb37 Sb30 149.5(3) . . . . ?
Sb26 Ni22 Sb37 Sb30 -130.4(4) . . . . ?
Sb22 Ni22 Sb37 Sb30 55.2(3) . . . . ?
Sb27 Ni22 Sb37 Sb30 -78.7(3) . . . . ?
Ni21 Ni22 Sb37 Sb30 103.3(3) . . . . ?
Sb28 Ni22 Sb37 Sb33 -132.1(10) . . . . ?
Sb21 Ni22 Sb37 Sb33 40.8(11) . . . . ?
Sb26 Ni22 Sb37 Sb33 120.8(10) . . . . ?
Sb22 Ni22 Sb37 Sb33 -53.6(11) . . . . ?
Sb27 Ni22 Sb37 Sb33 172.5(10) . . . . ?
Ni21 Ni22 Sb37 Sb33 -5.5(10) . . . . ?
Sb28 Ni22 Sb37 Sb27 55.4(4) . . . . ?
Sb21 Ni22 Sb37 Sb27 -131.7(4) . . . . ?
Sb26 Ni22 Sb37 Sb27 -51.7(4) . . . . ?
Sb22 Ni22 Sb37 Sb27 133.9(3) . . . . ?
Ni21 Ni22 Sb37 Sb27 -178.0(4) . . . . ?
Sb22 Ni23 Sb37 Ni21 48.1(3) . . . . ?
Sb29 Ni23 Sb37 Ni21 125.7(6) . . . . ?
Sb23 Ni23 Sb37 Ni21 -45.9(3) . . . . ?
Sb31 Ni23 Sb37 Ni21 -124.8(4) . . . . ?
Sb30 Ni23 Sb37 Ni21 -177.7(4) . . . . ?
Sb22 Ni23 Sb37 Ni25 46.4(3) . . . . ?
Sb29 Ni23 Sb37 Ni25 124.0(5) . . . . ?
Sb23 Ni23 Sb37 Ni25 -47.5(4) . . . . ?
Sb31 Ni23 Sb37 Ni25 -126.4(3) . . . . ?
Ni21 Ni23 Sb37 Ni25 -1.6(3) . . . . ?
Sb30 Ni23 Sb37 Ni25 -179.3(4) . . . . ?
Sb22 Ni23 Sb37 Ni22 -12.2(2) . . . . ?
Sb29 Ni23 Sb37 Ni22 65.4(5) . . . . ?
Sb23 Ni23 Sb37 Ni22 -106.2(3) . . . . ?
Sb31 Ni23 Sb37 Ni22 174.9(3) . . . . ?
Ni21 Ni23 Sb37 Ni22 -60.3(3) . . . . ?
Sb30 Ni23 Sb37 Ni22 122.1(3) . . . . ?
Sb22 Ni23 Sb37 Ni24 109.4(3) . . . . ?
Sb29 Ni23 Sb37 Ni24 -173.1(5) . . . . ?
Sb23 Ni23 Sb37 Ni24 15.4(3) . . . . ?
Sb31 Ni23 Sb37 Ni24 -63.5(3) . . . . ?
Ni21 Ni23 Sb37 Ni24 61.3(3) . . . . ?
Sb30 Ni23 Sb37 Ni24 -116.4(3) . . . . ?
Sb22 Ni23 Sb37 Sb36 46.1(13) . . . . ?
Sb29 Ni23 Sb37 Sb36 123.7(13) . . . . ?
Sb23 Ni23 Sb37 Sb36 -47.8(13) . . . . ?
Sb31 Ni23 Sb37 Sb36 -126.7(12) . . . . ?
Ni21 Ni23 Sb37 Sb36 -1.9(13) . . . . ?
Sb30 Ni23 Sb37 Sb36 -179.6(13) . . . . ?
Sb22 Ni23 Sb37 Sb30 -134.3(4) . . . . ?
Sb29 Ni23 Sb37 Sb30 -56.7(5) . . . . ?
Sb23 Ni23 Sb37 Sb30 131.8(4) . . . . ?
Sb31 Ni23 Sb37 Sb30 52.9(3) . . . . ?
Ni21 Ni23 Sb37 Sb30 177.7(4) . . . . ?
Sb22 Ni23 Sb37 Sb33 153.6(2) . . . . ?
Sb29 Ni23 Sb37 Sb33 -128.8(5) . . . . ?
Sb23 Ni23 Sb37 Sb33 59.7(3) . . . . ?
Sb31 Ni23 Sb37 Sb33 -19.2(3) . . . . ?
Ni21 Ni23 Sb37 Sb33 105.6(3) . . . . ?
Sb30 Ni23 Sb37 Sb33 -72.1(3) . . . . ?
Sb22 Ni23 Sb37 Sb27 -54.7(3) . . . . ?
Sb29 Ni23 Sb37 Sb27 22.9(5) . . . . ?
Sb23 Ni23 Sb37 Sb27 -148.7(3) . . . . ?
Sb31 Ni23 Sb37 Sb27 132.4(3) . . . . ?
Ni21 Ni23 Sb37 Sb27 -102.8(3) . . . . ?
Sb30 Ni23 Sb37 Sb27 79.6(3) . . . . ?
Sb24 Ni24 Sb37 Ni21 -47.1(3) . . . . ?
Sb32 Ni24 Sb37 Ni21 124.9(4) . . . . ?
Sb23 Ni24 Sb37 Ni21 46.1(3) . . . . ?
Sb34 Ni24 Sb37 Ni21 -127.0(6) . . . . ?
Sb33 Ni24 Sb37 Ni21 178.6(3) . . . . ?
Sb24 Ni24 Sb37 Ni25 13.9(2) . . . . ?
Sb32 Ni24 Sb37 Ni25 -174.2(4) . . . . ?
Sb23 Ni24 Sb37 Ni25 107.0(3) . . . . ?
Sb34 Ni24 Sb37 Ni25 -66.0(5) . . . . ?
Sb33 Ni24 Sb37 Ni25 -120.5(2) . . . . ?
Ni21 Ni24 Sb37 Ni25 60.9(3) . . . . ?
Sb24 Ni24 Sb37 Ni22 -44.6(3) . . . . ?
Sb32 Ni24 Sb37 Ni22 127.3(4) . . . . ?
Sb23 Ni24 Sb37 Ni22 48.5(3) . . . . ?
Sb34 Ni24 Sb37 Ni22 -124.5(5) . . . . ?
Sb33 Ni24 Sb37 Ni22 -179.0(3) . . . . ?
Ni21 Ni24 Sb37 Ni22 2.4(3) . . . . ?
Sb24 Ni24 Sb37 Ni23 -108.6(3) . . . . ?
Sb32 Ni24 Sb37 Ni23 63.4(4) . . . . ?
Sb23 Ni24 Sb37 Ni23 -15.5(3) . . . . ?
Sb34 Ni24 Sb37 Ni23 171.5(5) . . . . ?
Sb33 Ni24 Sb37 Ni23 117.1(3) . . . . ?
Ni21 Ni24 Sb37 Ni23 -61.5(3) . . . . ?
Sb24 Ni24 Sb37 Sb36 58.1(3) . . . . ?
Sb32 Ni24 Sb37 Sb36 -129.9(4) . . . . ?
Sb23 Ni24 Sb37 Sb36 151.3(3) . . . . ?
Sb34 Ni24 Sb37 Sb36 -21.8(5) . . . . ?
Sb33 Ni24 Sb37 Sb36 -76.2(3) . . . . ?
Ni21 Ni24 Sb37 Sb36 105.2(3) . . . . ?
Sb24 Ni24 Sb37 Sb30 -153.7(3) . . . . ?
Sb32 Ni24 Sb37 Sb30 18.2(4) . . . . ?
Sb23 Ni24 Sb37 Sb30 -60.6(3) . . . . ?
Sb34 Ni24 Sb37 Sb30 126.4(5) . . . . ?
Sb33 Ni24 Sb37 Sb30 72.0(3) . . . . ?
Ni21 Ni24 Sb37 Sb30 -106.7(3) . . . . ?
Sb24 Ni24 Sb37 Sb33 134.3(3) . . . . ?
Sb32 Ni24 Sb37 Sb33 -53.7(3) . . . . ?
Sb23 Ni24 Sb37 Sb33 -132.6(3) . . . . ?
Sb34 Ni24 Sb37 Sb33 54.4(5) . . . . ?
Ni21 Ni24 Sb37 Sb33 -178.6(3) . . . . ?
Sb24 Ni24 Sb37 Sb27 -32.1(11) . . . . ?
Sb32 Ni24 Sb37 Sb27 139.9(10) . . . . ?
Sb23 Ni24 Sb37 Sb27 61.0(11) . . . . ?
Sb34 Ni24 Sb37 Sb27 -112.0(11) . . . . ?
Sb33 Ni24 Sb37 Sb27 -166.4(11) . . . . ?
Ni21 Ni24 Sb37 Sb27 15.0(11) . . . . ?
Ni25 Sb36 Sb37 Ni21 -1.3(4) . . . . ?
Sb25 Sb36 Sb37 Ni21 -40.2(6) . . . . ?
Sb35 Sb36 Sb37 Ni21 41.2(5) . . . . ?
Sb25 Sb36 Sb37 Ni25 -38.8(5) . . . . ?
Sb35 Sb36 Sb37 Ni25 42.5(3) . . . . ?
Ni25 Sb36 Sb37 Ni22 56.2(3) . . . . ?
Sb25 Sb36 Sb37 Ni22 17.4(5) . . . . ?
Sb35 Sb36 Sb37 Ni22 98.8(3) . . . . ?
Ni25 Sb36 Sb37 Ni23 0.4(13) . . . . ?
Sb25 Sb36 Sb37 Ni23 -38.4(14) . . . . ?
Sb35 Sb36 Sb37 Ni23 42.9(14) . . . . ?
Ni25 Sb36 Sb37 Ni24 -59.6(3) . . . . ?
Sb25 Sb36 Sb37 Ni24 -98.4(5) . . . . ?
Sb35 Sb36 Sb37 Ni24 -17.1(4) . . . . ?
Ni25 Sb36 Sb37 Sb30 -179.1(5) . . . . ?
Sb25 Sb36 Sb37 Sb30 142.1(6) . . . . ?
Sb35 Sb36 Sb37 Sb30 -136.6(5) . . . . ?
Ni25 Sb36 Sb37 Sb33 -108.7(3) . . . . ?
Sb25 Sb36 Sb37 Sb33 -147.5(5) . . . . ?
Sb35 Sb36 Sb37 Sb33 -66.1(3) . . . . ?
Ni25 Sb36 Sb37 Sb27 104.1(3) . . . . ?
Sb25 Sb36 Sb37 Sb27 65.3(5) . . . . ?
Sb35 Sb36 Sb37 Sb27 146.6(4) . . . . ?
Ni23 Sb30 Sb37 Ni21 2.1(4) . . . . ?
Sb29 Sb30 Sb37 Ni21 46.1(4) . . . . ?
Sb31 Sb30 Sb37 Ni21 -39.3(4) . . . . ?
Ni23 Sb30 Sb37 Ni25 2.6(13) . . . . ?
Sb29 Sb30 Sb37 Ni25 46.6(14) . . . . ?
Sb31 Sb30 Sb37 Ni25 -38.7(14) . . . . ?
Ni23 Sb30 Sb37 Ni22 -57.3(3) . . . . ?
Sb29 Sb30 Sb37 Ni22 -13.3(4) . . . . ?
Sb31 Sb30 Sb37 Ni22 -98.7(3) . . . . ?
Sb29 Sb30 Sb37 Ni23 44.0(3) . . . . ?
Sb31 Sb30 Sb37 Ni23 -41.3(3) . . . . ?
Ni23 Sb30 Sb37 Ni24 59.7(3) . . . . ?
Sb29 Sb30 Sb37 Ni24 103.7(3) . . . . ?
Sb31 Sb30 Sb37 Ni24 18.4(4) . . . . ?
Ni23 Sb30 Sb37 Sb36 179.8(5) . . . . ?
Sb29 Sb30 Sb37 Sb36 -136.1(5) . . . . ?
Sb31 Sb30 Sb37 Sb36 138.5(5) . . . . ?
Ni23 Sb30 Sb37 Sb33 107.9(3) . . . . ?
Sb29 Sb30 Sb37 Sb33 152.0(3) . . . . ?
Sb31 Sb30 Sb37 Sb33 66.6(3) . . . . ?
Ni23 Sb30 Sb37 Sb27 -106.7(3) . . . . ?
Sb29 Sb30 Sb37 Sb27 -62.7(3) . . . . ?
Sb31 Sb30 Sb37 Sb27 -148.0(3) . . . . ?
Ni24 Sb33 Sb37 Ni21 -1.2(3) . . . . ?
Sb34 Sb33 Sb37 Ni21 -45.1(4) . . . . ?
Sb32 Sb33 Sb37 Ni21 39.8(3) . . . . ?
Ni24 Sb33 Sb37 Ni25 57.9(2) . . . . ?
Sb34 Sb33 Sb37 Ni25 14.1(3) . . . . ?
Sb32 Sb33 Sb37 Ni25 98.9(2) . . . . ?
Ni24 Sb33 Sb37 Ni22 3.6(10) . . . . ?
Sb34 Sb33 Sb37 Ni22 -40.3(11) . . . . ?
Sb32 Sb33 Sb37 Ni22 44.6(11) . . . . ?
Ni24 Sb33 Sb37 Ni23 -59.2(2) . . . . ?
Sb34 Sb33 Sb37 Ni23 -103.0(3) . . . . ?
Sb32 Sb33 Sb37 Ni23 -18.2(3) . . . . ?
Sb34 Sb33 Sb37 Ni24 -43.9(3) . . . . ?
Sb32 Sb33 Sb37 Ni24 41.0(2) . . . . ?
Ni24 Sb33 Sb37 Sb36 106.8(3) . . . . ?
Sb34 Sb33 Sb37 Sb36 63.0(3) . . . . ?
Sb32 Sb33 Sb37 Sb36 147.8(2) . . . . ?
Ni24 Sb33 Sb37 Sb30 -108.0(3) . . . . ?
Sb34 Sb33 Sb37 Sb30 -151.9(3) . . . . ?
Sb32 Sb33 Sb37 Sb30 -67.0(2) . . . . ?
Ni24 Sb33 Sb37 Sb27 173.6(5) . . . . ?
Sb34 Sb33 Sb37 Sb27 129.7(5) . . . . ?
Sb32 Sb33 Sb37 Sb27 -145.4(4) . . . . ?
Ni22 Sb27 Sb37 Ni21 -1.8(3) . . . . ?
Sb28 Sb27 Sb37 Ni21 -44.5(4) . . . . ?
Sb26 Sb27 Sb37 Ni21 36.4(4) . . . . ?
Ni22 Sb27 Sb37 Ni25 -58.8(3) . . . . ?
Sb28 Sb27 Sb37 Ni25 -101.6(3) . . . . ?
Sb26 Sb27 Sb37 Ni25 -20.7(3) . . . . ?
Sb28 Sb27 Sb37 Ni22 -42.8(3) . . . . ?
Sb26 Sb27 Sb37 Ni22 38.1(3) . . . . ?
Ni22 Sb27 Sb37 Ni23 57.4(3) . . . . ?
Sb28 Sb27 Sb37 Ni23 14.6(3) . . . . ?
Sb26 Sb27 Sb37 Ni23 95.5(3) . . . . ?
Ni22 Sb27 Sb37 Ni24 -14.9(11) . . . . ?
Sb28 Sb27 Sb37 Ni24 -57.6(11) . . . . ?
Sb26 Sb27 Sb37 Ni24 23.3(12) . . . . ?
Ni22 Sb27 Sb37 Sb36 -108.0(3) . . . . ?
Sb28 Sb27 Sb37 Sb36 -150.8(4) . . . . ?
Sb26 Sb27 Sb37 Sb36 -69.9(3) . . . . ?
Ni22 Sb27 Sb37 Sb30 107.7(3) . . . . ?
Sb28 Sb27 Sb37 Sb30 64.9(3) . . . . ?
Sb26 Sb27 Sb37 Sb30 145.8(3) . . . . ?
Ni22 Sb27 Sb37 Sb33 -176.6(5) . . . . ?
Sb28 Sb27 Sb37 Sb33 140.6(5) . . . . ?
Sb26 Sb27 Sb37 Sb33 -138.5(4) . . . . ?
O38 K31 N31 C42 1.0(9) . . . . ?
O46 K31 N31 C42 -128.5(8) . . . . ?
O34 K31 N31 C42 133.5(8) . . . . ?
O44 K31 N31 C42 -128.7(8) . . . . ?
O32 K31 N31 C42 107.5(9) . . . . ?
O40 K31 N31 C42 -6.1(7) . . . . ?
N32 K31 N31 C42 164(3) . . . . ?
C40 K31 N31 C42 -17.1(8) . . . . ?
C33 K31 N31 C42 125.4(9) . . . . ?
O38 K31 N31 C43 125.5(8) . . . . ?
O46 K31 N31 C43 -3.9(9) . . . . ?
O34 K31 N31 C43 -101.9(8) . . . . ?
O44 K31 N31 C43 -4.2(8) . . . . ?
O32 K31 N31 C43 -127.9(9) . . . . ?
O40 K31 N31 C43 118.5(9) . . . . ?
N32 K31 N31 C43 -72(3) . . . . ?
C40 K31 N31 C43 107.4(9) . . . . ?
C33 K31 N31 C43 -110.1(9) . . . . ?
O38 K31 N31 C31 -121.5(10) . . . . ?
O46 K31 N31 C31 109.0(10) . . . . ?
O34 K31 N31 C31 11.0(11) . . . . ?
O44 K31 N31 C31 108.8(11) . . . . ?
O32 K31 N31 C31 -15.0(10) . . . . ?
O40 K31 N31 C31 -128.6(11) . . . . ?
N32 K31 N31 C31 41(4) . . . . ?
C40 K31 N31 C31 -139.6(11) . . . . ?
C33 K31 N31 C31 2.9(10) . . . . ?
O38 K31 N32 C37 29.8(6) . . . . ?
O46 K31 N32 C37 156.3(7) . . . . ?
O34 K31 N32 C37 -102.4(6) . . . . ?
O44 K31 N32 C37 160.9(6) . . . . ?
O32 K31 N32 C37 -79.3(7) . . . . ?
O40 K31 N32 C37 35.7(7) . . . . ?
N31 K31 N32 C37 -134(3) . . . . ?
C40 K31 N32 C37 47.2(7) . . . . ?
C33 K31 N32 C37 -96.0(7) . . . . ?
O38 K31 N32 C36 149.5(7) . . . . ?
O46 K31 N32 C36 -84.0(6) . . . . ?
O34 K31 N32 C36 17.3(6) . . . . ?
O44 K31 N32 C36 -79.4(6) . . . . ?
O32 K31 N32 C36 40.4(7) . . . . ?
O40 K31 N32 C36 155.4(6) . . . . ?
N31 K31 N32 C36 -14(4) . . . . ?
C40 K31 N32 C36 166.9(6) . . . . ?
C33 K31 N32 C36 23.8(7) . . . . ?
O38 K31 N32 C48 -89.4(7) . . . . ?
O46 K31 N32 C48 37.1(6) . . . . ?
O34 K31 N32 C48 138.4(7) . . . . ?
O44 K31 N32 C48 41.7(7) . . . . ?
O32 K31 N32 C48 161.5(7) . . . . ?
O40 K31 N32 C48 -83.5(7) . . . . ?
N31 K31 N32 C48 107(3) . . . . ?
C40 K31 N32 C48 -72.0(7) . . . . ?
C33 K31 N32 C48 144.8(7) . . . . ?
O38 K31 O32 C33 -121.2(10) . . . . ?
O46 K31 O32 C33 19.5(10) . . . . ?
O34 K31 O32 C33 -27.9(9) . . . . ?
O44 K31 O32 C33 77.6(9) . . . . ?
O40 K31 O32 C33 178.8(9) . . . . ?
N32 K31 O32 C33 -51.2(10) . . . . ?
N31 K31 O32 C33 124.9(10) . . . . ?
C40 K31 O32 C33 -171.7(9) . . . . ?
O38 K31 O32 C32 105.0(9) . . . . ?
O46 K31 O32 C32 -114.3(9) . . . . ?
O34 K31 O32 C32 -161.7(10) . . . . ?
O44 K31 O32 C32 -56.2(10) . . . . ?
O40 K31 O32 C32 45.0(10) . . . . ?
N32 K31 O32 C32 174.9(9) . . . . ?
N31 K31 O32 C32 -8.9(9) . . . . ?
C40 K31 O32 C32 54.5(10) . . . . ?
C33 K31 O32 C32 -133.9(15) . . . . ?
O38 K31 O34 C34 109.4(10) . . . . ?
O46 K31 O34 C34 -150.8(10) . . . . ?
O44 K31 O34 C34 -95.7(10) . . . . ?
O32 K31 O34 C34 -4.3(10) . . . . ?
O40 K31 O34 C34 45.4(11) . . . . ?
N32 K31 O34 C34 151.9(10) . . . . ?
N31 K31 O34 C34 -30.4(11) . . . . ?
C40 K31 O34 C34 85.1(11) . . . . ?
C33 K31 O34 C34 -18.7(10) . . . . ?
O38 K31 O34 C35 -27.6(8) . . . . ?
O46 K31 O34 C35 72.3(7) . . . . ?
O44 K31 O34 C35 127.3(7) . . . . ?
O32 K31 O34 C35 -141.2(8) . . . . ?
O40 K31 O34 C35 -91.6(8) . . . . ?
N32 K31 O34 C35 15.0(7) . . . . ?
N31 K31 O34 C35 -167.4(7) . . . . ?
C40 K31 O34 C35 -51.9(10) . . . . ?
C33 K31 O34 C35 -155.7(10) . . . . ?
O46 K31 O38 C38 -48.2(8) . . . . ?
O34 K31 O38 C38 38.7(8) . . . . ?
O44 K31 O38 C38 -104.8(8) . . . . ?
O32 K31 O38 C38 103.1(7) . . . . ?
O40 K31 O38 C38 -178.2(8) . . . . ?
N32 K31 O38 C38 -3.8(7) . . . . ?
N31 K31 O38 C38 174.8(7) . . . . ?
C40 K31 O38 C38 -159.5(9) . . . . ?
C33 K31 O38 C38 80.3(8) . . . . ?
O46 K31 O38 C39 117.9(7) . . . . ?
O34 K31 O38 C39 -155.2(7) . . . . ?
O44 K31 O38 C39 61.2(8) . . . . ?
O32 K31 O38 C39 -90.9(7) . . . . ?
O40 K31 O38 C39 -12.1(7) . . . . ?
N32 K31 O38 C39 162.3(8) . . . . ?
N31 K31 O38 C39 -19.2(8) . . . . ?
C40 K31 O38 C39 6.6(8) . . . . ?
C33 K31 O38 C39 -113.6(8) . . . . ?
O38 K31 O40 C40 36.7(9) . . . . ?
O46 K31 O40 C40 -43.5(9) . . . . ?
O34 K31 O40 C40 115.3(9) . . . . ?
O44 K31 O40 C40 -102.0(9) . . . . ?
O32 K31 O40 C40 156.7(9) . . . . ?
N32 K31 O40 C40 30.9(9) . . . . ?
N31 K31 O40 C40 -150.0(9) . . . . ?
C33 K31 O40 C40 157.2(9) . . . . ?
O38 K31 O40 C41 163.0(7) . . . . ?
O46 K31 O40 C41 82.9(7) . . . . ?
O34 K31 O40 C41 -118.4(6) . . . . ?
O44 K31 O40 C41 24.3(7) . . . . ?
O32 K31 O40 C41 -77.0(7) . . . . ?
N32 K31 O40 C41 157.2(6) . . . . ?
N31 K31 O40 C41 -23.7(6) . . . . ?
C40 K31 O40 C41 126.3(11) . . . . ?
C33 K31 O40 C41 -76.5(7) . . . . ?
O38 K31 O44 C44 -136.8(7) . . . . ?
O46 K31 O44 C44 151.2(7) . . . . ?
O34 K31 O44 C44 80.1(7) . . . . ?
O32 K31 O44 C44 18.4(7) . . . . ?
O40 K31 O44 C44 -77.9(7) . . . . ?
N32 K31 O44 C44 146.6(7) . . . . ?
N31 K31 O44 C44 -29.1(7) . . . . ?
C40 K31 O44 C44 -100.3(7) . . . . ?
C33 K31 O44 C44 39.0(7) . . . . ?
O38 K31 O44 C45 95.9(7) . . . . ?
O46 K31 O44 C45 23.9(6) . . . . ?
O34 K31 O44 C45 -47.2(7) . . . . ?
O32 K31 O44 C45 -108.8(7) . . . . ?
O40 K31 O44 C45 154.9(7) . . . . ?
N32 K31 O44 C45 19.3(7) . . . . ?
N31 K31 O44 C45 -156.3(7) . . . . ?
C40 K31 O44 C45 132.4(7) . . . . ?
C33 K31 O44 C45 -88.2(7) . . . . ?
O38 K31 O46 C46 -132.8(7) . . . . ?
O34 K31 O46 C46 121.7(7) . . . . ?
O44 K31 O46 C46 6.1(7) . . . . ?
O32 K31 O46 C46 81.8(8) . . . . ?
O40 K31 O46 C46 -70.7(8) . . . . ?
N32 K31 O46 C46 -178.7(8) . . . . ?
N31 K31 O46 C46 5.8(8) . . . . ?
C40 K31 O46 C46 -87.2(8) . . . . ?
C33 K31 O46 C46 89.2(8) . . . . ?
O38 K31 O46 C47 25.1(7) . . . . ?
O34 K31 O46 C47 -80.5(7) . . . . ?
O44 K31 O46 C47 164.0(7) . . . . ?
O32 K31 O46 C47 -120.3(7) . . . . ?
O40 K31 O46 C47 87.1(7) . . . . ?
N32 K31 O46 C47 -20.8(6) . . . . ?
N31 K31 O46 C47 163.7(7) . . . . ?
C40 K31 O46 C47 70.7(7) . . . . ?
C33 K31 O46 C47 -112.9(7) . . . . ?
C42 N31 C31 C32 -80.0(16) . . . . ?
C43 N31 C31 C32 158.5(14) . . . . ?
K31 N31 C31 C32 41.2(17) . . . . ?
N31 C31 C32 O32 -55(2) . . . . ?
C33 O32 C32 C31 -94.4(18) . . . . ?
K31 O32 C32 C31 37.5(19) . . . . ?
C32 O32 C33 C34 -166.0(12) . . . . ?
K31 O32 C33 C34 58.5(16) . . . . ?
C32 O32 C33 K31 135.5(12) . . . . ?
O38 K31 C33 O32 71.3(9) . . . . ?
O46 K31 C33 O32 -164.4(8) . . . . ?
O34 K31 C33 O32 142.9(12) . . . . ?
O44 K31 C33 O32 -105.2(9) . . . . ?
O40 K31 C33 O32 -1.3(10) . . . . ?
N32 K31 C33 O32 134.5(9) . . . . ?
N31 K31 C33 O32 -48.1(9) . . . . ?
C40 K31 C33 O32 10.8(12) . . . . ?
O38 K31 C33 C34 -55.9(12) . . . . ?
O46 K31 C33 C34 68.4(12) . . . . ?
O34 K31 C33 C34 15.8(9) . . . . ?
O44 K31 C33 C34 127.6(11) . . . . ?
O32 K31 C33 C34 -127.2(17) . . . . ?
O40 K31 C33 C34 -128.4(11) . . . . ?
N32 K31 C33 C34 7.4(12) . . . . ?
N31 K31 C33 C34 -175.3(12) . . . . ?
C40 K31 C33 C34 -116.4(11) . . . . ?
C35 O34 C34 C33 172.7(13) . . . . ?
K31 O34 C34 C33 32.6(17) . . . . ?
O32 C33 C34 O34 -63(2) . . . . ?
K31 C33 C34 O34 -22.4(12) . . . . ?
C34 O34 C35 C36 175.9(11) . . . . ?
K31 O34 C35 C36 -44.5(10) . . . . ?
C37 N32 C36 C35 70.3(11) . . . . ?
C48 N32 C36 C35 -166.2(8) . . . . ?
K31 N32 C36 C35 -47.7(9) . . . . ?
O34 C35 C36 N32 62.2(11) . . . . ?
C36 N32 C37 C38 -175.5(9) . . . . ?
C48 N32 C37 C38 61.2(12) . . . . ?
K31 N32 C37 C38 -55.1(10) . . . . ?
C39 O38 C38 C37 172.2(9) . . . . ?
K31 O38 C38 C37 -21.8(12) . . . . ?
N32 C37 C38 O38 53.4(12) . . . . ?
C38 O38 C39 C40 155.6(12) . . . . ?
K31 O38 C39 C40 -11.3(14) . . . . ?
C41 O40 C40 C39 174.3(12) . . . . ?
K31 O40 C40 C39 -63.8(14) . . . . ?
C41 O40 C40 K31 -121.9(10) . . . . ?
O38 C39 C40 O40 54.5(17) . . . . ?
O38 C39 C40 K31 8.0(10) . . . . ?
O38 K31 C40 O40 -132.0(11) . . . . ?
O46 K31 C40 O40 145.3(8) . . . . ?
O34 K31 C40 O40 -97.9(9) . . . . ?
O44 K31 C40 O40 82.8(9) . . . . ?
O32 K31 C40 O40 -25.7(9) . . . . ?
N32 K31 C40 O40 -153.7(8) . . . . ?
N31 K31 C40 O40 26.4(8) . . . . ?
C33 K31 C40 O40 -29.9(11) . . . . ?
O38 K31 C40 C39 -5.7(7) . . . . ?
O46 K31 C40 C39 -88.5(9) . . . . ?
O34 K31 C40 C39 28.3(12) . . . . ?
O44 K31 C40 C39 -151.0(9) . . . . ?
O32 K31 C40 C39 100.5(9) . . . . ?
O40 K31 C40 C39 126.2(15) . . . . ?
N32 K31 C40 C39 -27.4(9) . . . . ?
N31 K31 C40 C39 152.6(9) . . . . ?
C33 K31 C40 C39 96.3(9) . . . . ?
C40 O40 C41 C42 173.8(12) . . . . ?
K31 O40 C41 C42 55.2(12) . . . . ?
C43 N31 C42 C41 -85.6(14) . . . . ?
C31 N31 C42 C41 158.3(12) . . . . ?
K31 N31 C42 C41 37.8(14) . . . . ?
O40 C41 C42 N31 -66.2(16) . . . . ?
C42 N31 C43 C44 157.7(11) . . . . ?
C31 N31 C43 C44 -81.3(13) . . . . ?
K31 N31 C43 C44 34.8(12) . . . . ?
C45 O44 C44 C43 -173.2(10) . . . . ?
K31 O44 C44 C43 60.0(11) . . . . ?
N31 C43 C44 O44 -65.0(14) . . . . ?
C44 O44 C45 C46 177.0(10) . . . . ?
K31 O44 C45 C46 -54.8(10) . . . . ?
O44 C45 C46 O46 61.2(12) . . . . ?
C47 O46 C46 C45 162.7(9) . . . . ?
K31 O46 C46 C45 -37.3(11) . . . . ?
C46 O46 C47 C48 158.8(9) . . . . ?
K31 O46 C47 C48 -0.1(11) . . . . ?
O46 C47 C48 N32 40.4(13) . . . . ?
C37 N32 C48 C47 -173.4(9) . . . . ?
C36 N32 C48 C47 63.9(11) . . . . ?
K31 N32 C48 C47 -57.0(10) . . . . ?
O58 K51 N51 C51 -93.1(7) . . . . ?
O64 K51 N51 C51 136.2(7) . . . . ?
O52 K51 N51 C51 14.7(7) . . . . ?
O60 K51 N51 C51 -103.3(7) . . . . ?
O66 K51 N51 C51 148.8(7) . . . . ?
O54 K51 N51 C51 27.7(7) . . . . ?
N52 K51 N51 C51 144(20) . . . . ?
O58 K51 N51 C63 147.3(6) . . . . ?
O64 K51 N51 C63 16.6(5) . . . . ?
O52 K51 N51 C63 -105.0(6) . . . . ?
O60 K51 N51 C63 137.1(6) . . . . ?
O66 K51 N51 C63 29.2(6) . . . . ?
O54 K51 N51 C63 -91.9(6) . . . . ?
N52 K51 N51 C63 24(21) . . . . ?
O58 K51 N51 C62 26.1(7) . . . . ?
O64 K51 N51 C62 -104.6(6) . . . . ?
O52 K51 N51 C62 133.9(7) . . . . ?
O60 K51 N51 C62 15.9(6) . . . . ?
O66 K51 N51 C62 -92.0(6) . . . . ?
O54 K51 N51 C62 146.9(6) . . . . ?
N52 K51 N51 C62 -97(21) . . . . ?
O58 K51 N52 C56 136.0(9) . . . . ?
O64 K51 N52 C56 -93.0(8) . . . . ?
O52 K51 N52 C56 28.2(9) . . . . ?
O60 K51 N52 C56 146.9(7) . . . . ?
O66 K51 N52 C56 -105.6(8) . . . . ?
O54 K51 N52 C56 15.9(7) . . . . ?
N51 K51 N52 C56 -101(21) . . . . ?
O58 K51 N52 C68 -102.0(8) . . . . ?
O64 K51 N52 C68 29.0(8) . . . . ?
O52 K51 N52 C68 150.3(7) . . . . ?
O60 K51 N52 C68 -91.1(8) . . . . ?
O66 K51 N52 C68 16.4(7) . . . . ?
O54 K51 N52 C68 137.9(8) . . . . ?
N51 K51 N52 C68 21(21) . . . . ?
O58 K51 N52 C57 18.8(7) . . . . ?
O64 K51 N52 C57 149.8(7) . . . . ?
O52 K51 N52 C57 -88.9(8) . . . . ?
O60 K51 N52 C57 29.7(9) . . . . ?
O66 K51 N52 C57 137.2(8) . . . . ?
O54 K51 N52 C57 -101.3(8) . . . . ?
N51 K51 N52 C57 142(20) . . . . ?
O58 K51 O52 C52 126.9(6) . . . . ?
O64 K51 O52 C52 -32.1(7) . . . . ?
O60 K51 O52 C52 68.1(7) . . . . ?
O66 K51 O52 C52 -85.4(7) . . . . ?
O54 K51 O52 C52 -149.6(7) . . . . ?
N51 K51 O52 C52 17.2(6) . . . . ?
N52 K51 O52 C52 -162.2(6) . . . . ?
O58 K51 O52 C53 -94.8(6) . . . . ?
O64 K51 O52 C53 106.2(6) . . . . ?
O60 K51 O52 C53 -153.6(6) . . . . ?
O66 K51 O52 C53 52.9(7) . . . . ?
O54 K51 O52 C53 -11.3(6) . . . . ?
N51 K51 O52 C53 155.5(7) . . . . ?
N52 K51 O52 C53 -23.8(7) . . . . ?
O58 K51 O54 C54 95.6(6) . . . . ?
O64 K51 O54 C54 -106.3(6) . . . . ?
O52 K51 O54 C54 -21.7(6) . . . . ?
O60 K51 O54 C54 42.6(7) . . . . ?
O66 K51 O54 C54 -166.0(6) . . . . ?
N51 K51 O54 C54 -35.0(7) . . . . ?
N52 K51 O54 C54 145.7(7) . . . . ?
O58 K51 O54 C55 -35.8(8) . . . . ?
O64 K51 O54 C55 122.4(7) . . . . ?
O52 K51 O54 C55 -153.1(8) . . . . ?
O60 K51 O54 C55 -88.8(8) . . . . ?
O66 K51 O54 C55 62.6(7) . . . . ?
N51 K51 O54 C55 -166.4(7) . . . . ?
N52 K51 O54 C55 14.4(7) . . . . ?
O64 K51 O58 C58 -88.6(8) . . . . ?
O52 K51 O58 C58 122.6(8) . . . . ?
O60 K51 O58 C58 -156.1(9) . . . . ?
O66 K51 O58 C58 -37.2(8) . . . . ?
O54 K51 O58 C58 62.7(8) . . . . ?
N51 K51 O58 C58 -166.5(8) . . . . ?
N52 K51 O58 C58 12.8(8) . . . . ?
O64 K51 O58 C59 50.8(11) . . . . ?
O52 K51 O58 C59 -98.0(10) . . . . ?
O60 K51 O58 C59 -16.7(9) . . . . ?
O66 K51 O58 C59 102.2(10) . . . . ?
O54 K51 O58 C59 -157.9(10) . . . . ?
N51 K51 O58 C59 -27.1(10) . . . . ?
N52 K51 O58 C59 152.3(11) . . . . ?
O58 K51 O60 C61 -155.1(7) . . . . ?
O64 K51 O60 C61 64.3(6) . . . . ?
O52 K51 O60 C61 -36.9(6) . . . . ?
O66 K51 O60 C61 124.2(6) . . . . ?
O54 K51 O60 C61 -88.3(7) . . . . ?
N51 K51 O60 C61 14.5(6) . . . . ?
N52 K51 O60 C61 -166.3(6) . . . . ?
O58 K51 O60 C60 -17.3(8) . . . . ?
O64 K51 O60 C60 -157.8(8) . . . . ?
O52 K51 O60 C60 100.9(9) . . . . ?
O66 K51 O60 C60 -98.0(8) . . . . ?
O54 K51 O60 C60 49.5(9) . . . . ?
N51 K51 O60 C60 152.3(9) . . . . ?
N52 K51 O60 C60 -28.5(9) . . . . ?
O58 K51 O64 C64 -87.8(7) . . . . ?
O52 K51 O64 C64 64.5(6) . . . . ?
O60 K51 O64 C64 -34.4(7) . . . . ?
O66 K51 O64 C64 -152.1(7) . . . . ?
O54 K51 O64 C64 125.0(6) . . . . ?
N51 K51 O64 C64 15.1(6) . . . . ?
N52 K51 O64 C64 -164.8(6) . . . . ?
O58 K51 O64 C65 47.3(7) . . . . ?
O52 K51 O64 C65 -160.4(6) . . . . ?
O60 K51 O64 C65 100.7(6) . . . . ?
O66 K51 O64 C65 -17.1(6) . . . . ?
O54 K51 O64 C65 -100.0(6) . . . . ?
N51 K51 O64 C65 150.2(7) . . . . ?
N52 K51 O64 C65 -29.7(7) . . . . ?
O58 K51 O66 C67 67.2(8) . . . . ?
O64 K51 O66 C67 -150.9(9) . . . . ?
O52 K51 O66 C67 -84.4(9) . . . . ?
O60 K51 O66 C67 125.8(8) . . . . ?
O54 K51 O66 C67 -32.7(9) . . . . ?
N51 K51 O66 C67 -163.8(8) . . . . ?
N52 K51 O66 C67 16.2(8) . . . . ?
O58 K51 O66 C66 -158.7(6) . . . . ?
O64 K51 O66 C66 -16.9(6) . . . . ?
O52 K51 O66 C66 49.7(7) . . . . ?
O60 K51 O66 C66 -100.1(6) . . . . ?
O54 K51 O66 C66 101.3(6) . . . . ?
N51 K51 O66 C66 -29.7(7) . . . . ?
N52 K51 O66 C66 150.2(7) . . . . ?
C63 N51 C51 C52 74.7(12) . . . . ?
C62 N51 C51 C52 -163.9(10) . . . . ?
K51 N51 C51 C52 -44.4(12) . . . . ?
C53 O52 C52 C51 173.0(8) . . . . ?
K51 O52 C52 C51 -46.0(10) . . . . ?
N51 C51 C52 O52 62.0(13) . . . . ?
C52 O52 C53 C54 -177.4(9) . . . . ?
K51 O52 C53 C54 41.5(10) . . . . ?
C55 O54 C54 C53 -175.0(8) . . . . ?
K51 O54 C54 C53 51.8(9) . . . . ?
O52 C53 C54 O54 -62.2(11) . . . . ?
C54 O54 C55 C56 -175.7(9) . . . . ?
K51 O54 C55 C56 -43.7(11) . . . . ?
O54 C55 C56 N52 65.7(13) . . . . ?
C68 N52 C56 C55 -169.7(10) . . . . ?
C57 N52 C56 C55 66.6(13) . . . . ?
K51 N52 C56 C55 -49.1(12) . . . . ?
C56 N52 C57 C58 -165.6(12) . . . . ?
C68 N52 C57 C58 70.3(14) . . . . ?
K51 N52 C57 C58 -49.5(14) . . . . ?
C59 O58 C58 C57 175.6(11) . . . . ?
K51 O58 C58 C57 -43.4(14) . . . . ?
N52 C57 C58 O58 64.8(17) . . . . ?
C58 O58 C59 C60 -170.4(11) . . . . ?
K51 O58 C59 C60 47.8(13) . . . . ?
C61 O60 C60 C59 -171.8(9) . . . . ?
K51 O60 C60 C59 47.1(12) . . . . ?
O58 C59 C60 O60 -62.0(13) . . . . ?
C60 O60 C61 C62 177.6(8) . . . . ?
K51 O60 C61 C62 -42.5(9) . . . . ?
C51 N51 C62 C61 73.9(11) . . . . ?
C63 N51 C62 C61 -165.5(8) . . . . ?
K51 N51 C62 C61 -45.7(9) . . . . ?
O60 C61 C62 N51 60.5(11) . . . . ?
C51 N51 C63 C64 -166.6(9) . . . . ?
C62 N51 C63 C64 73.2(10) . . . . ?
K51 N51 C63 C64 -47.1(9) . . . . ?
C65 O64 C64 C63 177.2(8) . . . . ?
K51 O64 C64 C63 -45.1(10) . . . . ?
N51 C63 C64 O64 63.6(11) . . . . ?
C64 O64 C65 C66 -173.1(8) . . . . ?
K51 O64 C65 C66 48.7(10) . . . . ?
C67 O66 C66 C65 -175.0(10) . . . . ?
K51 O66 C66 C65 47.7(10) . . . . ?
O64 C65 C66 O66 -63.3(11) . . . . ?
C66 O66 C67 C68 177.6(10) . . . . ?
K51 O66 C67 C68 -46.6(13) . . . . ?
C56 N52 C68 C67 71.8(12) . . . . ?
C57 N52 C68 C67 -165.7(10) . . . . ?
K51 N52 C68 C67 -47.5(12) . . . . ?
O66 C67 C68 N52 64.4(14) . . . . ?
O74 K71 N71 C71 24.5(7) . . . . ?
O72 K71 N71 C71 12.6(6) . . . . ?
O80 K71 N71 C71 136.0(7) . . . . ?
O86 K71 N71 C71 -89.9(7) . . . . ?
O84 K71 N71 C71 -103.0(7) . . . . ?
O78 K71 N71 C71 149.2(6) . . . . ?
N72 K71 N71 C71 -142(9) . . . . ?
O74 K71 N71 C83 145.3(5) . . . . ?
O72 K71 N71 C83 133.3(6) . . . . ?
O80 K71 N71 C83 -103.3(6) . . . . ?
O86 K71 N71 C83 30.9(6) . . . . ?
O84 K71 N71 C83 17.8(5) . . . . ?
O78 K71 N71 C83 -90.1(6) . . . . ?
N72 K71 N71 C83 -21(9) . . . . ?
O74 K71 N71 C82 -94.2(6) . . . . ?
O72 K71 N71 C82 -106.2(6) . . . . ?
O80 K71 N71 C82 17.2(6) . . . . ?
O86 K71 N71 C82 151.4(6) . . . . ?
O84 K71 N71 C82 138.3(6) . . . . ?
O78 K71 N71 C82 30.4(7) . . . . ?
N72 K71 N71 C82 99(9) . . . . ?
O74 K71 N72 C88 -103.8(6) . . . . ?
O72 K71 N72 C88 -91.4(6) . . . . ?
O80 K71 N72 C88 144.1(6) . . . . ?
O86 K71 N72 C88 10.2(6) . . . . ?
O84 K71 N72 C88 24.3(7) . . . . ?
O78 K71 N72 C88 132.4(7) . . . . ?
N71 K71 N72 C88 63(9) . . . . ?
O74 K71 N72 C76 17.3(5) . . . . ?
O72 K71 N72 C76 29.8(6) . . . . ?
O80 K71 N72 C76 -94.7(6) . . . . ?
O86 K71 N72 C76 131.3(6) . . . . ?
O84 K71 N72 C76 145.5(6) . . . . ?
O78 K71 N72 C76 -106.4(6) . . . . ?
N71 K71 N72 C76 -176(100) . . . . ?
O74 K71 N72 C77 138.0(7) . . . . ?
O72 K71 N72 C77 150.5(7) . . . . ?
O80 K71 N72 C77 26.0(8) . . . . ?
O86 K71 N72 C77 -108.0(7) . . . . ?
O84 K71 N72 C77 -93.8(7) . . . . ?
O78 K71 N72 C77 14.2(7) . . . . ?
N71 K71 N72 C77 -55(9) . . . . ?
O74 K71 O72 C73 -17.3(6) . . . . ?
O80 K71 O72 C73 103.1(6) . . . . ?
O86 K71 O72 C73 -97.6(6) . . . . ?
O84 K71 O72 C73 -157.0(6) . . . . ?
O78 K71 O72 C73 49.4(7) . . . . ?
N71 K71 O72 C73 150.9(7) . . . . ?
N72 K71 O72 C73 -29.8(7) . . . . ?
O74 K71 O72 C72 -149.3(7) . . . . ?
O80 K71 O72 C72 -29.0(7) . . . . ?
O86 K71 O72 C72 130.3(7) . . . . ?
O84 K71 O72 C72 71.0(7) . . . . ?
O78 K71 O72 C72 -82.7(7) . . . . ?
N71 K71 O72 C72 18.8(6) . . . . ?
N72 K71 O72 C72 -161.9(6) . . . . ?
O72 K71 O74 C75 -152.6(7) . . . . ?
O80 K71 O74 C75 123.0(6) . . . . ?
O86 K71 O74 C75 -37.7(6) . . . . ?
O84 K71 O74 C75 -87.3(7) . . . . ?
O78 K71 O74 C75 62.3(6) . . . . ?
N71 K71 O74 C75 -164.7(6) . . . . ?
N72 K71 O74 C75 14.9(6) . . . . ?
O72 K71 O74 C74 -14.7(6) . . . . ?
O80 K71 O74 C74 -99.1(6) . . . . ?
O86 K71 O74 C74 100.2(6) . . . . ?
O84 K71 O74 C74 50.6(7) . . . . ?
O78 K71 O74 C74 -159.8(6) . . . . ?
N71 K71 O74 C74 -26.9(7) . . . . ?
N72 K71 O74 C74 152.8(7) . . . . ?
O74 K71 O78 C78 -28.0(7) . . . . ?
O72 K71 O78 C78 -82.1(8) . . . . ?
O80 K71 O78 C78 -148.6(8) . . . . ?
O86 K71 O78 C78 67.5(7) . . . . ?
O84 K71 O78 C78 128.0(7) . . . . ?
N71 K71 O78 C78 -161.9(7) . . . . ?
N72 K71 O78 C78 19.6(7) . . . . ?
O74 K71 O78 C79 101.8(6) . . . . ?
O72 K71 O78 C79 47.8(7) . . . . ?
O80 K71 O78 C79 -18.7(6) . . . . ?
O86 K71 O78 C79 -162.6(6) . . . . ?
O84 K71 O78 C79 -102.2(6) . . . . ?
N71 K71 O78 C79 -32.1(7) . . . . ?
N72 K71 O78 C79 149.4(7) . . . . ?
O74 K71 O80 C81 123.0(6) . . . . ?
O72 K71 O80 C81 61.6(6) . . . . ?
O86 K71 O80 C81 -88.0(7) . . . . ?
O84 K71 O80 C81 -35.8(6) . . . . ?
O78 K71 O80 C81 -153.4(7) . . . . ?
N71 K71 O80 C81 13.3(6) . . . . ?
N72 K71 O80 C81 -165.2(6) . . . . ?
O74 K71 O80 C80 -98.5(6) . . . . ?
O72 K71 O80 C80 -159.9(6) . . . . ?
O86 K71 O80 C80 50.5(7) . . . . ?
O84 K71 O80 C80 102.7(6) . . . . ?
O78 K71 O80 C80 -14.9(5) . . . . ?
N71 K71 O80 C80 151.8(6) . . . . ?
N72 K71 O80 C80 -26.7(6) . . . . ?
O74 K71 O84 C85 38.9(7) . . . . ?
O72 K71 O84 C85 91.2(6) . . . . ?
O80 K71 O84 C85 -166.9(6) . . . . ?
O86 K71 O84 C85 -22.7(6) . . . . ?
O78 K71 O84 C85 -106.8(6) . . . . ?
N71 K71 O84 C85 144.0(7) . . . . ?
N72 K71 O84 C85 -37.0(7) . . . . ?
O74 K71 O84 C84 -92.3(7) . . . . ?
O72 K71 O84 C84 -40.0(6) . . . . ?
O80 K71 O84 C84 61.8(6) . . . . ?
O86 K71 O84 C84 -154.0(7) . . . . ?
O78 K71 O84 C84 122.0(6) . . . . ?
N71 K71 O84 C84 12.7(6) . . . . ?
N72 K71 O84 C84 -168.2(6) . . . . ?
O74 K71 O86 C86 -151.1(6) . . . . ?
O72 K71 O86 C86 -92.2(6) . . . . ?
O80 K71 O86 C86 55.0(7) . . . . ?
O84 K71 O86 C86 -9.8(6) . . . . ?
O78 K71 O86 C86 107.6(6) . . . . ?
N71 K71 O86 C86 -23.0(7) . . . . ?
N72 K71 O86 C86 155.8(7) . . . . ?
O74 K71 O86 C87 74.8(7) . . . . ?
O72 K71 O86 C87 133.7(6) . . . . ?
O80 K71 O86 C87 -79.2(7) . . . . ?
O84 K71 O86 C87 -143.9(7) . . . . ?
O78 K71 O86 C87 -26.6(7) . . . . ?
N71 K71 O86 C87 -157.1(6) . . . . ?
N72 K71 O86 C87 21.7(6) . . . . ?
C83 N71 C71 C72 -162.6(9) . . . . ?
C82 N71 C71 C72 74.2(11) . . . . ?
K71 N71 C71 C72 -43.3(10) . . . . ?
C73 O72 C72 C71 177.7(8) . . . . ?
K71 O72 C72 C71 -49.4(10) . . . . ?
N71 C71 C72 O72 65.2(12) . . . . ?
C72 O72 C73 C74 -179.0(8) . . . . ?
K71 O72 C73 C74 47.7(9) . . . . ?
C75 O74 C74 C73 -174.7(8) . . . . ?
K71 O74 C74 C73 44.5(10) . . . . ?
O72 C73 C74 O74 -62.0(11) . . . . ?
C74 O74 C75 C76 175.3(9) . . . . ?
K71 O74 C75 C76 -45.4(10) . . . . ?
C88 N72 C76 C75 71.3(11) . . . . ?
C77 N72 C76 C75 -167.9(9) . . . . ?
K71 N72 C76 C75 -49.0(10) . . . . ?
O74 C75 C76 N72 65.0(12) . . . . ?
C88 N72 C77 C78 -166.3(9) . . . . ?
C76 N72 C77 C78 71.0(11) . . . . ?
K71 N72 C77 C78 -47.0(10) . . . . ?
C79 O78 C78 C77 176.9(8) . . . . ?
K71 O78 C78 C77 -51.2(10) . . . . ?
N72 C77 C78 O78 67.8(12) . . . . ?
C78 O78 C79 C80 -176.8(8) . . . . ?
K71 O78 C79 C80 50.3(9) . . . . ?
C81 O80 C80 C79 -172.2(8) . . . . ?
K71 O80 C80 C79 46.1(9) . . . . ?
O78 C79 C80 O80 -63.9(10) . . . . ?
C80 O80 C81 C82 177.9(8) . . . . ?
K71 O80 C81 C82 -41.9(10) . . . . ?
C71 N71 C82 C81 -166.0(9) . . . . ?
C83 N71 C82 C81 70.8(10) . . . . ?
K71 N71 C82 C81 -48.0(10) . . . . ?
O80 C81 C82 N71 62.3(11) . . . . ?
C71 N71 C83 C84 70.1(11) . . . . ?
C82 N71 C83 C84 -167.5(8) . . . . ?
K71 N71 C83 C84 -49.1(9) . . . . ?
C85 O84 C84 C83 -173.8(9) . . . . ?
K71 O84 C84 C83 -42.2(11) . . . . ?
N71 C83 C84 O84 63.3(12) . . . . ?
C84 O84 C85 C86 -172.3(9) . . . . ?
K71 O84 C85 C86 53.3(10) . . . . ?
C87 O86 C86 C85 176.8(8) . . . . ?
K71 O86 C86 C85 40.4(10) . . . . ?
O84 C85 C86 O86 -63.7(12) . . . . ?
C86 O86 C87 C88 172.4(8) . . . . ?
K71 O86 C87 C88 -51.4(9) . . . . ?
C76 N72 C88 C87 -160.5(9) . . . . ?
C77 N72 C88 C87 76.7(10) . . . . ?
K71 N72 C88 C87 -41.8(10) . . . . ?
O86 C87 C88 N72 63.9(11) . . . . ?
O104 K91 N91 C102 98.1(6) . . . . ?
O98 K91 N91 C102 -17.7(6) . . . . ?
O94 K91 N91 C102 -135.2(6) . . . . ?
O100 K91 N91 C102 -9.9(6) . . . . ?
O92 K91 N91 C102 -122.5(6) . . . . ?
O106 K91 N91 C102 104.2(6) . . . . ?
N92 K91 N91 C102 99(3) . . . . ?
C106 K91 N91 C102 89.7(7) . . . . ?
C94 K91 N91 C102 -122.4(6) . . . . ?
O104 K91 N91 C103 -22.6(5) . . . . ?
O98 K91 N91 C103 -138.5(5) . . . . ?
O94 K91 N91 C103 104.1(5) . . . . ?
O100 K91 N91 C103 -130.6(6) . . . . ?
O92 K91 N91 C103 116.7(6) . . . . ?
O106 K91 N91 C103 -16.6(6) . . . . ?
N92 K91 N91 C103 -22(3) . . . . ?
C106 K91 N91 C103 -31.1(6) . . . . ?
C94 K91 N91 C103 116.9(5) . . . . ?
O104 K91 N91 C91 -142.5(7) . . . . ?
O98 K91 N91 C91 101.6(6) . . . . ?
O94 K91 N91 C91 -15.8(7) . . . . ?
O100 K91 N91 C91 109.5(6) . . . . ?
O92 K91 N91 C91 -3.2(6) . . . . ?
O106 K91 N91 C91 -136.5(6) . . . . ?
N92 K91 N91 C91 -142(3) . . . . ?
C106 K91 N91 C91 -150.9(7) . . . . ?
C94 K91 N91 C91 -3.0(6) . . . . ?
O104 K91 N92 C97 -128.3(7) . . . . ?
O98 K91 N92 C97 -10.1(6) . . . . ?
O94 K91 N92 C97 103.1(7) . . . . ?
O100 K91 N92 C97 -22.7(8) . . . . ?
O92 K91 N92 C97 94.1(7) . . . . ?
O106 K91 N92 C97 -134.5(8) . . . . ?
N91 K91 N92 C97 -129(3) . . . . ?
C106 K91 N92 C97 -119.7(8) . . . . ?
C94 K91 N92 C97 91.7(7) . . . . ?
O104 K91 N92 C108 -7.9(7) . . . . ?
O98 K91 N92 C108 110.2(7) . . . . ?
O94 K91 N92 C108 -136.6(7) . . . . ?
O100 K91 N92 C108 97.7(6) . . . . ?
O92 K91 N92 C108 -145.6(6) . . . . ?
O106 K91 N92 C108 -14.1(6) . . . . ?
N91 K91 N92 C108 -8(3) . . . . ?
C106 K91 N92 C108 0.7(7) . . . . ?
C94 K91 N92 C108 -148.0(6) . . . . ?
O104 K91 N92 C96 112.1(6) . . . . ?
O98 K91 N92 C96 -129.8(7) . . . . ?
O94 K91 N92 C96 -16.6(6) . . . . ?
O100 K91 N92 C96 -142.3(6) . . . . ?
O92 K91 N92 C96 -25.5(7) . . . . ?
O106 K91 N92 C96 105.9(7) . . . . ?
N91 K91 N92 C96 112(3) . . . . ?
C106 K91 N92 C96 120.7(7) . . . . ?
C94 K91 N92 C96 -27.9(6) . . . . ?
O104 K91 O92 C93 -119.6(7) . . . . ?
O98 K91 O92 C93 91.1(7) . . . . ?
O94 K91 O92 C93 12.2(6) . . . . ?
O100 K91 O92 C93 151.4(7) . . . . ?
O106 K91 O92 C93 -58.5(8) . . . . ?
N92 K91 O92 C93 21.1(7) . . . . ?
N91 K91 O92 C93 -155.6(7) . . . . ?
C106 K91 O92 C93 -89.3(8) . . . . ?
C94 K91 O92 C93 24.6(6) . . . . ?
O104 K91 O92 C92 5.7(6) . . . . ?
O98 K91 O92 C92 -143.7(5) . . . . ?
O94 K91 O92 C92 137.5(6) . . . . ?
O100 K91 O92 C92 -83.3(6) . . . . ?
O106 K91 O92 C92 66.8(7) . . . . ?
N92 K91 O92 C92 146.4(6) . . . . ?
N91 K91 O92 C92 -30.3(5) . . . . ?
C106 K91 O92 C92 36.0(8) . . . . ?
C94 K91 O92 C92 149.9(7) . . . . ?
O104 K91 O94 C94 111.4(6) . . . . ?
O98 K91 O94 C94 -95.7(6) . . . . ?
O100 K91 O94 C94 -41.5(7) . . . . ?
O92 K91 O94 C94 22.8(6) . . . . ?
O106 K91 O94 C94 163.7(7) . . . . ?
N92 K91 O94 C94 -148.6(7) . . . . ?
N91 K91 O94 C94 35.3(7) . . . . ?
C106 K91 O94 C94 163.0(7) . . . . ?
O104 K91 O94 C95 -115.0(7) . . . . ?
O98 K91 O94 C95 37.9(7) . . . . ?
O100 K91 O94 C95 92.0(7) . . . . ?
O92 K91 O94 C95 156.3(7) . . . . ?
O106 K91 O94 C95 -62.8(7) . . . . ?
N92 K91 O94 C95 -15.1(7) . . . . ?
N91 K91 O94 C95 168.8(7) . . . . ?
C106 K91 O94 C95 -63.5(8) . . . . ?
C94 K91 O94 C95 133.5(10) . . . . ?
O104 K91 O98 C98 79.7(7) . . . . ?
O94 K91 O98 C98 -76.8(6) . . . . ?
O100 K91 O98 C98 144.7(7) . . . . ?
O92 K91 O98 C98 -137.0(6) . . . . ?
O106 K91 O98 C98 23.1(7) . . . . ?
N92 K91 O98 C98 -23.3(6) . . . . ?
N91 K91 O98 C98 152.3(6) . . . . ?
C106 K91 O98 C98 43.2(7) . . . . ?
C94 K91 O98 C98 -98.7(7) . . . . ?
O104 K91 O98 C99 -49.7(8) . . . . ?
O94 K91 O98 C99 153.8(7) . . . . ?
O100 K91 O98 C99 15.3(7) . . . . ?
O92 K91 O98 C99 93.6(7) . . . . ?
O106 K91 O98 C99 -106.3(7) . . . . ?
N92 K91 O98 C99 -152.7(8) . . . . ?
N91 K91 O98 C99 22.9(8) . . . . ?
C106 K91 O98 C99 -86.2(7) . . . . ?
C94 K91 O98 C99 131.9(7) . . . . ?
O104 K91 O100 C100 151.8(7) . . . . ?
O98 K91 O100 C100 18.9(7) . . . . ?
O94 K91 O100 C100 -47.0(8) . . . . ?
O92 K91 O100 C100 -99.8(7) . . . . ?
O106 K91 O100 C100 103.1(8) . . . . ?
N92 K91 O100 C100 31.1(8) . . . . ?
N91 K91 O100 C100 -153.6(8) . . . . ?
C106 K91 O100 C100 111.0(8) . . . . ?
C94 K91 O100 C100 -63.0(8) . . . . ?
O104 K91 O100 C101 -78.1(6) . . . . ?
O98 K91 O100 C101 148.9(7) . . . . ?
O94 K91 O100 C101 83.1(7) . . . . ?
O92 K91 O100 C101 30.3(7) . . . . ?
O106 K91 O100 C101 -126.9(7) . . . . ?
N92 K91 O100 C101 161.2(6) . . . . ?
N91 K91 O100 C101 -23.5(6) . . . . ?
C106 K91 O100 C101 -118.9(7) . . . . ?
C94 K91 O100 C101 67.1(7) . . . . ?
O98 K91 O104 C105 -41.5(7) . . . . ?
O94 K91 O104 C105 104.3(6) . . . . ?
O100 K91 O104 C105 -94.9(6) . . . . ?
O92 K91 O104 C105 172.9(6) . . . . ?
O106 K91 O104 C105 36.2(6) . . . . ?
N92 K91 O104 C105 29.8(7) . . . . ?
N91 K91 O104 C105 -150.3(7) . . . . ?
C106 K91 O104 C105 17.7(7) . . . . ?
C94 K91 O104 C105 136.2(6) . . . . ?
O98 K91 O104 C104 103.5(7) . . . . ?
O94 K91 O104 C104 -110.8(7) . . . . ?
O100 K91 O104 C104 50.0(7) . . . . ?
O92 K91 O104 C104 -42.2(7) . . . . ?
O106 K91 O104 C104 -178.9(8) . . . . ?
N92 K91 O104 C104 174.7(7) . . . . ?
N91 K91 O104 C104 -5.3(6) . . . . ?
C106 K91 O104 C104 162.6(9) . . . . ?
C94 K91 O104 C104 -78.9(8) . . . . ?
O104 K91 O106 C106 -39.9(10) . . . . ?
O98 K91 O106 C106 86.9(11) . . . . ?
O94 K91 O106 C106 -178.2(11) . . . . ?
O100 K91 O106 C106 23.3(12) . . . . ?
O92 K91 O106 C106 -120.6(11) . . . . ?
N92 K91 O106 C106 133.5(12) . . . . ?
N91 K91 O106 C106 -46.0(12) . . . . ?
C94 K91 O106 C106 -171.2(10) . . . . ?
O104 K91 O106 C107 171.9(10) . . . . ?
O98 K91 O106 C107 -61.3(9) . . . . ?
O94 K91 O106 C107 33.6(10) . . . . ?
O100 K91 O106 C107 -124.9(9) . . . . ?
O92 K91 O106 C107 91.2(10) . . . . ?
N92 K91 O106 C107 -14.7(8) . . . . ?
N91 K91 O106 C107 165.8(8) . . . . ?
C106 K91 O106 C107 -148.2(17) . . . . ?
C94 K91 O106 C107 40.6(10) . . . . ?
C102 N91 C91 C92 153.1(9) . . . . ?
C103 N91 C91 C92 -81.2(11) . . . . ?
K91 N91 C91 C92 35.6(10) . . . . ?
C93 O92 C92 C91 -169.9(8) . . . . ?
K91 O92 C92 C91 63.2(8) . . . . ?
N91 C91 C92 O92 -68.4(11) . . . . ?
C92 O92 C93 C94 -170.6(8) . . . . ?
K91 O92 C93 C94 -44.1(9) . . . . ?
C95 O94 C94 C93 167.4(8) . . . . ?
K91 O94 C94 C93 -55.4(9) . . . . ?
C95 O94 C94 K91 -137.1(9) . . . . ?
O92 C93 C94 O94 68.9(10) . . . . ?
O92 C93 C94 K91 31.0(7) . . . . ?
O104 K91 C94 O94 -92.1(7) . . . . ?
O98 K91 C94 O94 86.0(6) . . . . ?
O100 K91 C94 O94 147.7(6) . . . . ?
O92 K91 C94 O94 -149.5(8) . . . . ?
O106 K91 C94 O94 -18.7(8) . . . . ?
N92 K91 C94 O94 27.5(6) . . . . ?
N91 K91 C94 O94 -149.7(6) . . . . ?
C106 K91 C94 O94 -23.3(9) . . . . ?
O104 K91 C94 C93 35.9(8) . . . . ?
O98 K91 C94 C93 -146.0(6) . . . . ?
O94 K91 C94 C93 128.0(10) . . . . ?
O100 K91 C94 C93 -84.2(6) . . . . ?
O92 K91 C94 C93 -21.5(5) . . . . ?
O106 K91 C94 C93 109.4(6) . . . . ?
N92 K91 C94 C93 155.5(6) . . . . ?
N91 K91 C94 C93 -21.7(6) . . . . ?
C106 K91 C94 C93 104.8(7) . . . . ?
C94 O94 C95 C96 178.1(8) . . . . ?
K91 O94 C95 C96 45.3(10) . . . . ?
C97 N92 C96 C95 -70.7(12) . . . . ?
C108 N92 C96 C95 167.6(9) . . . . ?
K91 N92 C96 C95 47.5(10) . . . . ?
O94 C95 C96 N92 -64.2(12) . . . . ?
C108 N92 C97 C98 -79.7(12) . . . . ?
C96 N92 C97 C98 158.0(9) . . . . ?
K91 N92 C97 C98 41.4(11) . . . . ?
C99 O98 C98 C97 -174.6(9) . . . . ?
K91 O98 C98 C97 55.6(10) . . . . ?
N92 C97 C98 O98 -66.1(13) . . . . ?
C98 O98 C99 C100 180.0(9) . . . . ?
K91 O98 C99 C100 -47.7(10) . . . . ?
C101 O100 C100 C99 174.2(9) . . . . ?
K91 O100 C100 C99 -51.8(11) . . . . ?
O98 C99 C100 O100 69.4(12) . . . . ?
C100 O100 C101 C102 -176.2(8) . . . . ?
K91 O100 C101 C102 53.9(9) . . . . ?
C103 N91 C102 C101 158.8(8) . . . . ?
C91 N91 C102 C101 -75.9(10) . . . . ?
K91 N91 C102 C101 41.6(9) . . . . ?
O100 C101 C102 N91 -64.9(10) . . . . ?
C102 N91 C103 C104 -66.6(10) . . . . ?
C91 N91 C103 C104 168.7(8) . . . . ?
K91 N91 C103 C104 51.2(9) . . . . ?
C105 O104 C104 C103 178.7(9) . . . . ?
K91 O104 C104 C103 33.4(11) . . . . ?
N91 C103 C104 O104 -58.0(11) . . . . ?
C104 O104 C105 C106 178.7(12) . . . . ?
K91 O104 C105 C106 -32.0(13) . . . . ?
C107 O106 C106 C105 -168.0(15) . . . . ?
K91 O106 C106 C105 45(2) . . . . ?
C107 O106 C106 K91 147.5(18) . . . . ?
O104 C105 C106 O106 -10(3) . . . . ?
O104 C105 C106 K91 23.1(9) . . . . ?
O104 K91 C106 O106 128.1(13) . . . . ?
O98 K91 C106 O106 -96.4(11) . . . . ?
O94 K91 C106 O106 2.0(12) . . . . ?
O100 K91 C106 O106 -159.9(11) . . . . ?
O92 K91 C106 O106 84.0(11) . . . . ?
N92 K91 C106 O106 -40.7(10) . . . . ?
N91 K91 C106 O106 138.7(11) . . . . ?
C94 K91 C106 O106 11.8(14) . . . . ?
O104 K91 C106 C105 -15.7(6) . . . . ?
O98 K91 C106 C105 119.8(8) . . . . ?
O94 K91 C106 C105 -141.8(7) . . . . ?
O100 K91 C106 C105 56.2(9) . . . . ?
O92 K91 C106 C105 -59.9(11) . . . . ?
O106 K91 C106 C105 -143.9(17) . . . . ?
N92 K91 C106 C105 175.5(9) . . . . ?
N91 K91 C106 C105 -5.2(9) . . . . ?
C94 K91 C106 C105 -132.1(7) . . . . ?
C106 O106 C107 C108 -101.6(17) . . . . ?
K91 O106 C107 C108 42.4(12) . . . . ?
C97 N92 C108 C107 160.8(9) . . . . ?
C96 N92 C108 C107 -76.6(11) . . . . ?
K91 N92 C108 C107 40.9(10) . . . . ?
O106 C107 C108 N92 -56.6(12) . . . . ?
N111 C111 C112 N112 -80(2) . . . . ?
